data_1517567
loop_
_publ_author_name
'Yang, Xiaoping'
'Schipper, Desmond'
'Zhang, Lijie'
'Yang, Keqin'
'Huang, Shaoming'
'Jiang, Jijun'
'Su, Chengyong'
'Jones, Richard A.'

_publ_section_title
;
 Anion dependent self-assembly of 56-metal Cd-Ln nanoclusters with
 enhanced near-infrared luminescence properties.
;
_journal_issue 18
_journal_name_full Nanoscale
_journal_page_first 10569
_journal_page_last 10573
_journal_paper_doi 10.1039/c4nr03075c
_journal_volume 6
_journal_year 2014
_chemical_formula_moiety 'C360 H426 Br24 Cd24 N24 Nd8 O144'
_chemical_formula_sum 'C360 H426 Br24 Cd24 N24 Nd8 O144'
_chemical_formula_weight 13162.61
_chemical_name_systematic
; 
 ? 
;
_space_group_IT_number 14
_symmetry_cell_setting monoclinic
_symmetry_space_group_name_Hall '-P 2ybc'
_symmetry_space_group_name_H-M 'P 1 21/c 1'
_atom_sites_solution_hydrogens geom
_atom_sites_solution_primary direct
_atom_sites_solution_secondary difmap
_audit_creation_method SHELXL-97
_cell_angle_alpha 90.00
_cell_angle_beta 97.22(3)
_cell_angle_gamma 90.00
_cell_formula_units_Z 4
_cell_length_a 31.070(6)
_cell_length_b 41.338(8)
_cell_length_c 48.828(10)
_cell_measurement_reflns_used 121715
_cell_measurement_temperature 223(2)
_cell_measurement_theta_max 27.2553
_cell_measurement_theta_min 1.2952
_cell_volume 62216(2)
_computing_cell_refinement 'Collect software, Nonius B.V. 1998'
_computing_data_collection 'Collect software, Nonius B.V. 1998'
_computing_data_reduction
;
DENZO and Scalepack (Otwinoski and Minor, 1997)
;
_computing_molecular_graphics 'XP SHELXTL/PC, Siemens Analytical'
_computing_structure_refinement 'XL SHELXTL/PC, Siemens Analytical'
_computing_structure_solution
;

SIR97 - Altomare A., Burla M.C., Camalli M., Cascarano G.L., Giacovazzo C., 
Guagliardi A., Moliterni A.G.G., Polidori G.,Spagna R.
;
_diffrn_ambient_temperature 223(1)
_diffrn_detector_area_resol_mean 13.6612
_diffrn_measured_fraction_theta_full 0.951
_diffrn_measured_fraction_theta_max 0.951
_diffrn_measurement_device_type 'Mercury2 (2x2 bin mode)'
_diffrn_measurement_method dtprofit.ref
_diffrn_radiation_monochromator 'Graphite Monochromator'
_diffrn_radiation_source 'Sealed tube'
_diffrn_radiation_type MoK\a
_diffrn_radiation_wavelength 0.710747
_diffrn_reflns_av_R_equivalents 0.0000
_diffrn_reflns_av_sigmaI/netI 0.2569
_diffrn_reflns_limit_h_max 36
_diffrn_reflns_limit_h_min -36
_diffrn_reflns_limit_k_max 48
_diffrn_reflns_limit_k_min 0
_diffrn_reflns_limit_l_max 58
_diffrn_reflns_limit_l_min 0
_diffrn_reflns_number 104188
_diffrn_reflns_theta_full 25.00
_diffrn_reflns_theta_max 25.00
_diffrn_reflns_theta_min 2.96
_exptl_absorpt_coefficient_mu 3.057
_exptl_absorpt_correction_T_max 1.0000
_exptl_absorpt_correction_T_min 0.129838
_exptl_absorpt_correction_type multi-scan
_exptl_absorpt_process_details 'DENZO and Scalepack (Otwinoski and Minor, 1997)'
_exptl_crystal_colour Yellow
_exptl_crystal_density_diffrn 1.405
_exptl_crystal_density_method 'not measured'
_exptl_crystal_description Block
_exptl_crystal_F_000 25512
_exptl_crystal_size_max 0.18
_exptl_crystal_size_mid 0.16
_exptl_crystal_size_min 0.10
_refine_diff_density_max 2.653
_refine_diff_density_min -1.429
_refine_diff_density_rms 0.178
_refine_ls_extinction_method none
_refine_ls_goodness_of_fit_ref 0.959
_refine_ls_hydrogen_treatment constr
_refine_ls_matrix_type fullcycle
_refine_ls_number_parameters 5258
_refine_ls_number_reflns 104188
_refine_ls_number_restraints 3550
_refine_ls_restrained_S_all 1.175
_refine_ls_R_factor_all 0.2110
_refine_ls_R_factor_gt 0.0953
_refine_ls_shift/su_max 0.044
_refine_ls_shift/su_mean 0.001
_refine_ls_structure_factor_coef Fsqd
_refine_ls_weighting_details 'calc w=1/[\s^2^(Fo^2^)+(0.0907P)^2^+0.0000P] where P=(Fo^2^+2Fc^2^)/3'
_refine_ls_weighting_scheme calc
_refine_ls_wR_factor_gt 0.2139
_refine_ls_wR_factor_ref 0.2475
_reflns_number_gt 56093
_reflns_number_total 104188
_reflns_threshold_expression >2sigma(I)
_cod_duplicate_entry 1517223
_cod_data_source_file c4nr03075c3.cif
_cod_data_source_block complex-1
_cod_depositor_comments
;
The following automatic conversions were performed:

'_symmetry_cell_setting' value 'Monoclinic' changed to 'monoclinic'
according to
/usr/data/users/saulius/crontab/automatic-downloads/current/RSC/lib/dictionaries/cif_core.dic
dictionary named 'cif_core.dic' version 2.4.2 from
2011-04-26.

'_exptl_absorpt_correction_type' value 'Multi-scan'
changed to 'multi-scan' according to
/usr/data/users/saulius/crontab/automatic-downloads/current/RSC/lib/dictionaries/cif_core.dic
dictionary named 'cif_core.dic' version 2.4.2 from 2011-04-26.

Automatic conversion script
Id: cif_fix_values 2281 2013-09-26 08:29:07Z andrius 
;
_cod_original_cell_volume 62216(21)
_cod_original_sg_symbol_Hall -P2ybc
_cod_original_sg_symbol_H-M P2(1)/c
_cod_database_code 1517567

loop_
_symmetry_equiv_pos_as_xyz
'x, y, z'
'-x, y+1/2, -z+1/2'
'-x, -y, -z'
'x, -y-1/2, z-1/2'

loop_
_atom_site_label
_atom_site_type_symbol
_atom_site_fract_x
_atom_site_fract_y
_atom_site_fract_z
_atom_site_U_iso_or_equiv
_atom_site_adp_type
_atom_site_occupancy
_atom_site_symmetry_multiplicity
_atom_site_calc_flag
_atom_site_refinement_flags
Nd1 Nd 0.96611(14) 1.96621(10) 0.22461(9) 0.0436(12) Uani 1 1 d U
Nd2 Nd 1.13543(15) 1.93969(10) 0.41552(9) 0.0453(12) Uani 1 1 d U
Nd3 Nd 1.34923(15) 2.11396(10) 0.37673(10) 0.0500(13) Uani 1 1 d U
Nd4 Nd 1.17688(14) 2.14463(10) 0.18661(10) 0.0474(13) Uani 1 1 d U
Nd5 Nd 1.44743(14) 1.81841(9) 0.36424(9) 0.0425(12) Uani 1 1 d U
Nd6 Nd 1.51625(15) 1.99514(11) 0.22494(11) 0.0624(15) Uani 1 1 d U
Nd7 Nd 1.26475(16) 1.91722(11) 0.09010(10) 0.0582(14) Uani 1 1 d U
Nd8 Nd 1.18887(14) 1.74474(9) 0.22884(9) 0.0412(12) Uani 1 1 d U
Cd1 Cd 0.9395(2) 1.91380(16) 0.28085(13) 0.063(2) Uani 1 1 d U
Cd2 Cd 0.9112(2) 1.95253(16) 0.34224(14) 0.066(2) Uani 1 1 d U
Cd3 Cd 1.0531(2) 1.92858(15) 0.35066(13) 0.0579(18) Uani 1 1 d U
Cd4 Cd 1.2236(2) 1.97109(16) 0.46487(13) 0.064(2) Uani 1 1 d U
Cd5 Cd 1.2238(3) 2.05577(17) 0.48472(15) 0.082(2) Uani 1 1 d U
Cd6 Cd 1.2959(2) 2.04367(15) 0.41279(13) 0.0607(19) Uani 1 1 d U
Cd7 Cd 1.3662(2) 2.17581(15) 0.32574(16) 0.071(2) Uani 1 1 d U
Cd8 Cd 1.2903(3) 2.23856(18) 0.30714(19) 0.097(3) Uani 1 1 d U
Cd9 Cd 1.2678(2) 2.15067(16) 0.24853(15) 0.070(2) Uani 1 1 d U
Cd10 Cd 1.0753(2) 2.12119(14) 0.14393(13) 0.0525(17) Uani 1 1 d U
Cd11 Cd 0.9765(2) 2.13356(19) 0.17202(15) 0.078(2) Uani 1 1 d U
Cd12 Cd 1.0231(2) 2.03330(15) 0.18831(13) 0.0597(19) Uani 1 1 d U
Cd13 Cd 1.4985(2) 1.88856(15) 0.32643(15) 0.064(2) Uani 1 1 d U
Cd14 Cd 1.6234(2) 1.88994(14) 0.29755(15) 0.0605(19) Uani 1 1 d U
Cd15 Cd 1.5819(2) 1.97239(14) 0.28951(15) 0.065(2) Uani 1 1 d U
Cd16 Cd 1.4311(2) 1.99135(17) 0.16092(16) 0.077(2) Uani 1 1 d U
Cd17 Cd 1.4522(3) 1.96400(19) 0.07647(18) 0.094(3) Uani 1 1 d U
Cd18 Cd 1.3413(2) 1.98349(17) 0.07823(15) 0.074(2) Uani 1 1 d U
Cd19 Cd 1.2051(2) 1.84785(15) 0.12516(14) 0.065(2) Uani 1 1 d U
Cd20 Cd 1.1905(3) 1.74163(18) 0.10102(15) 0.082(2) Uani 1 1 d U
Cd21 Cd 1.1337(2) 1.75511(14) 0.15872(13) 0.0584(19) Uani 1 1 d U
Cd22 Cd 1.2729(2) 1.75458(14) 0.29388(13) 0.0571(18) Uani 1 1 d U
Cd23 Cd 1.3686(2) 1.68054(14) 0.32913(14) 0.064(2) Uani 1 1 d U
Cd24 Cd 1.3745(2) 1.75002(14) 0.37469(13) 0.0551(18) Uani 1 1 d U
Br1 Br 0.7549(4) 1.8596(4) 0.1842(3) 0.132(5) Uani 1 1 d U
Br2 Br 1.1738(6) 1.8095(4) -0.0273(3) 0.159(6) Uani 1 1 d U
Br3 Br 0.8861(7) 1.7793(3) 0.3829(3) 0.195(9) Uani 1 1 d U
Br4 Br 0.9671(5) 1.7568(5) 0.0283(3) 0.180(7) Uani 1 1 d U
Br5 Br 0.9536(6) 1.8618(4) 0.4745(3) 0.173(7) Uani 1 1 d U
Br6 Br 1.0036(4) 1.6126(2) 0.1952(2) 0.090(4) Uani 1 1 d U
Br7 Br 1.1020(7) 1.8740(4) 0.5601(3) 0.186(8) Uani 1 1 d U
Br8 Br 1.1693(3) 1.58443(19) 0.29936(19) 0.057(2) Uani 1 1 d U
Br9 Br 1.4123(5) 1.9956(4) 0.5800(3) 0.174(8) Uani 1 1 d U
Br10 Br 1.2254(4) 1.6195(3) 0.4283(2) 0.099(4) Uani 1 1 d U
Br11 Br 1.4117(4) 2.1516(3) 0.5261(2) 0.098(4) Uani 1 1 d U
Br12 Br 1.5263(6) 1.7243(3) 0.5022(3) 0.152(7) Uani 1 1 d U
Br13 Br 1.5351(5) 2.2377(3) 0.4339(4) 0.167(7) Uani 1 1 d U
Br14 Br 1.6778(4) 1.8203(3) 0.4303(3) 0.110(4) Uani 1 1 d U
Br15 Br 1.4849(5) 2.3085(3) 0.2545(3) 0.138(5) Uani 1 1 d U
Br16 Br 1.7509(4) 1.9629(3) 0.4191(2) 0.091(3) Uani 1 1 d U
Br17 Br 1.2343(4) 2.3234(2) 0.1908(3) 0.105(4) Uani 1 1 d U
Br18 Br 1.7303(3) 2.0991(2) 0.2466(2) 0.080(3) Uani 1 1 d U
Br19 Br 1.1252(4) 2.2434(3) 0.0442(2) 0.112(4) Uani 1 1 d U
Br20 Br 1.6359(7) 2.0565(6) 0.1118(4) 0.236(11) Uani 1 1 d U
Br21 Br 0.8840(4) 2.1015(3) 0.0278(2) 0.107(4) Uani 1 1 d U
Br22 Br 1.4576(5) 2.1411(3) 0.0361(3) 0.140(6) Uani 1 1 d U
Br23 Br 0.7870(4) 2.0438(3) 0.1295(2) 0.101(4) Uani 1 1 d U
Br24 Br 1.2285(6) 1.9780(4) -0.0634(3) 0.166(7) Uani 1 1 d U
N1 N 0.936(2) 1.9357(16) 0.1793(14) 0.06(2) Uani 1 1 d U
N2 N 1.140(2) 1.8418(15) 0.0974(16) 0.06(2) Uani 1 1 d U
N3 N 0.934(2) 1.8581(17) 0.2757(15) 0.07(2) Uani 1 1 d U
N4 N 1.062(2) 1.7677(16) 0.1540(16) 0.07(2) Uani 1 1 d U
N5 N 1.026(2) 1.8758(17) 0.3561(15) 0.08(2) Uani 1 1 d U
N6 N 1.127(2) 1.7251(14) 0.2556(13) 0.054(18) Uani 1 1 d U
N7 N 1.129(2) 1.8783(14) 0.4316(13) 0.056(19) Uani 1 1 d U
N8 N 1.238(2) 1.7322(14) 0.3288(13) 0.055(19) Uani 1 1 d U
N9 N 1.276(2) 1.9348(15) 0.4836(15) 0.08(2) Uani 1 1 d U
N10 N 1.335(2) 1.7529(14) 0.4106(13) 0.059(19) Uani 1 1 d U
N11 N 1.348(2) 2.0275(14) 0.4488(13) 0.06(2) Uani 1 1 d U
N12 N 1.470(2) 1.8403(14) 0.4130(13) 0.053(18) Uani 1 1 d U
N13 N 1.426(2) 2.1029(14) 0.4025(13) 0.059(19) Uani 1 1 d U
N14 N 1.541(2) 1.9174(14) 0.3610(14) 0.06(2) Uani 1 1 d U
N15 N 1.432(2) 2.1741(16) 0.3118(15) 0.08(2) Uani 1 1 d U
N16 N 1.601(2) 2.0110(14) 0.3227(14) 0.06(2) Uani 1 1 d U
N17 N 1.321(2) 2.1828(17) 0.2342(16) 0.09(2) Uani 1 1 d U
N18 N 1.529(2) 2.0581(17) 0.2191(17) 0.09(3) Uani 1 1 d U
N19 N 1.223(2) 2.1665(15) 0.1512(13) 0.059(19) Uani 1 1 d U
N20 N 1.439(3) 2.0412(19) 0.1380(18) 0.11(3) Uani 1 1 d U
N21 N 1.075(2) 2.1076(13) 0.0998(13) 0.055(19) Uani 1 1 d U
N22 N 1.315(2) 2.0341(16) 0.0665(15) 0.08(2) Uani 1 1 d U
N23 N 0.998(2) 2.0303(14) 0.1419(14) 0.058(19) Uani 1 1 d U
N24 N 1.193(2) 1.9344(15) 0.0594(14) 0.07(2) Uani 1 1 d U
O1 O 0.8579(19) 1.9110(13) 0.2670(12) 0.068(17) Uani 1 1 d U
O2 O 0.9165(18) 1.9267(12) 0.2346(11) 0.060(16) Uani 1 1 d U
O3 O 1.219(2) 1.8714(14) 0.0832(13) 0.079(19) Uani 1 1 d U
O4 O 1.267(2) 1.8821(15) 0.0455(13) 0.08(2) Uani 1 1 d U
O5 O 0.912(3) 1.9052(17) 0.3748(16) 0.12(3) Uani 1 1 d U
O6 O 0.922(2) 1.9043(14) 0.3224(13) 0.080(19) Uani 1 1 d U
O7 O 1.1264(18) 1.7572(12) 0.1129(11) 0.062(16) Uani 1 1 d U
O8 O 1.133(2) 1.7499(15) 0.0604(14) 0.10(2) Uani 1 1 d U
O9 O 1.0721(18) 1.9437(13) 0.4473(11) 0.064(16) Uani 1 1 d U
O10 O 1.0683(16) 1.9209(12) 0.3966(10) 0.059(15) Uani 1 1 d U
O11 O 1.1297(16) 1.7256(10) 0.1986(10) 0.051(14) Uani 1 1 d U
O12 O 1.1049(17) 1.6959(12) 0.1519(11) 0.064(16) Uani 1 1 d U
O13 O 1.1894(19) 1.9616(13) 0.5090(11) 0.075(18) Uani 1 1 d U
O14 O 1.1698(16) 1.9320(12) 0.4609(11) 0.060(16) Uani 1 1 d U
O15 O 1.2221(16) 1.7224(11) 0.2690(10) 0.052(14) Uani 1 1 d U
O16 O 1.1939(17) 1.6810(11) 0.2300(10) 0.055(15) Uani 1 1 d U
O17 O 1.294(2) 2.0610(14) 0.5148(13) 0.09(2) Uani 1 1 d U
O18 O 1.2621(18) 2.0081(12) 0.4913(10) 0.064(16) Uani 1 1 d U
O19 O 1.3376(17) 1.7025(11) 0.3651(11) 0.057(15) Uani 1 1 d U
O20 O 1.3097(17) 1.6473(11) 0.3438(11) 0.060(16) Uani 1 1 d U
O21 O 1.3514(18) 2.1525(12) 0.4202(12) 0.072(18) Uani 1 1 d U
O22 O 1.3400(17) 2.0892(11) 0.4179(10) 0.056(15) Uani 1 1 d U
O23 O 1.4318(16) 1.7801(11) 0.3965(10) 0.051(14) Uani 1 1 d U
O24 O 1.4265(17) 1.7153(11) 0.4074(11) 0.061(16) Uani 1 1 d U
O25 O 1.399(2) 2.2214(12) 0.3595(13) 0.09(2) Uani 1 1 d U
O26 O 1.3946(18) 2.1580(12) 0.3679(11) 0.069(17) Uani 1 1 d U
O27 O 1.5080(16) 1.8503(12) 0.3621(11) 0.064(16) Uani 1 1 d U
O28 O 1.5217(15) 1.7909(11) 0.3804(11) 0.056(15) Uani 1 1 d U
O29 O 1.3268(19) 2.2726(12) 0.2731(12) 0.078(19) Uani 1 1 d U
O30 O 1.3555(19) 2.2189(13) 0.2967(13) 0.082(19) Uani 1 1 d U
O31 O 1.6183(16) 1.9385(11) 0.3201(11) 0.057(15) Uani 1 1 d U
O32 O 1.6609(18) 1.8892(12) 0.3444(11) 0.071(17) Uani 1 1 d U
O33 O 1.1598(17) 2.2070(11) 0.1894(11) 0.060(16) Uani 1 1 d U
O34 O 1.2284(17) 2.1779(12) 0.2118(11) 0.063(16) Uani 1 1 d U
O35 O 1.5771(18) 2.0096(12) 0.2530(12) 0.071(17) Uani 1 1 d U
O36 O 1.6545(18) 1.9904(12) 0.2751(12) 0.077(18) Uani 1 1 d U
O37 O 1.0570(17) 2.1777(12) 0.1202(11) 0.064(16) Uani 1 1 d U
O38 O 1.1313(17) 2.1570(11) 0.1456(11) 0.059(16) Uani 1 1 d U
O39 O 1.500(2) 2.0067(14) 0.1790(14) 0.09(2) Uani 1 1 d U
O40 O 1.580(2) 1.9954(17) 0.1946(15) 0.12(3) Uani 1 1 d U
O41 O 0.9213(18) 2.1156(13) 0.1356(11) 0.073(18) Uani 1 1 d U
O42 O 1.0040(17) 2.1147(12) 0.1339(10) 0.059(15) Uani 1 1 d U
O43 O 1.4049(19) 2.0060(13) 0.0731(12) 0.078(19) Uani 1 1 d U
O44 O 1.487(2) 2.0176(16) 0.0725(15) 0.11(2) Uani 1 1 d U
O45 O 0.8906(17) 1.9906(12) 0.2113(11) 0.066(16) Uani 1 1 d U
O46 O 0.9607(17) 2.0042(12) 0.1905(10) 0.059(15) Uani 1 1 d U
O47 O 1.2836(19) 1.9551(13) 0.0566(12) 0.078(18) Uani 1 1 d U
O48 O 1.339(2) 1.9765(14) 0.0270(13) 0.09(2) Uani 1 1 d U
O49 O 1.0005(17) 1.9332(13) 0.2620(11) 0.065(16) Uani 1 1 d U
O50 O 1.0190(18) 1.9225(12) 0.3054(11) 0.066(17) Uani 1 1 d U
O51 O 0.847(2) 1.9830(15) 0.3236(14) 0.10(2) Uani 1 1 d U
O52 O 0.844(3) 1.9402(19) 0.3514(18) 0.15(3) Uani 1 1 d U
O53 O 0.9421(19) 1.9870(13) 0.3751(13) 0.084(19) Uani 1 1 d U
O54 O 0.9886(17) 1.9532(12) 0.3602(10) 0.058(15) Uani 1 1 d U
O55 O 1.0728(17) 1.9797(12) 0.3388(11) 0.064(16) Uani 1 1 d U
O56 O 1.1228(19) 1.9718(13) 0.3767(12) 0.080(19) Uani 1 1 d U
O57 O 1.1181(17) 1.9088(12) 0.3400(10) 0.058(15) Uani 1 1 d U
O58 O 1.1598(17) 1.9092(13) 0.3806(11) 0.066(16) Uani 1 1 d U
O59 O 1.1280(18) 1.9947(12) 0.4319(11) 0.069(17) Uani 1 1 d U
O60 O 1.1846(18) 2.0176(12) 0.4573(11) 0.068(17) Uani 1 1 d U
O61 O 1.2088(17) 1.9582(11) 0.4184(11) 0.061(16) Uani 1 1 d U
O62 O 1.2608(18) 1.9947(12) 0.4237(11) 0.069(17) Uani 1 1 d U
O63 O 1.156(3) 2.058(3) 0.4969(10) 0.31(7) Uani 1 1 d DU
O64 O 1.2099(19) 2.079(3) 0.5245(19) 0.31(7) Uani 1 1 d DU
O65 O 1.2585(19) 2.0716(12) 0.4456(12) 0.077(18) Uani 1 1 d U
O66 O 1.216(3) 2.1059(17) 0.4637(16) 0.13(3) Uani 1 1 d U
O67 O 1.3312(18) 2.0188(12) 0.3802(11) 0.069(17) Uani 1 1 d U
O68 O 1.3663(18) 2.0611(12) 0.3632(11) 0.066(16) Uani 1 1 d U
O69 O 1.2352(19) 2.0559(13) 0.3835(11) 0.076(18) Uani 1 1 d U
O70 O 1.2833(18) 2.0871(13) 0.3652(12) 0.073(18) Uani 1 1 d U
O71 O 1.2977(19) 2.1556(13) 0.3680(12) 0.079(19) Uani 1 1 d U
O72 O 1.301(2) 2.1941(14) 0.3345(13) 0.09(2) Uani 1 1 d U
O73 O 1.3451(18) 2.1207(12) 0.3284(12) 0.073(18) Uani 1 1 d U
O74 O 1.3213(18) 2.1400(12) 0.2867(11) 0.068(17) Uani 1 1 d U
O75 O 1.305(3) 2.2866(18) 0.3267(17) 0.14(3) Uani 1 1 d U
O76 O 1.271(4) 2.261(3) 0.354(2) 0.22(5) Uani 1 1 d U
O77 O 1.219(2) 2.2399(15) 0.2927(15) 0.11(2) Uani 1 1 d U
O78 O 1.253(2) 2.1985(13) 0.2745(13) 0.08(2) Uani 1 1 d U
O79 O 1.2214(19) 2.1241(14) 0.2721(12) 0.082(19) Uani 1 1 d U
O80 O 1.1831(18) 2.1182(13) 0.2293(12) 0.077(18) Uani 1 1 d U
O81 O 1.0767(16) 2.0667(12) 0.1707(11) 0.060(16) Uani 1 1 d U
O82 O 1.1336(16) 2.0970(12) 0.1711(11) 0.061(16) Uani 1 1 d U
O83 O 1.1108(18) 2.1535(13) 0.2056(11) 0.071(17) Uani 1 1 d U
O84 O 1.0478(18) 2.1399(12) 0.1819(10) 0.064(16) Uani 1 1 d U
O85 O 0.980(3) 2.1923(17) 0.1954(10) 0.25(5) Uani 1 1 d DU
O86 O 0.947(2) 2.1804(12) 0.1547(13) 0.15(3) Uani 1 1 d DU
O87 O 0.9781(18) 2.0804(13) 0.1933(11) 0.068(17) Uani 1 1 d U
O88 O 0.943(2) 2.1228(14) 0.2088(12) 0.084(19) Uani 1 1 d U
O89 O 1.0563(18) 2.0491(12) 0.2304(11) 0.067(17) Uani 1 1 d U
O90 O 1.0200(17) 2.0047(12) 0.2396(11) 0.065(16) Uani 1 1 d U
O91 O 1.0661(17) 1.9880(12) 0.1885(11) 0.063(16) Uani 1 1 d U
O92 O 1.0256(17) 1.9491(12) 0.2058(10) 0.060(16) Uani 1 1 d U
O93 O 0.9420(17) 1.9937(12) 0.2629(11) 0.062(16) Uani 1 1 d U
O94 O 0.9299(17) 1.9639(12) 0.2997(11) 0.062(16) Uani 1 1 d U
O95 O 1.2805(18) 2.1037(12) 0.2246(12) 0.070(17) Uani 1 1 d U
O96 O 1.2301(19) 2.1066(13) 0.1858(12) 0.079(19) Uani 1 1 d U
O97 O 1.2184(19) 1.9334(14) 0.1197(12) 0.083(19) Uani 1 1 d U
O98 O 1.1896(18) 1.8960(12) 0.1454(11) 0.066(17) Uani 1 1 d U
O99 O 1.269(2) 1.8413(14) 0.1511(14) 0.10(2) Uani 1 1 d U
O100 O 1.285(2) 1.8873(14) 0.1290(13) 0.09(2) Uani 1 1 d U
O101 O 1.2215(19) 1.7954(13) 0.1049(13) 0.083(19) Uani 1 1 d U
O102 O 1.247(3) 1.759(2) 0.0788(19) 0.16(3) Uani 1 1 d U
O103 O 1.1681(17) 1.7867(11) 0.1941(10) 0.061(16) Uani 1 1 d U
O104 O 1.1733(18) 1.8142(11) 0.1567(11) 0.062(16) Uani 1 1 d U
O105 O 1.1989(18) 1.7380(12) 0.1483(11) 0.066(17) Uani 1 1 d U
O106 O 1.2251(17) 1.7263(12) 0.1919(10) 0.060(15) Uani 1 1 d U
O107 O 1.1785(17) 1.7894(11) 0.2555(10) 0.057(15) Uani 1 1 d U
O108 O 1.2307(17) 1.8006(12) 0.2911(11) 0.065(17) Uani 1 1 d U
O109 O 1.200(5) 1.6988(17) 0.0685(15) 0.40(10) Uani 1 1 d DU
O110 O 1.209(4) 1.6851(18) 0.1124(10) 0.25(5) Uani 1 1 d DU
O111 O 1.2554(17) 1.7701(12) 0.2341(11) 0.064(16) Uani 1 1 d U
O112 O 1.317(2) 1.7760(14) 0.2653(12) 0.084(19) Uani 1 1 d U
O113 O 1.3220(17) 1.7730(11) 0.3305(11) 0.058(15) Uani 1 1 d U
O114 O 1.3735(17) 1.8025(12) 0.3547(11) 0.063(16) Uani 1 1 d U
O115 O 1.3192(17) 1.7073(12) 0.2949(10) 0.059(16) Uani 1 1 d U
O116 O 1.3553(18) 1.6632(13) 0.2851(11) 0.072(17) Uani 1 1 d U
O117 O 1.446(3) 1.659(2) 0.325(2) 0.16(3) Uani 1 1 d U
O118 O 1.410(3) 1.6410(16) 0.3554(16) 0.13(3) Uani 1 1 d U
O119 O 1.4067(18) 1.7278(13) 0.3392(11) 0.071(17) Uani 1 1 d U
O120 O 1.4534(17) 1.7692(11) 0.3389(11) 0.061(16) Uani 1 1 d U
O121 O 1.4376(19) 1.8342(12) 0.3184(12) 0.076(18) Uani 1 1 d U
O122 O 1.464(2) 1.8672(14) 0.2877(12) 0.09(2) Uani 1 1 d U
O123 O 1.4127(17) 1.8684(12) 0.3647(11) 0.066(17) Uani 1 1 d U
O124 O 1.4349(17) 1.9088(12) 0.3384(12) 0.068(17) Uani 1 1 d U
O125 O 1.6152(19) 1.8348(12) 0.3025(12) 0.074(18) Uani 1 1 d U
O126 O 1.5612(16) 1.8651(11) 0.3117(11) 0.059(15) Uani 1 1 d U
O127 O 1.5896(17) 1.9247(13) 0.2660(11) 0.070(17) Uani 1 1 d U
O128 O 1.5542(19) 1.9436(13) 0.2273(12) 0.079(19) Uani 1 1 d U
O129 O 1.5133(17) 1.9356(12) 0.3004(11) 0.066(17) Uani 1 1 d U
O130 O 1.5107(18) 1.9771(13) 0.2719(13) 0.078(18) Uani 1 1 d U
O131 O 1.662(2) 1.8743(16) 0.2583(15) 0.11(2) Uani 1 1 d U
O132 O 1.6982(19) 1.8984(13) 0.2923(13) 0.09(2) Uani 1 1 d U
O133 O 1.452(2) 2.0193(14) 0.2308(13) 0.09(2) Uani 1 1 d U
O134 O 1.399(2) 2.0133(15) 0.1961(13) 0.09(2) Uani 1 1 d U
O135 O 1.464(2) 1.9554(15) 0.2109(14) 0.10(2) Uani 1 1 d U
O136 O 1.4215(19) 1.9380(14) 0.1738(13) 0.09(2) Uani 1 1 d U
O137 O 1.463(2) 1.9668(14) 0.1254(14) 0.09(2) Uani 1 1 d U
O138 O 1.509(3) 1.9402(17) 0.1004(16) 0.13(3) Uani 1 1 d U
O139 O 1.364(2) 1.9865(15) 0.1316(14) 0.10(2) Uani 1 1 d U
O140 O 1.3057(19) 1.9613(14) 0.1132(12) 0.080(19) Uani 1 1 d U
O141 O 1.387(2) 1.9404(13) 0.0834(12) 0.080(19) Uani 1 1 d U
O142 O 1.339(2) 1.9021(14) 0.0880(13) 0.09(2) Uani 1 1 d U
O143 O 1.474(3) 1.962(2) 0.0338(19) 0.16(3) Uani 1 1 d U
O144 O 1.447(3) 1.917(2) 0.046(2) 0.18(4) Uani 1 1 d U
C1 C 0.828(3) 1.903(2) 0.2857(19) 0.08(3) Uani 1 1 d U
H1A H 0.7987 1.9033 0.2760 0.125 Uiso 1 1 calc R
H1B H 0.8299 1.9183 0.3005 0.125 Uiso 1 1 calc R
H1C H 0.8338 1.8816 0.2930 0.125 Uiso 1 1 calc R
C2 C 0.851(3) 1.903(2) 0.240(2) 0.07(3) Uani 1 1 d U
C3 C 0.811(3) 1.890(2) 0.228(2) 0.09(3) Uani 1 1 d U
H3A H 0.7891 1.8857 0.2382 0.109 Uiso 1 1 calc R
C4 C 0.806(3) 1.882(2) 0.199(2) 0.08(3) Uani 1 1 d U
C5 C 0.835(3) 1.894(2) 0.182(2) 0.10(3) Uani 1 1 d U
H5A H 0.8288 1.8909 0.1626 0.115 Uiso 1 1 calc R
C6 C 0.874(3) 1.910(2) 0.1937(18) 0.06(2) Uani 1 1 d U
C7 C 0.882(3) 1.913(2) 0.2226(19) 0.06(3) Uani 1 1 d U
C8 C 0.904(3) 1.917(2) 0.1759(18) 0.07(3) Uani 1 1 d U
H8A H 0.8994 1.9074 0.1588 0.081 Uiso 1 1 calc R
C9 C 0.962(3) 1.937(2) 0.1553(18) 0.07(3) Uani 1 1 d U
H9A H 0.9821 1.9555 0.1576 0.083 Uiso 1 1 calc R
H9B H 0.9431 1.9403 0.1382 0.083 Uiso 1 1 calc R
C10 C 0.988(3) 1.9051(19) 0.1543(18) 0.07(3) Uani 1 1 d U
H10A H 1.0035 1.9007 0.1724 0.081 Uiso 1 1 calc R
H10B H 0.9677 1.8875 0.1496 0.081 Uiso 1 1 calc R
C11 C 1.020(3) 1.9065(17) 0.1335(16) 0.06(2) Uani 1 1 d U
H11A H 1.0398 1.9242 0.1381 0.067 Uiso 1 1 calc R
H11B H 1.0042 1.9106 0.1153 0.067 Uiso 1 1 calc R
C12 C 1.045(3) 1.8740(19) 0.1333(19) 0.08(3) Uani 1 1 d U
H12A H 1.0578 1.8691 0.1520 0.091 Uiso 1 1 calc R
H12B H 1.0247 1.8569 0.1273 0.091 Uiso 1 1 calc R
C13 C 1.081(3) 1.874(2) 0.1145(19) 0.07(3) Uani 1 1 d U
H13A H 1.1040 1.8887 0.1223 0.089 Uiso 1 1 calc R
H13B H 1.0694 1.8828 0.0966 0.089 Uiso 1 1 calc R
C14 C 1.100(3) 1.8402(17) 0.1108(17) 0.06(2) Uani 1 1 d U
H14A H 1.1066 1.8300 0.1287 0.070 Uiso 1 1 calc R
H14B H 1.0789 1.8270 0.0996 0.070 Uiso 1 1 calc R
C15 C 1.135(3) 1.838(2) 0.072(2) 0.07(3) Uani 1 1 d U
H15A H 1.1070 1.8319 0.0637 0.086 Uiso 1 1 calc R
C16 C 1.168(3) 1.841(2) 0.054(2) 0.07(3) Uani 1 1 d U
C17 C 1.155(3) 1.826(2) 0.026(2) 0.08(3) Uani 1 1 d U
H17A H 1.1294 1.8148 0.0208 0.101 Uiso 1 1 calc R
C18 C 1.186(3) 1.830(2) 0.008(2) 0.08(3) Uani 1 1 d U
C19 C 1.224(5) 1.848(3) 0.013(3) 0.14(5) Uani 1 1 d U
H19A H 1.2429 1.8498 -0.0001 0.172 Uiso 1 1 calc R
C20 C 1.232(3) 1.864(2) 0.039(2) 0.07(3) Uani 1 1 d U
C21 C 1.207(3) 1.857(2) 0.059(2) 0.07(3) Uani 1 1 d U
C22 C 1.302(3) 1.885(2) 0.028(2) 0.11(4) Uani 1 1 d U
H22A H 1.2971 1.8697 0.0128 0.159 Uiso 1 1 calc R
H22B H 1.3295 1.8795 0.0387 0.159 Uiso 1 1 calc R
H22C H 1.3035 1.9062 0.0209 0.159 Uiso 1 1 calc R
C23 C 0.893(3) 1.910(2) 0.401(2) 0.10(3) Uani 1 1 d U
H23A H 0.8955 1.8901 0.4118 0.147 Uiso 1 1 calc R
H23B H 0.8630 1.9157 0.3973 0.147 Uiso 1 1 calc R
H23C H 0.9084 1.9268 0.4119 0.147 Uiso 1 1 calc R
C24 C 0.902(3) 1.877(2) 0.362(2) 0.08(3) Uani 1 1 d U
C25 C 0.895(3) 1.847(3) 0.376(2) 0.10(4) Uani 1 1 d U
H25A H 0.8910 1.8477 0.3950 0.118 Uiso 1 1 calc R
C26 C 0.893(3) 1.819(2) 0.363(2) 0.08(3) Uani 1 1 d U
C27 C 0.904(3) 1.816(2) 0.336(2) 0.08(3) Uani 1 1 d U
H27A H 0.9038 1.7955 0.3275 0.097 Uiso 1 1 calc R
C28 C 0.914(3) 1.843(2) 0.3203(18) 0.06(2) Uani 1 1 d U
C29 C 0.913(3) 1.875(2) 0.334(2) 0.08(3) Uani 1 1 d U
C30 C 0.924(3) 1.838(2) 0.292(2) 0.07(3) Uani 1 1 d U
H30A H 0.9222 1.8172 0.2857 0.084 Uiso 1 1 calc R
C31 C 0.942(3) 1.845(2) 0.248(2) 0.09(3) Uani 1 1 d U
H31A H 0.9290 1.8236 0.2458 0.106 Uiso 1 1 calc R
H31B H 0.9287 1.8587 0.2337 0.106 Uiso 1 1 calc R
C32 C 0.989(4) 1.842(3) 0.246(2) 0.12(4) Uani 1 1 d DU
H32A H 1.0024 1.8287 0.2609 0.143 Uiso 1 1 calc R
H32B H 1.0018 1.8634 0.2479 0.143 Uiso 1 1 calc R
C33 C 0.998(3) 1.827(3) 0.218(2) 0.12(4) Uani 1 1 d DU
H33A H 0.9810 1.8079 0.2138 0.142 Uiso 1 1 calc R
H33B H 0.9907 1.8426 0.2030 0.142 Uiso 1 1 calc R
C34 C 1.047(3) 1.819(3) 0.219(3) 0.14(5) Uani 1 1 d DU
H34A H 1.0539 1.8002 0.2313 0.167 Uiso 1 1 calc R
H34B H 1.0648 1.8367 0.2257 0.167 Uiso 1 1 calc R
C35 C 1.053(4) 1.810(2) 0.189(2) 0.11(4) Uani 1 1 d DU
H35A H 1.0358 1.8246 0.1770 0.128 Uiso 1 1 calc R
H35B H 1.0833 1.8138 0.1870 0.128 Uiso 1 1 calc R
C36 C 1.042(3) 1.7753(19) 0.1792(19) 0.08(3) Uani 1 1 d DU
H36A H 1.0522 1.7601 0.1937 0.093 Uiso 1 1 calc R
H36B H 1.0108 1.7731 0.1752 0.093 Uiso 1 1 calc R
C37 C 1.040(3) 1.7663(19) 0.1310(19) 0.07(3) Uani 1 1 d U
H37A H 1.0104 1.7705 0.1318 0.081 Uiso 1 1 calc R
C38 C 1.049(3) 1.7595(18) 0.1038(17) 0.05(2) Uani 1 1 d U
C39 C 1.014(4) 1.761(2) 0.082(2) 0.11(4) Uani 1 1 d U
H39A H 0.9861 1.7640 0.0865 0.128 Uiso 1 1 calc R
C40 C 1.019(4) 1.757(3) 0.055(3) 0.11(4) Uani 1 1 d U
C41 C 1.058(3) 1.752(2) 0.047(2) 0.08(3) Uani 1 1 d U
H41A H 1.0614 1.7500 0.0282 0.093 Uiso 1 1 calc R
C42 C 1.090(4) 1.752(2) 0.067(2) 0.08(3) Uani 1 1 d U
C43 C 1.089(3) 1.7577(18) 0.0956(18) 0.06(2) Uani 1 1 d U
C44 C 1.141(4) 1.737(2) 0.033(2) 0.12(4) Uani 1 1 d U
H44A H 1.1341 1.7535 0.0194 0.179 Uiso 1 1 calc R
H44B H 1.1236 1.7184 0.0288 0.179 Uiso 1 1 calc R
H44C H 1.1713 1.7315 0.0340 0.179 Uiso 1 1 calc R
C45 C 1.068(3) 1.963(2) 0.4726(18) 0.08(3) Uani 1 1 d U
H45A H 1.0424 1.9566 0.4803 0.120 Uiso 1 1 calc R
H45B H 1.0657 1.9857 0.4678 0.120 Uiso 1 1 calc R
H45C H 1.0930 1.9599 0.4859 0.120 Uiso 1 1 calc R
C46 C 1.041(3) 1.918(2) 0.4414(18) 0.06(2) Uani 1 1 d U
C47 C 1.015(3) 1.907(2) 0.459(2) 0.09(3) Uani 1 1 d U
H47A H 1.0131 1.9175 0.4761 0.107 Uiso 1 1 calc R
C48 C 0.991(4) 1.881(3) 0.451(2) 0.10(4) Uani 1 1 d U
C49 C 0.988(3) 1.867(2) 0.425(2) 0.10(3) Uani 1 1 d U
H49A H 0.9713 1.8483 0.4201 0.117 Uiso 1 1 calc R
C50 C 1.011(3) 1.883(2) 0.405(2) 0.09(3) Uani 1 1 d U
C51 C 1.039(3) 1.9075(18) 0.4123(17) 0.06(2) Uani 1 1 d U
C52 C 1.010(3) 1.866(2) 0.378(2) 0.09(3) Uani 1 1 d U
H52A H 0.9968 1.8457 0.3772 0.112 Uiso 1 1 calc R
C53 C 1.022(3) 1.8523(19) 0.3330(17) 0.07(3) Uani 1 1 d U
H53A H 1.0158 1.8634 0.3155 0.081 Uiso 1 1 calc R
H53B H 0.9981 1.8373 0.3348 0.081 Uiso 1 1 calc R
C54 C 1.065(3) 1.8341(19) 0.3347(18) 0.07(3) Uani 1 1 d U
H54A H 1.0692 1.8209 0.3513 0.087 Uiso 1 1 calc R
H54B H 1.0888 1.8492 0.3350 0.087 Uiso 1 1 calc R
C55 C 1.061(3) 1.812(2) 0.3078(18) 0.07(3) Uani 1 1 d U
H55A H 1.0335 1.8007 0.3060 0.087 Uiso 1 1 calc R
H55B H 1.0611 1.8260 0.2918 0.087 Uiso 1 1 calc R
C56 C 1.096(3) 1.789(2) 0.3082(18) 0.07(3) Uani 1 1 d DU
H56A H 1.1234 1.8004 0.3105 0.087 Uiso 1 1 calc R
H56B H 1.0959 1.7752 0.3245 0.087 Uiso 1 1 calc R
C57 C 1.097(3) 1.7674(18) 0.2848(17) 0.06(3) Uani 1 1 d U
H57A H 1.1008 1.7811 0.2692 0.076 Uiso 1 1 calc R
H57B H 1.0675 1.7586 0.2809 0.076 Uiso 1 1 calc R
C58 C 1.128(3) 1.7387(19) 0.2842(17) 0.07(3) Uani 1 1 d U
H58A H 1.1572 1.7457 0.2907 0.083 Uiso 1 1 calc R
H58B H 1.1202 1.7219 0.2966 0.083 Uiso 1 1 calc R
C59 C 1.099(2) 1.7035(16) 0.2486(16) 0.05(2) Uani 1 1 d U
H59A H 1.0849 1.6959 0.2628 0.057 Uiso 1 1 calc R
C60 C 1.087(2) 1.6883(17) 0.2223(16) 0.04(2) Uani 1 1 d U
C61 C 1.103(2) 1.6996(17) 0.1992(17) 0.05(2) Uani 1 1 d U
C62 C 1.088(3) 1.684(2) 0.1749(18) 0.06(3) Uani 1 1 d U
C63 C 1.059(3) 1.6581(19) 0.1731(18) 0.06(2) Uani 1 1 d U
H63A H 1.0497 1.6485 0.1562 0.067 Uiso 1 1 calc R
C64 C 1.046(3) 1.6472(19) 0.1967(19) 0.06(2) Uani 1 1 d U
C65 C 1.059(2) 1.6632(19) 0.2222(18) 0.06(2) Uani 1 1 d U
H65A H 1.0486 1.6565 0.2383 0.069 Uiso 1 1 calc R
C66 C 1.094(3) 1.679(2) 0.1250(18) 0.09(3) Uani 1 1 d U
H66A H 1.0912 1.6560 0.1283 0.132 Uiso 1 1 calc R
H66B H 1.1166 1.6822 0.1136 0.132 Uiso 1 1 calc R
H66C H 1.0670 1.6869 0.1158 0.132 Uiso 1 1 calc R
C67 C 1.200(3) 1.977(2) 0.5344(18) 0.09(3) Uani 1 1 d U
H67A H 1.1751 1.9774 0.5441 0.135 Uiso 1 1 calc R
H67B H 1.2095 1.9985 0.5314 0.135 Uiso 1 1 calc R
H67C H 1.2230 1.9651 0.5451 0.135 Uiso 1 1 calc R
C68 C 1.166(3) 1.9322(19) 0.5089(19) 0.06(2) Uani 1 1 d U
C69 C 1.149(3) 1.920(2) 0.531(2) 0.09(3) Uani 1 1 d U
H69A H 1.1537 1.9307 0.5474 0.105 Uiso 1 1 calc R
C70 C 1.124(3) 1.891(2) 0.528(2) 0.08(3) Uani 1 1 d U
C71 C 1.116(4) 1.876(3) 0.505(3) 0.12(4) Uani 1 1 d U
H71A H 1.0992 1.8567 0.5038 0.140 Uiso 1 1 calc R
C72 C 1.133(3) 1.889(2) 0.4803(18) 0.06(2) Uani 1 1 d U
C73 C 1.156(3) 1.9168(19) 0.4816(18) 0.06(2) Uani 1 1 d U
C74 C 1.123(3) 1.868(2) 0.4556(17) 0.07(3) Uani 1 1 d U
H74A H 1.1112 1.8475 0.4575 0.085 Uiso 1 1 calc R
C75 C 1.122(3) 1.8534(17) 0.4097(16) 0.06(2) Uani 1 1 d U
H75A H 1.1116 1.8637 0.3923 0.067 Uiso 1 1 calc R
H75B H 1.1005 1.8381 0.4141 0.067 Uiso 1 1 calc R
C76 C 1.164(3) 1.836(2) 0.407(2) 0.08(3) Uani 1 1 d U
H76A H 1.1721 1.8231 0.4234 0.099 Uiso 1 1 calc R
H76B H 1.1867 1.8514 0.4054 0.099 Uiso 1 1 calc R
C77 C 1.162(3) 1.812(2) 0.3815(18) 0.08(3) Uani 1 1 d U
H77A H 1.1384 1.7973 0.3823 0.090 Uiso 1 1 calc R
H77B H 1.1556 1.8251 0.3648 0.090 Uiso 1 1 calc R
C78 C 1.202(3) 1.7939(18) 0.3797(17) 0.06(2) Uani 1 1 d U
H78A H 1.2259 1.8091 0.3801 0.069 Uiso 1 1 calc R
H78B H 1.2077 1.7806 0.3961 0.069 Uiso 1 1 calc R
C79 C 1.203(3) 1.7730(18) 0.3557(17) 0.06(2) Uani 1 1 d U
H79A H 1.2032 1.7868 0.3396 0.072 Uiso 1 1 calc R
H79B H 1.1762 1.7608 0.3532 0.072 Uiso 1 1 calc R
C80 C 1.239(3) 1.7499(17) 0.3558(16) 0.06(2) Uani 1 1 d U
H80A H 1.2378 1.7343 0.3705 0.068 Uiso 1 1 calc R
H80B H 1.2665 1.7614 0.3597 0.068 Uiso 1 1 calc R
C81 C 1.224(2) 1.7037(16) 0.3303(16) 0.04(2) Uani 1 1 d U
H81A H 1.2200 1.6953 0.3475 0.054 Uiso 1 1 calc R
C82 C 1.212(3) 1.6828(19) 0.3046(18) 0.06(2) Uani 1 1 d U
C83 C 1.200(2) 1.6489(16) 0.3115(16) 0.04(2) Uani 1 1 d U
H83A H 1.2028 1.6422 0.3298 0.050 Uiso 1 1 calc R
C84 C 1.185(2) 1.6274(18) 0.2908(17) 0.05(2) Uani 1 1 d U
C85 C 1.184(2) 1.6369(18) 0.2634(17) 0.05(2) Uani 1 1 d U
H85A H 1.1733 1.6228 0.2492 0.061 Uiso 1 1 calc R
C86 C 1.198(2) 1.6681(16) 0.2573(14) 0.036(19) Uani 1 1 d U
C87 C 1.212(2) 1.6917(16) 0.2772(15) 0.038(19) Uani 1 1 d U
C88 C 1.188(2) 1.6587(16) 0.2074(15) 0.05(2) Uani 1 1 d U
H88A H 1.1917 1.6370 0.2143 0.079 Uiso 1 1 calc R
H88B H 1.2081 1.6632 0.1948 0.079 Uiso 1 1 calc R
H88C H 1.1586 1.6610 0.1981 0.079 Uiso 1 1 calc R
C89 C 1.303(3) 2.091(2) 0.531(2) 0.10(3) Uani 1 1 d U
H89A H 1.3308 2.0894 0.5413 0.147 Uiso 1 1 calc R
H89B H 1.2811 2.0934 0.5431 0.147 Uiso 1 1 calc R
H89C H 1.3017 2.1088 0.5184 0.147 Uiso 1 1 calc R
C90 C 1.314(3) 2.032(2) 0.5256(18) 0.07(3) Uani 1 1 d U
C91 C 1.348(3) 2.030(2) 0.544(2) 0.09(3) Uani 1 1 d U
H91A H 1.3613 2.0491 0.5515 0.103 Uiso 1 1 calc R
C92 C 1.365(3) 2.000(3) 0.551(2) 0.09(3) Uani 1 1 d U
C93 C 1.348(3) 1.973(2) 0.5374(19) 0.08(3) Uani 1 1 d U
H93A H 1.3600 1.9528 0.5433 0.092 Uiso 1 1 calc R
C94 C 1.317(3) 1.9727(19) 0.5163(18) 0.06(3) Uani 1 1 d DU
C95 C 1.297(3) 2.003(2) 0.5103(17) 0.06(2) Uani 1 1 d U
C96 C 1.303(3) 1.9417(19) 0.5033(18) 0.08(3) Uani 1 1 d DU
H96A H 1.3184 1.9240 0.5113 0.092 Uiso 1 1 calc R
C97 C 1.270(4) 1.898(2) 0.477(2) 0.12(4) Uani 1 1 d DU
H97A H 1.2817 1.8855 0.4931 0.141 Uiso 1 1 calc R
H97B H 1.2399 1.8929 0.4722 0.141 Uiso 1 1 calc R
C98 C 1.296(4) 1.894(3) 0.453(2) 0.12(4) Uani 1 1 d DU
H98A H 1.3272 1.8958 0.4594 0.143 Uiso 1 1 calc R
H98B H 1.2886 1.9103 0.4392 0.143 Uiso 1 1 calc R
C99 C 1.286(4) 1.860(3) 0.441(3) 0.16(6) Uani 1 1 d DU
H99A H 1.2751 1.8464 0.4546 0.197 Uiso 1 1 calc R
H99B H 1.2639 1.8617 0.4252 0.197 Uiso 1 1 calc R
C100 C 1.326(4) 1.843(3) 0.431(3) 0.15(5) Uani 1 1 d DU
H10C H 1.3465 1.8389 0.4474 0.177 Uiso 1 1 calc R
H10D H 1.3391 1.8580 0.4196 0.177 Uiso 1 1 calc R
C101 C 1.316(3) 1.810(2) 0.415(2) 0.12(4) Uani 1 1 d DU
H10E H 1.2847 1.8060 0.4135 0.141 Uiso 1 1 calc R
H10F H 1.3234 1.8126 0.3966 0.141 Uiso 1 1 calc R
C102 C 1.340(3) 1.7813(18) 0.4291(17) 0.07(3) Uani 1 1 d DU
H10G H 1.3705 1.7865 0.4333 0.089 Uiso 1 1 calc R
H10H H 1.3287 1.7764 0.4463 0.089 Uiso 1 1 calc R
C103 C 1.311(3) 1.728(2) 0.4193(19) 0.07(3) Uani 1 1 d U
H10I H 1.2996 1.7309 0.4359 0.089 Uiso 1 1 calc R
C104 C 1.301(2) 1.6964(18) 0.4046(17) 0.05(2) Uani 1 1 d U
C105 C 1.274(3) 1.677(2) 0.4187(18) 0.07(3) Uani 1 1 d U
H10J H 1.2659 1.6839 0.4352 0.081 Uiso 1 1 calc R
C106 C 1.261(3) 1.647(2) 0.4084(19) 0.06(2) Uani 1 1 d U
C107 C 1.273(3) 1.635(2) 0.3843(19) 0.07(3) Uani 1 1 d U
H10K H 1.2644 1.6144 0.3783 0.081 Uiso 1 1 calc R
C108 C 1.298(2) 1.6547(19) 0.3688(16) 0.05(2) Uani 1 1 d U
C109 C 1.314(3) 1.6858(19) 0.3802(17) 0.05(2) Uani 1 1 d U
C110 C 1.303(2) 1.6146(15) 0.3342(16) 0.05(2) Uani 1 1 d U
H11C H 1.2797 1.6051 0.3422 0.076 Uiso 1 1 calc R
H11D H 1.3293 1.6023 0.3395 0.076 Uiso 1 1 calc R
H11E H 1.2970 1.6145 0.3145 0.076 Uiso 1 1 calc R
C111 C 1.349(3) 2.1885(18) 0.4225(19) 0.08(3) Uani 1 1 d U
H11F H 1.3447 2.1942 0.4411 0.124 Uiso 1 1 calc R
H11G H 1.3246 2.1963 0.4100 0.124 Uiso 1 1 calc R
H11H H 1.3750 2.1980 0.4179 0.124 Uiso 1 1 calc R
C112 C 1.363(3) 2.136(2) 0.4462(19) 0.07(3) Uani 1 1 d U
C113 C 1.379(3) 2.152(2) 0.4693(19) 0.07(3) Uani 1 1 d U
H11I H 1.3823 2.1741 0.4703 0.082 Uiso 1 1 calc R
C114 C 1.390(3) 2.131(2) 0.4916(18) 0.07(3) Uani 1 1 d U
C115 C 1.386(3) 2.097(2) 0.4904(18) 0.06(3) Uani 1 1 d U
H11J H 1.3949 2.0849 0.5059 0.077 Uiso 1 1 calc R
C116 C 1.368(3) 2.082(2) 0.4663(17) 0.06(2) Uani 1 1 d U
C117 C 1.355(3) 2.102(2) 0.4436(18) 0.06(2) Uani 1 1 d U
C118 C 1.367(3) 2.0479(19) 0.4664(17) 0.06(2) Uani 1 1 d U
H11K H 1.3832 2.0383 0.4816 0.072 Uiso 1 1 calc R
C119 C 1.355(3) 1.9928(18) 0.4545(18) 0.07(3) Uani 1 1 d U
H11L H 1.3283 1.9810 0.4499 0.080 Uiso 1 1 calc R
H11M H 1.3646 1.9898 0.4740 0.080 Uiso 1 1 calc R
C120 C 1.389(3) 1.9794(18) 0.4381(17) 0.07(3) Uani 1 1 d U
H12C H 1.4165 1.9902 0.4441 0.079 Uiso 1 1 calc R
H12D H 1.3810 1.9847 0.4188 0.079 Uiso 1 1 calc R
C121 C 1.397(3) 1.9410(17) 0.4408(16) 0.05(2) Uani 1 1 d U
H12E H 1.4010 1.9353 0.4602 0.065 Uiso 1 1 calc R
H12F H 1.3706 1.9302 0.4325 0.065 Uiso 1 1 calc R
C122 C 1.433(3) 1.9289(17) 0.4281(18) 0.06(2) Uani 1 1 d U
H12G H 1.4596 1.9367 0.4383 0.074 Uiso 1 1 calc R
H12H H 1.4311 1.9371 0.4094 0.074 Uiso 1 1 calc R
C123 C 1.433(3) 1.8911(18) 0.4276(18) 0.07(3) Uani 1 1 d U
H12I H 1.4073 1.8836 0.4160 0.082 Uiso 1 1 calc R
H12J H 1.4318 1.8831 0.4461 0.082 Uiso 1 1 calc R
C124 C 1.475(2) 1.8766(16) 0.4161(17) 0.06(2) Uani 1 1 d U
H12K H 1.4785 1.8862 0.3984 0.067 Uiso 1 1 calc R
H12L H 1.5008 1.8814 0.4289 0.067 Uiso 1 1 calc R
C125 C 1.483(3) 1.8239(19) 0.4344(17) 0.07(3) Uani 1 1 d U
H12M H 1.4964 1.8359 0.4490 0.078 Uiso 1 1 calc R
C126 C 1.479(3) 1.7881(19) 0.4401(18) 0.05(2) Uani 1 1 d U
C127 C 1.501(3) 1.776(2) 0.463(2) 0.09(3) Uani 1 1 d U
H12N H 1.5182 1.7893 0.4748 0.103 Uiso 1 1 calc R
C128 C 1.498(3) 1.742(3) 0.469(2) 0.09(3) Uani 1 1 d U
C129 C 1.471(3) 1.721(2) 0.451(2) 0.08(3) Uani 1 1 d U
H12O H 1.4673 1.6991 0.4554 0.096 Uiso 1 1 calc R
C130 C 1.453(3) 1.734(2) 0.4261(18) 0.06(3) Uani 1 1 d U
C131 C 1.454(2) 1.7680(17) 0.4192(15) 0.05(2) Uani 1 1 d U
C132 C 1.419(3) 1.6807(18) 0.4133(19) 0.08(3) Uani 1 1 d U
H13C H 1.4447 1.6717 0.4235 0.125 Uiso 1 1 calc R
H13D H 1.4125 1.6691 0.3962 0.125 Uiso 1 1 calc R
H13E H 1.3952 1.6787 0.4240 0.125 Uiso 1 1 calc R
C133 C 1.403(3) 2.257(2) 0.355(2) 0.11(4) Uani 1 1 d U
H13F H 1.4117 2.2674 0.3730 0.169 Uiso 1 1 calc R
H13G H 1.3751 2.2657 0.3478 0.169 Uiso 1 1 calc R
H13H H 1.4238 2.2616 0.3431 0.169 Uiso 1 1 calc R
C134 C 1.430(3) 2.208(2) 0.380(2) 0.09(3) Uani 1 1 d U
C135 C 1.463(3) 2.229(3) 0.393(2) 0.10(4) Uani 1 1 d U
H13I H 1.4667 2.2510 0.3896 0.119 Uiso 1 1 calc R
C136 C 1.489(3) 2.211(3) 0.414(2) 0.10(3) Uani 1 1 d U
C137 C 1.488(3) 2.180(2) 0.420(2) 0.09(3) Uani 1 1 d U
H13K H 1.5074 2.1707 0.4337 0.102 Uiso 1 1 calc R
C138 C 1.454(3) 2.160(2) 0.404(2) 0.08(3) Uani 1 1 d U
C139 C 1.425(3) 2.175(2) 0.3839(17) 0.06(2) Uani 1 1 d U
C140 C 1.453(3) 2.127(2) 0.4123(18) 0.08(3) Uani 1 1 d U
H14C H 1.4736 2.1214 0.4269 0.090 Uiso 1 1 calc R
C141 C 1.438(3) 2.0691(17) 0.4119(17) 0.06(3) Uani 1 1 d U
H14D H 1.4119 2.0565 0.4127 0.077 Uiso 1 1 calc R
H14E H 1.4544 2.0695 0.4302 0.077 Uiso 1 1 calc R
C142 C 1.465(3) 2.0536(18) 0.3913(16) 0.06(2) Uani 1 1 d U
H14F H 1.4522 2.0585 0.3727 0.070 Uiso 1 1 calc R
H14G H 1.4941 2.0632 0.3938 0.070 Uiso 1 1 calc R
C143 C 1.469(3) 2.0173(18) 0.3946(17) 0.06(2) Uani 1 1 d U
H14H H 1.4828 2.0122 0.4131 0.070 Uiso 1 1 calc R
H14I H 1.4409 2.0075 0.3919 0.070 Uiso 1 1 calc R
C144 C 1.496(3) 2.004(2) 0.3742(19) 0.07(3) Uani 1 1 d U
H14J H 1.5242 2.0144 0.3766 0.089 Uiso 1 1 calc R
H14K H 1.4822 2.0089 0.3558 0.089 Uiso 1 1 calc R
C145 C 1.503(2) 1.9654(17) 0.3767(16) 0.05(2) Uani 1 1 d U
H14L H 1.5102 1.9597 0.3960 0.062 Uiso 1 1 calc R
H14M H 1.4761 1.9546 0.3698 0.062 Uiso 1 1 calc R
C146 C 1.537(3) 1.9535(17) 0.3614(17) 0.06(2) Uani 1 1 d U
H14N H 1.5649 1.9624 0.3696 0.069 Uiso 1 1 calc R
H14O H 1.5320 1.9613 0.3426 0.069 Uiso 1 1 calc R
C147 C 1.570(3) 1.9047(19) 0.3792(17) 0.06(2) Uani 1 1 d U
H14P H 1.5886 1.9189 0.3897 0.075 Uiso 1 1 calc R
C148 C 1.576(2) 1.8710(18) 0.3846(15) 0.04(2) Uani 1 1 d U
C149 C 1.613(3) 1.862(2) 0.3995(19) 0.07(3) Uani 1 1 d U
H14Q H 1.6338 1.8783 0.4032 0.084 Uiso 1 1 calc R
C150 C 1.624(3) 1.832(2) 0.4102(19) 0.08(3) Uani 1 1 d U
C151 C 1.596(3) 1.8053(19) 0.4045(18) 0.07(3) Uani 1 1 d DU
H15B H 1.6033 1.7846 0.4113 0.089 Uiso 1 1 calc R
C152 C 1.557(3) 1.813(2) 0.3874(18) 0.07(3) Uani 1 1 d U
C153 C 1.546(3) 1.846(2) 0.3786(16) 0.06(2) Uani 1 1 d U
C154 C 1.533(3) 1.7553(16) 0.3855(18) 0.08(3) Uani 1 1 d DU
H15D H 1.5622 1.7533 0.3941 0.120 Uiso 1 1 calc R
H15E H 1.5294 1.7439 0.3683 0.120 Uiso 1 1 calc R
H15F H 1.5136 1.7462 0.3975 0.120 Uiso 1 1 calc R
C155 C 1.311(3) 2.305(2) 0.266(2) 0.10(3) Uani 1 1 d U
H15G H 1.3275 2.3149 0.2534 0.150 Uiso 1 1 calc R
H15H H 1.3132 2.3180 0.2830 0.150 Uiso 1 1 calc R
H15I H 1.2808 2.3041 0.2586 0.150 Uiso 1 1 calc R
C156 C 1.372(3) 2.268(2) 0.274(2) 0.08(3) Uani 1 1 d U
C157 C 1.402(4) 2.289(3) 0.265(2) 0.11(4) Uani 1 1 d U
H15J H 1.3929 2.3083 0.2571 0.127 Uiso 1 1 calc R
C158 C 1.444(3) 2.280(2) 0.2672(18) 0.07(3) Uani 1 1 d U
C159 C 1.458(3) 2.249(2) 0.278(2) 0.09(3) Uani 1 1 d U
H15K H 1.4873 2.2437 0.2778 0.104 Uiso 1 1 calc R
C160 C 1.430(3) 2.227(2) 0.2878(19) 0.07(3) Uani 1 1 d U
C161 C 1.386(3) 2.238(2) 0.288(2) 0.09(3) Uani 1 1 d U
C162 C 1.450(3) 2.197(2) 0.3001(18) 0.08(3) Uani 1 1 d U
H16A H 1.4794 2.1946 0.2992 0.096 Uiso 1 1 calc R
C163 C 1.462(3) 2.146(2) 0.321(2) 0.10(3) Uani 1 1 d DU
H16B H 1.4923 2.1519 0.3198 0.119 Uiso 1 1 calc R
H16C H 1.4600 2.1400 0.3400 0.119 Uiso 1 1 calc R
C164 C 1.450(4) 2.117(2) 0.302(2) 0.14(5) Uani 1 1 d DU
H16D H 1.4565 2.1223 0.2839 0.169 Uiso 1 1 calc R
H16E H 1.4192 2.1136 0.3012 0.169 Uiso 1 1 calc R
C165 C 1.473(4) 2.082(2) 0.310(2) 0.12(4) Uani 1 1 d U
H16F H 1.4665 2.0758 0.3285 0.139 Uiso 1 1 calc R
H16G H 1.4614 2.0660 0.2973 0.139 Uiso 1 1 calc R
C166 C 1.520(4) 2.083(2) 0.311(2) 0.11(4) Uani 1 1 d U
H16H H 1.5330 2.0971 0.3256 0.133 Uiso 1 1 calc R
H16I H 1.5276 2.0915 0.2935 0.133 Uiso 1 1 calc R
C167 C 1.537(2) 2.046(2) 0.3158(19) 0.08(3) Uani 1 1 d DU
H16J H 1.5277 2.0380 0.3327 0.093 Uiso 1 1 calc R
H16K H 1.5239 2.0328 0.3006 0.093 Uiso 1 1 calc R
C168 C 1.586(2) 2.0443(18) 0.3176(19) 0.07(3) Uani 1 1 d DU
H16L H 1.5953 2.0520 0.3005 0.089 Uiso 1 1 calc R
H16M H 1.5991 2.0581 0.3324 0.089 Uiso 1 1 calc R
C169 C 1.628(3) 2.008(2) 0.3449(19) 0.08(3) Uani 1 1 d U
H16N H 1.6340 2.0261 0.3557 0.092 Uiso 1 1 calc R
C170 C 1.651(3) 1.9772(18) 0.3550(17) 0.05(2) Uani 1 1 d U
C171 C 1.682(3) 1.982(2) 0.3778(18) 0.07(3) Uani 1 1 d U
H17C H 1.6855 2.0023 0.3854 0.084 Uiso 1 1 calc R
C172 C 1.707(3) 1.958(2) 0.3894(18) 0.07(3) Uani 1 1 d U
C173 C 1.700(3) 1.924(2) 0.3771(18) 0.07(3) Uani 1 1 d U
H17D H 1.7166 1.9072 0.3845 0.078 Uiso 1 1 calc R
C174 C 1.671(3) 1.9190(17) 0.3568(17) 0.05(2) Uani 1 1 d U
C175 C 1.646(3) 1.945(2) 0.3429(17) 0.06(2) Uani 1 1 d U
C176 C 1.693(3) 1.860(2) 0.351(2) 0.10(4) Uani 1 1 d U
H17E H 1.7058 1.8619 0.3698 0.154 Uiso 1 1 calc R
H17F H 1.7146 1.8611 0.3389 0.154 Uiso 1 1 calc R
H17G H 1.6768 1.8405 0.3483 0.154 Uiso 1 1 calc R
C177 C 1.120(2) 2.2240(16) 0.1806(17) 0.06(2) Uani 1 1 d U
H17H H 1.1177 2.2427 0.1921 0.086 Uiso 1 1 calc R
H17I H 1.0955 2.2099 0.1822 0.086 Uiso 1 1 calc R
H17J H 1.1191 2.2307 0.1617 0.086 Uiso 1 1 calc R
C178 C 1.193(3) 2.2265(19) 0.1955(17) 0.06(2) Uani 1 1 d U
C179 C 1.195(3) 2.2604(19) 0.1905(18) 0.07(3) Uani 1 1 d U
H17K H 1.1703 2.2716 0.1832 0.081 Uiso 1 1 calc R
C180 C 1.234(3) 2.276(2) 0.196(2) 0.08(3) Uani 1 1 d U
C181 C 1.270(3) 2.261(2) 0.2055(18) 0.07(3) Uani 1 1 d U
H18A H 1.2956 2.2722 0.2076 0.082 Uiso 1 1 calc R
C182 C 1.270(3) 2.228(2) 0.2125(18) 0.07(3) Uani 1 1 d U
C183 C 1.232(3) 2.2101(16) 0.2064(16) 0.05(2) Uani 1 1 d U
C184 C 1.314(3) 2.212(2) 0.2223(19) 0.08(3) Uani 1 1 d U
H18B H 1.3381 2.2245 0.2199 0.101 Uiso 1 1 calc R
C185 C 1.367(3) 2.175(2) 0.2417(18) 0.08(3) Uani 1 1 d DU
H18C H 1.3714 2.1630 0.2590 0.093 Uiso 1 1 calc R
H18D H 1.3848 2.1939 0.2429 0.093 Uiso 1 1 calc R
C186 C 1.376(4) 2.153(3) 0.218(2) 0.13(4) Uani 1 1 d DU
H18E H 1.3694 2.1640 0.1998 0.154 Uiso 1 1 calc R
H18F H 1.3604 2.1327 0.2172 0.154 Uiso 1 1 calc R
C187 C 1.429(4) 2.149(3) 0.227(2) 0.27(10) Uani 1 1 d DU
H18G H 1.4453 2.1659 0.2195 0.320 Uiso 1 1 calc R
H18H H 1.4358 2.1478 0.2468 0.320 Uiso 1 1 calc R
C188 C 1.435(5) 2.116(3) 0.213(3) 0.19(6) Uani 1 1 d DU
H18I H 1.4356 2.1195 0.1935 0.222 Uiso 1 1 calc R
H18J H 1.4101 2.1024 0.2152 0.222 Uiso 1 1 calc R
C189 C 1.479(5) 2.098(3) 0.226(3) 0.20(7) Uani 1 1 d DU
H18K H 1.5011 2.1142 0.2324 0.242 Uiso 1 1 calc R
H18L H 1.4736 2.0852 0.2420 0.242 Uiso 1 1 calc R
C190 C 1.493(3) 2.077(2) 0.204(2) 0.10(3) Uani 1 1 d DU
H19L H 1.4700 2.0637 0.1960 0.115 Uiso 1 1 calc R
H19B H 1.5037 2.0905 0.1898 0.115 Uiso 1 1 calc R
C191 C 1.566(3) 2.073(2) 0.2244(18) 0.07(3) Uani 1 1 d U
H19C H 1.5663 2.0952 0.2197 0.084 Uiso 1 1 calc R
C192 C 1.606(3) 2.0600(19) 0.2368(19) 0.06(2) Uani 1 1 d U
C193 C 1.643(3) 2.080(2) 0.237(2) 0.08(3) Uani 1 1 d U
H19D H 1.6410 2.0998 0.2273 0.096 Uiso 1 1 calc R
C194 C 1.682(3) 2.0709(19) 0.2501(18) 0.06(2) Uani 1 1 d U
C195 C 1.688(3) 2.0411(18) 0.2619(16) 0.05(2) Uani 1 1 d U
H19E H 1.7157 2.0344 0.2691 0.065 Uiso 1 1 calc R
C196 C 1.653(3) 2.0210(19) 0.2630(18) 0.06(2) Uani 1 1 d U
C197 C 1.610(3) 2.030(2) 0.2518(19) 0.07(3) Uani 1 1 d U
C198 C 1.695(3) 1.982(2) 0.2913(18) 0.08(3) Uani 1 1 d U
H19F H 1.7189 1.9904 0.2826 0.117 Uiso 1 1 calc R
H19G H 1.6978 1.9587 0.2923 0.117 Uiso 1 1 calc R
H19H H 1.6962 1.9906 0.3095 0.117 Uiso 1 1 calc R
C199 C 1.015(3) 2.1866(19) 0.1060(19) 0.08(3) Uani 1 1 d U
H19I H 1.0158 2.2083 0.0991 0.120 Uiso 1 1 calc R
H19J H 0.9934 2.1854 0.1186 0.120 Uiso 1 1 calc R
H19K H 1.0068 2.1720 0.0909 0.120 Uiso 1 1 calc R
C200 C 1.093(3) 2.1880(18) 0.1091(17) 0.05(2) Uani 1 1 d U
C201 C 1.089(3) 2.2057(18) 0.0857(18) 0.06(2) Uani 1 1 d U
H20A H 1.0620 2.2103 0.0761 0.073 Uiso 1 1 calc R
C202 C 1.127(3) 2.217(2) 0.076(2) 0.08(3) Uani 1 1 d U
C203 C 1.168(3) 2.211(2) 0.092(2) 0.08(3) Uani 1 1 d U
H20B H 1.1933 2.2209 0.0879 0.097 Uiso 1 1 calc R
C204 C 1.170(3) 2.1901(19) 0.1145(18) 0.06(2) Uani 1 1 d U
C205 C 1.131(3) 2.1787(17) 0.1242(16) 0.06(2) Uani 1 1 d U
C206 C 1.213(2) 2.1834(15) 0.1303(16) 0.05(2) Uani 1 1 d U
H20D H 1.2358 2.1936 0.1234 0.059 Uiso 1 1 calc R
C207 C 1.272(3) 2.164(2) 0.159(2) 0.09(3) Uani 1 1 d U
H20E H 1.2789 2.1591 0.1781 0.108 Uiso 1 1 calc R
H20F H 1.2855 2.1846 0.1549 0.108 Uiso 1 1 calc R
C208 C 1.287(3) 2.135(2) 0.139(2) 0.08(3) Uani 1 1 d U
H20G H 1.2671 2.1170 0.1395 0.101 Uiso 1 1 calc R
H20H H 1.2850 2.1427 0.1202 0.101 Uiso 1 1 calc R
C209 C 1.332(4) 2.125(3) 0.149(2) 0.12(4) Uani 1 1 d DU
H20I H 1.3333 2.1174 0.1681 0.146 Uiso 1 1 calc R
H20J H 1.3513 2.1433 0.1488 0.146 Uiso 1 1 calc R
C210 C 1.345(5) 2.098(3) 0.131(3) 0.18(6) Uani 1 1 d DU
H21A H 1.3508 2.1065 0.1130 0.215 Uiso 1 1 calc R
H21B H 1.3221 2.0818 0.1274 0.215 Uiso 1 1 calc R
C211 C 1.387(5) 2.083(4) 0.147(4) 0.24(9) Uani 1 1 d DU
H21C H 1.4093 2.0991 0.1507 0.292 Uiso 1 1 calc R
H21D H 1.3808 2.0730 0.1638 0.292 Uiso 1 1 calc R
C212 C 1.399(4) 2.058(3) 0.126(3) 0.13(4) Uani 1 1 d U
H21E H 1.3755 2.0423 0.1226 0.160 Uiso 1 1 calc R
H21F H 1.4030 2.0684 0.1091 0.160 Uiso 1 1 calc R
C213 C 1.476(5) 2.052(3) 0.132(3) 0.15(5) Uani 1 1 d U
H21G H 1.4745 2.0698 0.1201 0.183 Uiso 1 1 calc R
C214 C 1.517(4) 2.041(3) 0.141(2) 0.09(3) Uani 1 1 d U
C215 C 1.548(6) 2.054(3) 0.126(3) 0.17(6) Uani 1 1 d U
H21H H 1.5397 2.0677 0.1110 0.205 Uiso 1 1 calc R
C216 C 1.591(5) 2.045(3) 0.134(3) 0.14(5) Uani 1 1 d U
C217 C 1.606(4) 2.022(3) 0.154(3) 0.14(5) Uani 1 1 d DU
H21I H 1.6343 2.0140 0.1557 0.169 Uiso 1 1 calc R
C218 C 1.574(4) 2.012(3) 0.171(2) 0.11(4) Uani 1 1 d DU
C219 C 1.527(4) 2.018(3) 0.160(3) 0.13(4) Uani 1 1 d U
C220 C 1.624(3) 1.979(2) 0.202(2) 0.12(4) Uani 1 1 d U
H22D H 1.6419 1.9830 0.1881 0.185 Uiso 1 1 calc R
H22E H 1.6200 1.9566 0.2048 0.185 Uiso 1 1 calc R
H22F H 1.6377 1.9885 0.2194 0.185 Uiso 1 1 calc R
C221 C 0.876(3) 2.123(2) 0.137(2) 0.09(3) Uani 1 1 d U
H22G H 0.8579 2.1144 0.1217 0.132 Uiso 1 1 calc R
H22H H 0.8721 2.1463 0.1376 0.132 Uiso 1 1 calc R
H22I H 0.8672 2.1142 0.1540 0.132 Uiso 1 1 calc R
C222 C 0.934(3) 2.111(2) 0.1101(19) 0.07(3) Uani 1 1 d U
C223 C 0.906(3) 2.1075(18) 0.0850(19) 0.07(3) Uani 1 1 d U
H22J H 0.8762 2.1072 0.0847 0.082 Uiso 1 1 calc R
C224 C 0.926(3) 2.105(2) 0.0602(19) 0.07(3) Uani 1 1 d U
C225 C 0.968(3) 2.1029(18) 0.0597(18) 0.06(2) Uani 1 1 d U
H22L H 0.9787 2.0994 0.0430 0.070 Uiso 1 1 calc R
C226 C 0.997(3) 2.1061(18) 0.0849(17) 0.06(2) Uani 1 1 d U
C227 C 0.980(3) 2.1093(18) 0.1101(17) 0.05(2) Uani 1 1 d U
C228 C 1.041(3) 2.1048(17) 0.0801(17) 0.06(2) Uani 1 1 d U
H22M H 1.0470 2.1018 0.0620 0.068 Uiso 1 1 calc R
C229 C 1.116(3) 2.1050(18) 0.0883(17) 0.06(3) Uani 1 1 d U
H22N H 1.1326 2.1244 0.0928 0.077 Uiso 1 1 calc R
H22O H 1.1096 2.1037 0.0684 0.077 Uiso 1 1 calc R
C230 C 1.143(3) 2.0752(18) 0.0991(17) 0.06(2) Uani 1 1 d U
H23D H 1.1274 2.0557 0.0925 0.074 Uiso 1 1 calc R
H23E H 1.1453 2.0750 0.1191 0.074 Uiso 1 1 calc R
C231 C 1.189(3) 2.0741(19) 0.0904(18) 0.07(3) Uani 1 1 d U
H23F H 1.1875 2.0744 0.0704 0.084 Uiso 1 1 calc R
H23G H 1.2057 2.0928 0.0976 0.084 Uiso 1 1 calc R
C232 C 1.211(3) 2.044(2) 0.101(2) 0.08(3) Uani 1 1 d U
H23H H 1.1958 2.0255 0.0926 0.096 Uiso 1 1 calc R
H23I H 1.2093 2.0426 0.1209 0.096 Uiso 1 1 calc R
C233 C 1.259(3) 2.041(2) 0.097(2) 0.10(4) Uani 1 1 d U
H23J H 1.2707 2.0207 0.1058 0.121 Uiso 1 1 calc R
H23K H 1.2755 2.0584 0.1066 0.121 Uiso 1 1 calc R
C234 C 1.268(3) 2.041(2) 0.0665(19) 0.08(3) Uani 1 1 d U
H23L H 1.2508 2.0238 0.0564 0.095 Uiso 1 1 calc R
H23M H 1.2601 2.0613 0.0580 0.095 Uiso 1 1 calc R
C235 C 1.336(3) 2.057(2) 0.0598(17) 0.07(3) Uani 1 1 d U
H23N H 1.3188 2.0758 0.0556 0.081 Uiso 1 1 calc R
C236 C 1.382(3) 2.062(2) 0.0571(19) 0.07(3) Uani 1 1 d U
C237 C 1.398(3) 2.092(2) 0.049(2) 0.09(3) Uani 1 1 d U
H23O H 1.3783 2.1087 0.0436 0.102 Uiso 1 1 calc R
C238 C 1.440(4) 2.100(3) 0.048(2) 0.11(4) Uani 1 1 d U
C239 C 1.470(4) 2.077(3) 0.055(2) 0.10(4) Uani 1 1 d U
H23P H 1.4983 2.0817 0.0532 0.121 Uiso 1 1 calc R
C240 C 1.460(3) 2.044(2) 0.064(2) 0.09(3) Uani 1 1 d U
C241 C 1.414(3) 2.035(2) 0.064(2) 0.09(3) Uani 1 1 d U
C242 C 1.532(3) 2.020(2) 0.063(2) 0.11(4) Uani 1 1 d U
H24A H 1.5404 2.0423 0.0627 0.169 Uiso 1 1 calc R
H24B H 1.5315 2.0106 0.0452 0.169 Uiso 1 1 calc R
H24C H 1.5525 2.0085 0.0761 0.169 Uiso 1 1 calc R
C243 C 0.855(3) 1.989(2) 0.2280(19) 0.09(3) Uani 1 1 d U
H24D H 0.8296 1.9988 0.2184 0.131 Uiso 1 1 calc R
H24E H 0.8629 1.9993 0.2453 0.131 Uiso 1 1 calc R
H24F H 0.8486 1.9662 0.2313 0.131 Uiso 1 1 calc R
C244 C 0.884(3) 2.0055(16) 0.1858(16) 0.05(2) Uani 1 1 d U
C245 C 0.841(3) 2.0142(18) 0.1737(19) 0.07(3) Uani 1 1 d U
H24G H 0.8160 2.0111 0.1822 0.082 Uiso 1 1 calc R
C246 C 0.841(3) 2.0286(19) 0.1466(19) 0.06(2) Uani 1 1 d U
C247 C 0.876(3) 2.0352(19) 0.1343(18) 0.07(3) Uani 1 1 d U
H24I H 0.8737 2.0451 0.1171 0.080 Uiso 1 1 calc R
C248 C 0.920(3) 2.0266(19) 0.1486(18) 0.06(2) Uani 1 1 d U
C249 C 0.924(3) 2.014(2) 0.175(2) 0.07(3) Uani 1 1 d U
C250 C 0.956(3) 2.0307(17) 0.1330(18) 0.06(2) Uani 1 1 d U
H25B H 0.9487 2.0339 0.1141 0.072 Uiso 1 1 calc R
C251 C 1.026(3) 2.0299(17) 0.1215(16) 0.06(2) Uani 1 1 d U
H25C H 1.0498 2.0444 0.1267 0.067 Uiso 1 1 calc R
H25D H 1.0103 2.0372 0.1041 0.067 Uiso 1 1 calc R
C252 C 1.043(3) 1.9950(18) 0.1184(17) 0.06(2) Uani 1 1 d DU
H25E H 1.0519 1.9859 0.1365 0.075 Uiso 1 1 calc R
H25F H 1.0195 1.9816 0.1093 0.075 Uiso 1 1 calc R
C253 C 1.081(3) 1.996(2) 0.1015(18) 0.08(3) Uani 1 1 d DU
H25G H 1.1045 2.0075 0.1115 0.095 Uiso 1 1 calc R
H25H H 1.0720 2.0066 0.0842 0.095 Uiso 1 1 calc R
C254 C 1.097(3) 1.9598(18) 0.0952(18) 0.07(3) Uani 1 1 d U
H25I H 1.1054 1.9483 0.1123 0.080 Uiso 1 1 calc R
H25J H 1.0737 1.9478 0.0846 0.080 Uiso 1 1 calc R
C255 C 1.136(3) 1.9626(19) 0.0788(19) 0.07(3) Uani 1 1 d U
H25K H 1.1595 1.9734 0.0900 0.090 Uiso 1 1 calc R
H25L H 1.1277 1.9757 0.0625 0.090 Uiso 1 1 calc R
C256 C 1.151(3) 1.929(2) 0.0699(19) 0.08(3) Uani 1 1 d U
H25M H 1.1550 1.9139 0.0855 0.093 Uiso 1 1 calc R
H25N H 1.1305 1.9194 0.0555 0.093 Uiso 1 1 calc R
C257 C 1.191(3) 1.945(2) 0.0330(19) 0.08(3) Uani 1 1 d U
H25O H 1.1637 1.9452 0.0228 0.097 Uiso 1 1 calc R
C258 C 1.226(3) 1.956(2) 0.019(2) 0.07(3) Uani 1 1 d U
C259 C 1.213(4) 1.960(2) -0.009(3) 0.11(4) Uani 1 1 d U
H25P H 1.1846 1.9557 -0.0172 0.134 Uiso 1 1 calc R
C260 C 1.244(4) 1.971(2) -0.025(2) 0.10(4) Uani 1 1 d U
C261 C 1.286(5) 1.977(3) -0.016(3) 0.14(5) Uani 1 1 d U
H26A H 1.3048 1.9838 -0.0278 0.167 Uiso 1 1 calc R
C262 C 1.299(3) 1.971(2) 0.013(2) 0.08(3) Uani 1 1 d U
C263 C 1.268(3) 1.958(2) 0.0309(18) 0.07(3) Uani 1 1 d U
C264 C 1.372(4) 1.989(2) 0.009(2) 0.12(4) Uani 1 1 d U
H26B H 1.3628 1.9827 -0.0098 0.186 Uiso 1 1 calc R
H26C H 1.3997 1.9798 0.0151 0.186 Uiso 1 1 calc R
H26D H 1.3733 2.0120 0.0102 0.186 Uiso 1 1 calc R
C265 C 0.943(3) 2.0205(19) 0.3091(19) 0.08(3) Uani 1 1 d U
H26E H 0.9498 2.0396 0.2993 0.124 Uiso 1 1 calc R
H26F H 0.9662 2.0164 0.3238 0.124 Uiso 1 1 calc R
H26G H 0.9165 2.0235 0.3167 0.124 Uiso 1 1 calc R
C266 C 0.939(3) 1.9912(19) 0.2889(17) 0.06(2) Uani 1 1 d U
C267 C 1.074(3) 1.9412(19) 0.2782(18) 0.07(3) Uani 1 1 d U
H26H H 1.0929 1.9390 0.2951 0.108 Uiso 1 1 calc R
H26I H 1.0735 1.9634 0.2722 0.108 Uiso 1 1 calc R
H26J H 1.0838 1.9277 0.2643 0.108 Uiso 1 1 calc R
C268 C 1.030(2) 1.9316(17) 0.2826(16) 0.05(2) Uani 1 1 d U
C269 C 0.780(4) 1.971(4) 0.338(3) 0.23(8) Uani 1 1 d DU
H26K H 0.7693 1.9896 0.3275 0.344 Uiso 1 1 calc R
H26L H 0.7735 1.9723 0.3563 0.344 Uiso 1 1 calc R
H26M H 0.7651 1.9519 0.3291 0.344 Uiso 1 1 calc R
C270 C 0.827(4) 1.967(3) 0.337(2) 0.12(4) Uani 1 1 d DU
C271 C 1.014(3) 1.994(2) 0.395(2) 0.09(3) Uani 1 1 d U
H27B H 1.0425 1.9879 0.3909 0.138 Uiso 1 1 calc R
H27C H 1.0103 1.9878 0.4131 0.138 Uiso 1 1 calc R
H27D H 1.0107 2.0171 0.3928 0.138 Uiso 1 1 calc R
C272 C 0.981(3) 1.9777(18) 0.3748(17) 0.06(2) Uani 1 1 d U
C273 C 1.125(3) 2.023(2) 0.352(2) 0.10(3) Uani 1 1 d U
H27E H 1.1489 2.0274 0.3658 0.145 Uiso 1 1 calc R
H27F H 1.1029 2.0393 0.3529 0.145 Uiso 1 1 calc R
H27G H 1.1345 2.0235 0.3341 0.145 Uiso 1 1 calc R
C274 C 1.105(3) 1.988(2) 0.3572(19) 0.08(3) Uani 1 1 d U
C275 C 1.134(4) 2.054(2) 0.429(2) 0.12(4) Uani 1 1 d U
H27H H 1.1075 2.0522 0.4168 0.183 Uiso 1 1 calc R
H27I H 1.1561 2.0632 0.4197 0.183 Uiso 1 1 calc R
H27J H 1.1291 2.0675 0.4445 0.183 Uiso 1 1 calc R
C276 C 1.149(3) 2.019(2) 0.4403(19) 0.08(3) Uani 1 1 d U
C277 C 1.237(3) 1.973(2) 0.3775(17) 0.08(3) Uani 1 1 d U
H27K H 1.2151 1.9582 0.3696 0.116 Uiso 1 1 calc R
H27L H 1.2649 1.9660 0.3743 0.116 Uiso 1 1 calc R
H27M H 1.2311 1.9942 0.3692 0.116 Uiso 1 1 calc R
C278 C 1.235(3) 1.9759(18) 0.4087(16) 0.05(2) Uani 1 1 d U
C279 C 1.142(3) 2.071(4) 0.5438(17) 0.29(11) Uani 1 1 d DU
C280 C 1.1721(16) 2.0664(19) 0.5212(10) 0.15(5) Uani 1 1 d DU
C281 C 1.242(4) 2.126(3) 0.424(2) 0.13(4) Uani 1 1 d U
H28A H 1.2628 2.1195 0.4117 0.193 Uiso 1 1 calc R
H28B H 1.2519 2.1449 0.4336 0.193 Uiso 1 1 calc R
H28C H 1.2146 2.1301 0.4127 0.193 Uiso 1 1 calc R
C282 C 1.237(3) 2.099(2) 0.443(2) 0.10(3) Uani 1 1 d U
C283 C 1.210(4) 2.087(3) 0.343(2) 0.13(5) Uani 1 1 d U
H28D H 1.1827 2.0776 0.3451 0.202 Uiso 1 1 calc R
H28E H 1.2184 2.0810 0.3253 0.202 Uiso 1 1 calc R
H28F H 1.2074 2.1105 0.3434 0.202 Uiso 1 1 calc R
C284 C 1.246(3) 2.076(2) 0.3668(18) 0.07(3) Uani 1 1 d U
C285 C 1.368(3) 2.0102(19) 0.3414(17) 0.07(3) Uani 1 1 d U
H28G H 1.3576 1.9886 0.3427 0.108 Uiso 1 1 calc R
H28H H 1.3996 2.0098 0.3437 0.108 Uiso 1 1 calc R
H28I H 1.3579 2.0193 0.3237 0.108 Uiso 1 1 calc R
C286 C 1.353(3) 2.0311(19) 0.3643(18) 0.06(2) Uani 1 1 d U
C287 C 1.232(4) 2.184(3) 0.350(2) 0.12(4) Uani 1 1 d U
H28J H 1.2234 2.2004 0.3365 0.185 Uiso 1 1 calc R
H28K H 1.2268 2.1910 0.3678 0.185 Uiso 1 1 calc R
H28L H 1.2163 2.1644 0.3451 0.185 Uiso 1 1 calc R
C288 C 1.279(3) 2.178(2) 0.350(2) 0.09(3) Uani 1 1 d U
C289 C 1.309(3) 2.0812(18) 0.2966(18) 0.08(3) Uani 1 1 d U
H28M H 1.2947 2.0810 0.2780 0.113 Uiso 1 1 calc R
H28N H 1.2891 2.0742 0.3089 0.113 Uiso 1 1 calc R
H28O H 1.3334 2.0667 0.2981 0.113 Uiso 1 1 calc R
C290 C 1.325(3) 2.1164(18) 0.3045(17) 0.06(2) Uani 1 1 d U
C291 C 1.294(5) 2.314(3) 0.370(3) 0.22(7) Uani 1 1 d DU
H29A H 1.2677 2.3148 0.3781 0.324 Uiso 1 1 calc R
H29B H 1.2991 2.3334 0.3609 0.324 Uiso 1 1 calc R
H29C H 1.3180 2.3101 0.3847 0.324 Uiso 1 1 calc R
C292 C 1.292(4) 2.285(3) 0.349(3) 0.15(5) Uani 1 1 d DU
C293 C 1.173(3) 2.200(2) 0.264(2) 0.12(4) Uani 1 1 d U
H29D H 1.1739 2.1930 0.2454 0.177 Uiso 1 1 calc R
H29E H 1.1511 2.2170 0.2639 0.177 Uiso 1 1 calc R
H29F H 1.1657 2.1827 0.2752 0.177 Uiso 1 1 calc R
C294 C 1.219(4) 2.215(3) 0.276(3) 0.14(5) Uani 1 1 d U
C295 C 1.154(4) 2.093(2) 0.268(2) 0.12(4) Uani 1 1 d U
H29G H 1.1623 2.0915 0.2878 0.185 Uiso 1 1 calc R
H29H H 1.1525 2.0723 0.2601 0.185 Uiso 1 1 calc R
H29I H 1.1265 2.1039 0.2647 0.185 Uiso 1 1 calc R
C296 C 1.190(3) 2.115(2) 0.2551(18) 0.07(3) Uani 1 1 d U
C297 C 1.273(3) 2.057(2) 0.193(2) 0.10(4) Uani 1 1 d U
H29J H 1.2954 2.0476 0.2055 0.153 Uiso 1 1 calc R
H29K H 1.2829 2.0592 0.1750 0.153 Uiso 1 1 calc R
H29L H 1.2475 2.0440 0.1913 0.153 Uiso 1 1 calc R
C298 C 1.262(3) 2.092(2) 0.2033(19) 0.07(3) Uani 1 1 d U
C299 C 1.141(3) 2.0468(19) 0.1981(18) 0.07(3) Uani 1 1 d U
H29M H 1.1226 2.0289 0.2014 0.112 Uiso 1 1 calc R
H29N H 1.1508 2.0574 0.2152 0.112 Uiso 1 1 calc R
H29O H 1.1656 2.0390 0.1899 0.112 Uiso 1 1 calc R
C300 C 1.116(2) 2.0704(17) 0.1786(16) 0.05(2) Uani 1 1 d U
C301 C 1.052(3) 2.1435(19) 0.2322(18) 0.08(3) Uani 1 1 d U
H30B H 1.0730 2.1493 0.2473 0.113 Uiso 1 1 calc R
H30C H 1.0423 2.1216 0.2346 0.113 Uiso 1 1 calc R
H30D H 1.0272 2.1578 0.2316 0.113 Uiso 1 1 calc R
C302 C 1.072(3) 2.1461(18) 0.2046(18) 0.06(2) Uani 1 1 d U
C303 C 0.982(6) 2.233(2) 0.1604(18) 0.39(15) Uani 1 1 d DU
H30E H 0.9675 2.2369 0.1421 0.582 Uiso 1 1 calc R
H30F H 1.0126 2.2323 0.1601 0.582 Uiso 1 1 calc R
H30G H 0.9747 2.2498 0.1726 0.582 Uiso 1 1 calc R
C304 C 0.968(3) 2.2027(13) 0.1700(10) 0.18(6) Uani 1 1 d DU
C305 C 0.944(3) 2.0712(19) 0.2343(17) 0.07(3) Uani 1 1 d U
H30H H 0.9204 2.0574 0.2274 0.102 Uiso 1 1 calc R
H30I H 0.9360 2.0839 0.2494 0.102 Uiso 1 1 calc R
H30J H 0.9690 2.0583 0.2407 0.102 Uiso 1 1 calc R
C306 C 0.955(3) 2.0931(19) 0.2120(17) 0.06(2) Uani 1 1 d U
C307 C 1.061(3) 2.034(2) 0.2783(17) 0.08(3) Uani 1 1 d U
H30K H 1.0784 2.0539 0.2798 0.115 Uiso 1 1 calc R
H30L H 1.0794 2.0164 0.2849 0.115 Uiso 1 1 calc R
H30M H 1.0379 2.0364 0.2891 0.115 Uiso 1 1 calc R
C308 C 1.043(2) 2.0287(17) 0.2479(16) 0.05(2) Uani 1 1 d U
C309 C 1.100(3) 1.934(2) 0.1999(19) 0.09(3) Uani 1 1 d U
H30N H 1.1182 1.9369 0.1857 0.133 Uiso 1 1 calc R
H30O H 1.0873 1.9125 0.1981 0.133 Uiso 1 1 calc R
H30P H 1.1170 1.9356 0.2177 0.133 Uiso 1 1 calc R
C310 C 1.062(3) 1.961(2) 0.1971(17) 0.07(3) Uani 1 1 d U
C311 C 1.193(3) 1.894(2) 0.3414(18) 0.08(3) Uani 1 1 d U
H31C H 1.1849 1.8902 0.3220 0.114 Uiso 1 1 calc R
H31D H 1.2043 1.8738 0.3498 0.114 Uiso 1 1 calc R
H31E H 1.2151 1.9100 0.3440 0.114 Uiso 1 1 calc R
C312 C 1.154(3) 1.9043(17) 0.3547(16) 0.05(2) Uani 1 1 d U
C313 C 1.409(3) 1.829(2) 0.2698(18) 0.08(3) Uani 1 1 d U
H31F H 1.4123 1.8389 0.2525 0.119 Uiso 1 1 calc R
H31G H 1.3793 1.8319 0.2736 0.119 Uiso 1 1 calc R
H31H H 1.4149 1.8063 0.2690 0.119 Uiso 1 1 calc R
C314 C 1.440(3) 1.845(2) 0.2930(18) 0.07(3) Uani 1 1 d U
C315 C 1.369(3) 1.915(2) 0.356(2) 0.09(3) Uani 1 1 d U
H31I H 1.3699 1.9349 0.3460 0.139 Uiso 1 1 calc R
H31J H 1.3660 1.9187 0.3746 0.139 Uiso 1 1 calc R
H31K H 1.3441 1.9025 0.3474 0.139 Uiso 1 1 calc R
C316 C 1.409(3) 1.8960(18) 0.3534(17) 0.06(2) Uani 1 1 d U
C317 C 1.556(3) 1.8054(19) 0.3172(18) 0.08(3) Uani 1 1 d U
H31L H 1.5680 1.7978 0.3351 0.124 Uiso 1 1 calc R
H31M H 1.5589 1.7889 0.3037 0.124 Uiso 1 1 calc R
H31N H 1.5258 1.8103 0.3173 0.124 Uiso 1 1 calc R
C318 C 1.580(3) 1.836(2) 0.3098(18) 0.07(3) Uani 1 1 d U
C319 C 1.726(3) 1.883(2) 0.2553(17) 0.07(3) Uani 1 1 d DU
C320 C 1.694(3) 1.8863(19) 0.2733(17) 0.07(3) Uani 1 1 d DU
C321 C 1.442(3) 1.949(2) 0.2774(19) 0.09(3) Uani 1 1 d U
H32C H 1.4332 1.9305 0.2871 0.129 Uiso 1 1 calc R
H32D H 1.4336 1.9462 0.2579 0.129 Uiso 1 1 calc R
H32E H 1.4283 1.9680 0.2836 0.129 Uiso 1 1 calc R
C322 C 1.490(3) 1.953(2) 0.283(2) 0.08(3) Uani 1 1 d U
C323 C 1.440(3) 1.901(2) 0.210(2) 0.12(4) Uani 1 1 d U
H32F H 1.4261 1.8858 0.1969 0.174 Uiso 1 1 calc R
H32G H 1.4234 1.9047 0.2245 0.174 Uiso 1 1 calc R
H32H H 1.4685 1.8936 0.2167 0.174 Uiso 1 1 calc R
C324 C 1.444(3) 1.932(2) 0.195(2) 0.09(3) Uani 1 1 d U
C325 C 1.566(4) 1.886(3) 0.231(3) 0.16(5) Uani 1 1 d U
H32I H 1.5504 1.8857 0.2125 0.246 Uiso 1 1 calc R
H32J H 1.5499 1.8735 0.2429 0.246 Uiso 1 1 calc R
H32K H 1.5939 1.8761 0.2305 0.246 Uiso 1 1 calc R
C326 C 1.571(3) 1.9213(19) 0.2415(19) 0.08(3) Uani 1 1 d U
C327 C 1.381(3) 2.032(2) 0.240(2) 0.11(4) Uani 1 1 d U
H32L H 1.3524 2.0313 0.2304 0.172 Uiso 1 1 calc R
H32M H 1.3883 2.0537 0.2458 0.172 Uiso 1 1 calc R
H32N H 1.3831 2.0181 0.2559 0.172 Uiso 1 1 calc R
C328 C 1.413(4) 2.020(3) 0.221(2) 0.11(4) Uani 1 1 d U
C329 C 1.320(3) 1.963(2) 0.1632(19) 0.09(3) Uani 1 1 d U
H32O H 1.3423 1.9711 0.1770 0.137 Uiso 1 1 calc R
H32P H 1.3175 1.9401 0.1653 0.137 Uiso 1 1 calc R
H32Q H 1.2931 1.9733 0.1652 0.137 Uiso 1 1 calc R
C330 C 1.333(3) 1.970(2) 0.135(2) 0.08(3) Uani 1 1 d U
C331 C 1.529(3) 1.936(2) 0.151(2) 0.11(4) Uani 1 1 d U
H33C H 1.5327 1.9516 0.1651 0.166 Uiso 1 1 calc R
H33D H 1.5574 1.9300 0.1458 0.166 Uiso 1 1 calc R
H33E H 1.5160 1.9166 0.1573 0.166 Uiso 1 1 calc R
C332 C 1.501(4) 1.949(3) 0.126(2) 0.12(4) Uani 1 1 d U
C333 C 1.466(5) 1.920(3) 0.000(3) 0.20(7) Uani 1 1 d U
H33F H 1.4544 1.8980 -0.0016 0.306 Uiso 1 1 calc R
H33G H 1.4958 1.9193 -0.0029 0.306 Uiso 1 1 calc R
H33H H 1.4498 1.9332 -0.0135 0.306 Uiso 1 1 calc R
C334 C 1.462(4) 1.932(3) 0.028(3) 0.14(5) Uani 1 1 d U
C335 C 1.412(4) 1.890(2) 0.102(2) 0.13(4) Uani 1 1 d U
H33I H 1.4004 1.8694 0.1067 0.190 Uiso 1 1 calc R
H33J H 1.4289 1.8987 0.1183 0.190 Uiso 1 1 calc R
H33K H 1.4311 1.8866 0.0881 0.190 Uiso 1 1 calc R
C336 C 1.376(3) 1.913(2) 0.092(2) 0.10(3) Uani 1 1 d U
C337 C 1.340(3) 1.864(3) 0.162(2) 0.12(4) Uani 1 1 d U
H33L H 1.3565 1.8818 0.1559 0.185 Uiso 1 1 calc R
H33M H 1.3547 1.8441 0.1593 0.185 Uiso 1 1 calc R
H33N H 1.3378 1.8668 0.1814 0.185 Uiso 1 1 calc R
C338 C 1.295(3) 1.864(2) 0.146(2) 0.10(3) Uani 1 1 d U
C339 C 1.190(3) 1.955(2) 0.158(2) 0.10(3) Uani 1 1 d U
H33O H 1.1996 1.9749 0.1508 0.146 Uiso 1 1 calc R
H33P H 1.2045 1.9520 0.1767 0.146 Uiso 1 1 calc R
H33Q H 1.1591 1.9565 0.1591 0.146 Uiso 1 1 calc R
C340 C 1.200(3) 1.9251(19) 0.1391(16) 0.06(2) Uani 1 1 d U
C341 C 1.292(4) 1.807(2) 0.088(2) 0.12(4) Uani 1 1 d U
H34C H 1.2849 1.8297 0.0881 0.175 Uiso 1 1 calc R
H34D H 1.3017 1.8017 0.0705 0.175 Uiso 1 1 calc R
H34E H 1.3156 1.8029 0.1025 0.175 Uiso 1 1 calc R
C342 C 1.252(4) 1.786(3) 0.093(3) 0.12(4) Uani 1 1 d U
C343 C 1.206(3) 1.840(2) 0.200(2) 0.09(3) Uani 1 1 d U
H34F H 1.2114 1.8575 0.1880 0.142 Uiso 1 1 calc R
H34G H 1.2324 1.8311 0.2085 0.142 Uiso 1 1 calc R
H34H H 1.1889 1.8478 0.2138 0.142 Uiso 1 1 calc R
C344 C 1.180(3) 1.8139(18) 0.1831(16) 0.06(2) Uani 1 1 d U
C345 C 1.224(7) 1.6431(19) 0.0793(16) 0.42(16) Uani 1 1 d DU
H34I H 1.2222 1.6285 0.0944 0.625 Uiso 1 1 calc R
H34J H 1.2536 1.6442 0.0754 0.625 Uiso 1 1 calc R
H34K H 1.2058 1.6357 0.0633 0.625 Uiso 1 1 calc R
C346 C 1.209(3) 1.6772(13) 0.0873(9) 0.36(13) Uani 1 1 d DU
C347 C 1.273(4) 1.727(3) 0.159(3) 0.16(6) Uani 1 1 d U
H34L H 1.2725 1.7317 0.1399 0.243 Uiso 1 1 calc R
H34M H 1.2834 1.7056 0.1631 0.243 Uiso 1 1 calc R
H34N H 1.2931 1.7423 0.1695 0.243 Uiso 1 1 calc R
C348 C 1.230(3) 1.731(2) 0.167(2) 0.09(3) Uani 1 1 d U
C349 C 1.178(3) 1.843(2) 0.2746(19) 0.09(3) Uani 1 1 d U
H34O H 1.1942 1.8556 0.2892 0.129 Uiso 1 1 calc R
H34P H 1.1483 1.8423 0.2776 0.129 Uiso 1 1 calc R
H34Q H 1.1804 1.8536 0.2572 0.129 Uiso 1 1 calc R
C350 C 1.198(3) 1.808(2) 0.2744(17) 0.07(3) Uani 1 1 d U
C351 C 1.318(4) 1.796(3) 0.219(2) 0.15(5) Uani 1 1 d U
H35C H 1.3476 1.8005 0.2253 0.219 Uiso 1 1 calc R
H35D H 1.3026 1.8156 0.2138 0.219 Uiso 1 1 calc R
H35E H 1.3165 1.7820 0.2028 0.219 Uiso 1 1 calc R
C352 C 1.297(3) 1.779(2) 0.241(2) 0.09(3) Uani 1 1 d U
C353 C 1.311(3) 1.690(2) 0.2466(19) 0.09(3) Uani 1 1 d U
H35F H 1.2807 1.6960 0.2459 0.136 Uiso 1 1 calc R
H35G H 1.3133 1.6703 0.2369 0.136 Uiso 1 1 calc R
H35H H 1.3259 1.7071 0.2382 0.136 Uiso 1 1 calc R
C354 C 1.330(3) 1.6864(19) 0.2763(17) 0.06(2) Uani 1 1 d U
C355 C 1.326(3) 1.8314(18) 0.3196(18) 0.07(3) Uani 1 1 d U
H35I H 1.3444 1.8492 0.3258 0.109 Uiso 1 1 calc R
H35J H 1.2968 1.8359 0.3231 0.109 Uiso 1 1 calc R
H35K H 1.3263 1.8283 0.3001 0.109 Uiso 1 1 calc R
C356 C 1.343(3) 1.7999(19) 0.3354(18) 0.07(3) Uani 1 1 d U
C357 C 1.474(3) 1.625(3) 0.356(2) 0.13(4) Uani 1 1 d DU
H35L H 1.4989 1.6265 0.3468 0.190 Uiso 1 1 calc R
H35M H 1.4660 1.6025 0.3578 0.190 Uiso 1 1 calc R
H35N H 1.4794 1.6343 0.3741 0.190 Uiso 1 1 calc R
C358 C 1.438(3) 1.642(2) 0.340(2) 0.10(4) Uani 1 1 d DU
C359 C 1.440(4) 1.736(3) 0.300(2) 0.13(5) Uani 1 1 d U
H35O H 1.4236 1.7171 0.2938 0.202 Uiso 1 1 calc R
H35P H 1.4705 1.7314 0.2998 0.202 Uiso 1 1 calc R
H35Q H 1.4319 1.7536 0.2876 0.202 Uiso 1 1 calc R
C360 C 1.432(3) 1.744(2) 0.3280(19) 0.07(3) Uani 1 1 d U

loop_
_atom_site_aniso_label
_atom_site_aniso_U_11
_atom_site_aniso_U_22
_atom_site_aniso_U_33
_atom_site_aniso_U_23
_atom_site_aniso_U_13
_atom_site_aniso_U_12
Nd1 0.040(3) 0.057(3) 0.034(3) 0.000(2) 0.005(2) -0.011(2)
Nd2 0.053(3) 0.051(3) 0.032(3) -0.007(2) 0.003(2) 0.003(2)
Nd3 0.058(3) 0.041(3) 0.050(3) 0.000(2) 0.004(2) -0.001(2)
Nd4 0.043(3) 0.043(3) 0.055(3) 0.013(2) 0.000(2) -0.004(2)
Nd5 0.041(3) 0.035(2) 0.051(3) 0.000(2) 0.004(2) -0.012(2)
Nd6 0.035(3) 0.061(3) 0.089(4) 0.025(3) 0.000(3) -0.006(2)
Nd7 0.060(4) 0.063(3) 0.054(3) 0.017(3) 0.016(3) 0.006(3)
Nd8 0.053(3) 0.036(2) 0.034(3) -0.002(2) 0.004(2) -0.009(2)
Cd1 0.068(5) 0.075(5) 0.047(4) -0.006(4) 0.013(3) -0.020(4)
Cd2 0.064(5) 0.083(5) 0.052(4) -0.003(4) 0.015(3) -0.013(4)
Cd3 0.066(5) 0.063(4) 0.044(4) -0.004(3) 0.005(3) -0.005(3)
Cd4 0.064(5) 0.075(5) 0.050(4) -0.016(4) -0.002(3) 0.010(4)
Cd5 0.107(7) 0.076(5) 0.061(5) -0.014(4) 0.004(4) 0.019(4)
Cd6 0.068(5) 0.059(4) 0.054(4) -0.003(4) 0.005(3) 0.003(3)
Cd7 0.077(6) 0.052(4) 0.086(6) 0.008(4) 0.014(4) -0.001(4)
Cd8 0.078(6) 0.075(5) 0.135(8) 0.021(5) 0.007(5) 0.009(4)
Cd9 0.058(5) 0.070(5) 0.078(5) 0.020(4) -0.005(4) -0.003(4)
Cd10 0.050(4) 0.055(4) 0.052(4) 0.005(3) 0.005(3) 0.002(3)
Cd11 0.060(5) 0.120(6) 0.058(5) 0.001(4) 0.015(4) 0.018(4)
Cd12 0.058(5) 0.074(5) 0.047(4) 0.003(4) 0.006(3) -0.011(4)
Cd13 0.053(5) 0.061(4) 0.077(5) 0.007(4) 0.005(4) -0.018(3)
Cd14 0.047(4) 0.048(4) 0.086(5) 0.000(4) 0.008(4) -0.006(3)
Cd15 0.048(5) 0.050(4) 0.095(6) 0.013(4) 0.008(4) -0.005(3)
Cd16 0.055(5) 0.088(5) 0.088(6) 0.025(5) 0.007(4) 0.003(4)
Cd17 0.082(6) 0.104(6) 0.102(7) 0.024(5) 0.040(5) 0.027(5)
Cd18 0.070(5) 0.079(5) 0.077(5) 0.020(4) 0.023(4) 0.009(4)
Cd19 0.070(5) 0.067(4) 0.060(5) 0.011(4) 0.014(4) 0.003(4)
Cd20 0.089(6) 0.092(6) 0.066(5) -0.007(4) 0.012(4) 0.009(4)
Cd21 0.079(5) 0.049(4) 0.046(4) -0.001(3) 0.002(3) 0.000(3)
Cd22 0.064(5) 0.052(4) 0.054(4) -0.005(3) 0.003(3) -0.016(3)
Cd23 0.073(5) 0.047(4) 0.075(5) -0.009(4) 0.018(4) -0.010(3)
Cd24 0.058(5) 0.045(4) 0.063(5) -0.004(3) 0.012(3) -0.012(3)
Br1 0.083(10) 0.185(13) 0.129(11) -0.061(10) 0.020(8) -0.054(9)
Br2 0.208(17) 0.185(14) 0.088(10) -0.043(10) 0.029(10) -0.032(12)
Br3 0.41(3) 0.094(10) 0.099(11) -0.018(8) 0.106(14) -0.101(13)
Br4 0.128(14) 0.29(2) 0.112(12) 0.003(12) -0.044(10) -0.019(13)
Br5 0.206(17) 0.228(17) 0.101(11) -0.009(11) 0.075(11) -0.100(14)
Br6 0.088(8) 0.064(6) 0.115(9) -0.008(6) -0.003(7) -0.028(6)
Br7 0.27(2) 0.222(17) 0.070(10) 0.016(10) 0.037(11) -0.096(15)
Br8 0.061(6) 0.045(5) 0.066(6) 0.001(5) 0.013(5) -0.006(4)
Br9 0.100(11) 0.269(18) 0.137(13) -0.101(13) -0.052(9) 0.065(11)
Br10 0.091(9) 0.108(9) 0.098(9) 0.023(7) 0.015(7) -0.045(7)
Br11 0.091(9) 0.116(9) 0.081(8) -0.035(7) -0.010(6) -0.010(7)
Br12 0.227(17) 0.092(9) 0.115(11) 0.022(8) -0.068(11) 0.012(10)
Br13 0.149(14) 0.127(11) 0.209(17) -0.058(11) -0.040(12) -0.039(10)
Br14 0.062(8) 0.137(10) 0.124(11) 0.009(8) -0.011(7) 0.007(7)
Br15 0.142(13) 0.129(11) 0.148(13) 0.032(9) 0.033(10) -0.059(9)
Br16 0.097(9) 0.108(8) 0.067(7) -0.010(6) 0.003(6) -0.019(7)
Br17 0.091(9) 0.060(7) 0.169(13) 0.020(7) 0.040(8) -0.011(6)
Br18 0.067(7) 0.064(6) 0.110(9) 0.021(6) 0.013(6) -0.019(5)
Br19 0.150(12) 0.101(9) 0.079(8) 0.037(7) -0.006(8) -0.020(8)
Br20 0.191(18) 0.37(2) 0.160(16) -0.012(16) 0.060(14) -0.174(18)
Br21 0.082(9) 0.140(10) 0.090(9) -0.018(8) -0.025(7) -0.007(7)
Br22 0.126(12) 0.103(9) 0.202(16) 0.021(10) 0.067(11) -0.019(8)
Br23 0.089(9) 0.110(9) 0.095(9) -0.018(7) -0.025(7) 0.031(7)
Br24 0.215(17) 0.212(16) 0.064(9) 0.012(10) -0.013(10) -0.030(13)
N1 0.07(4) 0.06(4) 0.05(4) 0.00(3) 0.00(3) 0.00(3)
N2 0.06(4) 0.06(4) 0.07(4) 0.00(3) 0.00(3) 0.00(3)
N3 0.08(4) 0.08(4) 0.06(4) -0.01(3) 0.02(3) -0.01(3)
N4 0.07(4) 0.07(4) 0.07(4) 0.02(3) 0.02(3) 0.01(3)
N5 0.08(4) 0.09(4) 0.07(4) -0.01(3) 0.03(3) 0.00(3)
N6 0.05(4) 0.06(3) 0.05(3) 0.00(3) 0.01(3) 0.01(3)
N7 0.06(4) 0.05(3) 0.05(4) 0.00(3) 0.01(3) 0.00(3)
N8 0.06(4) 0.06(3) 0.05(3) -0.01(3) 0.01(3) -0.01(3)
N9 0.08(4) 0.06(4) 0.09(4) -0.01(3) 0.01(3) 0.01(3)
N10 0.07(4) 0.05(3) 0.06(4) -0.01(3) 0.01(3) -0.01(3)
N11 0.06(4) 0.06(3) 0.06(4) -0.01(3) 0.01(3) 0.00(3)
N12 0.05(4) 0.05(3) 0.05(4) 0.01(3) 0.00(3) 0.01(3)
N13 0.06(4) 0.05(3) 0.06(4) -0.01(3) 0.02(3) 0.00(3)
N14 0.06(4) 0.06(3) 0.07(4) 0.01(3) 0.03(3) 0.00(3)
N15 0.08(4) 0.08(4) 0.08(4) 0.02(3) 0.03(3) 0.02(3)
N16 0.06(4) 0.05(3) 0.08(4) 0.01(3) 0.02(3) 0.00(3)
N17 0.08(4) 0.09(4) 0.09(4) 0.01(4) -0.01(3) 0.00(3)
N18 0.08(4) 0.08(4) 0.11(5) 0.01(4) -0.01(4) 0.00(3)
N19 0.05(4) 0.07(4) 0.06(4) 0.02(3) 0.01(3) 0.00(3)
N20 0.10(5) 0.11(4) 0.12(5) 0.03(4) 0.00(4) 0.01(4)
N21 0.05(4) 0.04(3) 0.07(4) 0.01(3) 0.02(3) 0.00(3)
N22 0.07(4) 0.07(4) 0.08(4) 0.01(3) 0.01(3) 0.01(3)
N23 0.05(4) 0.05(3) 0.07(4) 0.00(3) 0.01(3) 0.01(3)
N24 0.07(4) 0.07(4) 0.07(4) -0.02(3) 0.00(3) -0.01(3)
O1 0.08(4) 0.07(3) 0.07(3) -0.01(3) 0.04(3) -0.02(3)
O2 0.05(3) 0.06(3) 0.07(3) -0.01(3) 0.01(3) -0.01(3)
O3 0.09(4) 0.09(3) 0.07(3) -0.01(3) 0.01(3) 0.02(3)
O4 0.09(4) 0.09(4) 0.07(4) 0.01(3) 0.02(3) 0.00(3)
O5 0.16(5) 0.09(4) 0.10(4) 0.01(4) 0.03(4) -0.03(4)
O6 0.09(4) 0.07(3) 0.08(4) -0.01(3) 0.03(3) -0.02(3)
O7 0.07(3) 0.06(3) 0.05(3) -0.01(3) 0.00(3) 0.00(3)
O8 0.11(4) 0.10(4) 0.07(4) -0.01(3) 0.01(3) 0.01(3)
O9 0.07(3) 0.07(3) 0.06(3) 0.00(3) 0.01(3) 0.01(3)
O10 0.05(3) 0.08(3) 0.05(3) 0.00(3) 0.01(2) 0.01(3)
O11 0.06(3) 0.04(3) 0.05(3) 0.00(2) 0.00(2) 0.00(2)
O12 0.07(3) 0.06(3) 0.06(3) -0.01(3) -0.01(3) -0.01(3)
O13 0.08(4) 0.09(3) 0.06(3) -0.01(3) 0.01(3) 0.00(3)
O14 0.05(3) 0.07(3) 0.06(3) 0.01(3) 0.01(3) 0.01(3)
O15 0.06(3) 0.05(3) 0.05(3) -0.01(2) 0.01(2) 0.01(2)
O16 0.07(3) 0.04(3) 0.06(3) 0.00(2) 0.02(3) 0.00(2)
O17 0.09(4) 0.09(4) 0.10(4) -0.01(3) 0.01(3) -0.01(3)
O18 0.08(4) 0.06(3) 0.05(3) -0.01(3) -0.01(3) 0.01(3)
O19 0.06(3) 0.05(3) 0.06(3) -0.01(3) 0.02(3) -0.01(2)
O20 0.07(3) 0.04(3) 0.06(3) -0.01(3) 0.00(3) -0.01(2)
O21 0.08(4) 0.06(3) 0.08(3) -0.01(3) 0.01(3) 0.00(3)
O22 0.07(3) 0.06(3) 0.05(3) 0.00(3) 0.01(2) 0.02(2)
O23 0.05(3) 0.05(3) 0.05(3) 0.00(2) 0.00(2) 0.00(2)
O24 0.06(3) 0.06(3) 0.06(3) 0.01(3) 0.00(3) -0.01(3)
O25 0.10(4) 0.06(3) 0.10(4) 0.00(3) -0.01(3) -0.01(3)
O26 0.07(3) 0.06(3) 0.07(3) 0.00(3) 0.00(3) -0.01(3)
O27 0.05(3) 0.07(3) 0.08(3) 0.01(3) 0.00(3) -0.01(3)
O28 0.04(3) 0.05(3) 0.07(3) -0.02(3) 0.00(2) -0.01(2)
O29 0.09(4) 0.05(3) 0.09(4) 0.00(3) -0.01(3) 0.02(3)
O30 0.07(4) 0.07(3) 0.10(4) 0.03(3) 0.01(3) 0.02(3)
O31 0.05(3) 0.05(3) 0.08(3) 0.01(3) 0.00(3) -0.01(2)
O32 0.07(3) 0.07(3) 0.07(3) -0.01(3) 0.00(3) 0.02(3)
O33 0.06(3) 0.05(3) 0.07(3) 0.00(3) 0.00(3) 0.00(2)
O34 0.06(3) 0.06(3) 0.06(3) 0.00(3) 0.01(3) 0.00(3)
O35 0.06(3) 0.07(3) 0.09(4) 0.02(3) 0.01(3) 0.00(3)
O36 0.07(4) 0.06(3) 0.09(4) 0.03(3) -0.01(3) 0.00(3)
O37 0.06(3) 0.06(3) 0.07(3) 0.01(3) 0.00(3) 0.02(3)
O38 0.06(3) 0.05(3) 0.07(3) 0.01(3) 0.00(3) 0.01(2)
O39 0.08(4) 0.09(4) 0.11(4) 0.02(3) 0.00(3) 0.01(3)
O40 0.09(4) 0.13(4) 0.13(4) 0.00(4) 0.01(3) 0.00(3)
O41 0.07(3) 0.09(3) 0.07(3) 0.02(3) 0.01(3) 0.03(3)
O42 0.07(3) 0.06(3) 0.05(3) 0.01(3) 0.01(3) 0.01(3)
O43 0.08(4) 0.08(3) 0.08(4) 0.02(3) 0.03(3) 0.00(3)
O44 0.10(4) 0.11(4) 0.12(4) 0.00(3) 0.02(3) 0.00(3)
O45 0.06(3) 0.08(3) 0.06(3) 0.01(3) 0.01(3) -0.02(3)
O46 0.06(3) 0.06(3) 0.05(3) -0.01(3) 0.00(3) -0.01(3)
O47 0.09(4) 0.07(3) 0.07(3) 0.02(3) 0.02(3) 0.02(3)
O48 0.10(4) 0.09(4) 0.09(4) -0.01(3) 0.03(3) 0.00(3)
O49 0.05(3) 0.09(3) 0.05(3) 0.00(3) -0.01(3) -0.01(3)
O50 0.08(3) 0.07(3) 0.05(3) 0.02(3) 0.00(3) -0.01(3)
O51 0.09(4) 0.11(4) 0.10(4) 0.03(3) 0.01(3) 0.00(3)
O52 0.13(5) 0.17(5) 0.15(5) 0.01(4) 0.03(4) 0.00(4)
O53 0.07(4) 0.08(3) 0.09(4) -0.02(3) 0.00(3) 0.01(3)
O54 0.06(3) 0.06(3) 0.05(3) 0.00(3) 0.00(3) 0.00(3)
O55 0.06(3) 0.07(3) 0.06(3) 0.00(3) 0.00(3) 0.00(3)
O56 0.08(4) 0.08(3) 0.07(4) 0.01(3) 0.01(3) -0.01(3)
O57 0.06(3) 0.06(3) 0.05(3) -0.03(3) 0.01(2) 0.00(2)
O58 0.06(3) 0.08(3) 0.06(3) -0.01(3) 0.01(3) -0.01(3)
O59 0.07(3) 0.07(3) 0.07(3) -0.01(3) 0.00(3) 0.00(3)
O60 0.07(3) 0.07(3) 0.07(3) -0.01(3) 0.01(3) 0.01(3)
O61 0.07(3) 0.06(3) 0.06(3) 0.00(3) 0.00(3) 0.00(3)
O62 0.07(3) 0.07(3) 0.06(3) -0.01(3) 0.01(3) 0.00(3)
O63 0.32(8) 0.30(8) 0.30(8) -0.02(5) 0.06(5) -0.02(5)
O64 0.30(8) 0.34(8) 0.29(8) -0.01(5) 0.05(5) 0.01(5)
O65 0.09(4) 0.07(3) 0.07(3) 0.00(3) 0.00(3) 0.01(3)
O66 0.13(5) 0.12(4) 0.14(5) 0.01(4) 0.05(4) 0.01(4)
O67 0.07(3) 0.08(3) 0.06(3) 0.00(3) 0.02(3) -0.01(3)
O68 0.07(3) 0.07(3) 0.06(3) 0.02(3) 0.00(3) 0.00(3)
O69 0.08(4) 0.08(3) 0.06(3) 0.01(3) -0.01(3) -0.02(3)
O70 0.06(3) 0.08(3) 0.08(4) 0.00(3) 0.02(3) 0.00(3)
O71 0.07(4) 0.09(3) 0.08(4) 0.00(3) 0.01(3) -0.01(3)
O72 0.08(4) 0.09(3) 0.09(4) 0.02(3) 0.02(3) 0.01(3)
O73 0.07(4) 0.07(3) 0.08(3) 0.00(3) 0.01(3) 0.01(3)
O74 0.08(4) 0.05(3) 0.07(3) 0.01(3) 0.01(3) -0.01(3)
O75 0.15(5) 0.13(4) 0.14(5) -0.01(4) 0.01(4) 0.01(4)
O76 0.22(6) 0.22(6) 0.22(6) -0.01(5) 0.03(5) 0.00(5)
O77 0.11(4) 0.10(4) 0.12(4) 0.00(3) 0.01(3) 0.02(3)
O78 0.09(4) 0.08(3) 0.09(4) 0.00(3) 0.01(3) 0.00(3)
O79 0.07(4) 0.10(4) 0.07(3) 0.01(3) 0.00(3) -0.01(3)
O80 0.07(4) 0.08(3) 0.07(3) 0.01(3) -0.01(3) -0.02(3)
O81 0.05(3) 0.07(3) 0.06(3) 0.00(3) 0.02(3) -0.01(3)
O82 0.05(3) 0.06(3) 0.07(3) 0.02(3) 0.00(3) 0.01(3)
O83 0.07(3) 0.08(3) 0.06(3) 0.00(3) 0.00(3) -0.01(3)
O84 0.07(3) 0.07(3) 0.05(3) -0.01(3) 0.01(3) 0.00(3)
O85 0.26(7) 0.25(7) 0.23(7) -0.02(5) 0.04(5) 0.04(5)
O86 0.14(5) 0.16(5) 0.15(5) 0.02(4) 0.00(4) 0.04(4)
O87 0.06(3) 0.08(3) 0.06(3) 0.01(3) 0.00(3) 0.00(3)
O88 0.08(4) 0.09(3) 0.08(4) 0.00(3) 0.02(3) 0.01(3)
O89 0.07(3) 0.07(3) 0.06(3) 0.00(3) 0.01(3) 0.00(3)
O90 0.06(3) 0.07(3) 0.07(3) 0.00(3) 0.01(3) 0.00(3)
O91 0.06(3) 0.07(3) 0.06(3) 0.02(3) 0.02(3) -0.01(3)
O92 0.06(3) 0.07(3) 0.05(3) 0.01(3) 0.01(3) -0.01(3)
O93 0.06(3) 0.08(3) 0.05(3) 0.00(3) 0.02(3) -0.01(3)
O94 0.06(3) 0.06(3) 0.06(3) 0.01(3) 0.01(3) -0.01(3)
O95 0.07(3) 0.07(3) 0.07(3) 0.01(3) -0.01(3) 0.00(3)
O96 0.08(4) 0.07(3) 0.08(4) 0.00(3) -0.01(3) -0.02(3)
O97 0.08(4) 0.09(4) 0.08(4) 0.02(3) 0.03(3) -0.02(3)
O98 0.07(3) 0.06(3) 0.06(3) -0.01(3) 0.01(3) 0.00(3)
O99 0.08(4) 0.10(4) 0.11(4) 0.01(3) 0.00(3) -0.01(3)
O100 0.07(4) 0.11(4) 0.08(4) 0.02(3) 0.01(3) 0.01(3)
O101 0.08(4) 0.09(3) 0.09(4) 0.01(3) 0.02(3) 0.03(3)
O102 0.16(5) 0.16(5) 0.18(5) -0.02(4) 0.05(4) 0.00(4)
O103 0.07(3) 0.06(3) 0.05(3) 0.00(3) -0.01(3) -0.01(3)
O104 0.07(3) 0.05(3) 0.07(3) 0.00(3) 0.01(3) 0.00(3)
O105 0.07(3) 0.07(3) 0.06(3) 0.00(3) 0.02(3) 0.01(3)
O106 0.06(3) 0.07(3) 0.05(3) 0.01(3) 0.00(2) 0.00(3)
O107 0.07(3) 0.05(3) 0.05(3) 0.00(3) 0.00(3) -0.02(2)
O108 0.07(3) 0.06(3) 0.07(3) 0.01(3) -0.01(3) -0.02(3)
O109 0.40(11) 0.39(11) 0.41(11) -0.01(5) 0.03(5) 0.01(5)
O110 0.28(7) 0.22(6) 0.24(7) -0.02(5) 0.06(5) 0.01(5)
O111 0.07(3) 0.07(3) 0.06(3) 0.00(3) 0.01(3) -0.01(3)
O112 0.09(4) 0.09(3) 0.07(4) 0.02(3) 0.00(3) -0.01(3)
O113 0.07(3) 0.05(3) 0.06(3) 0.01(3) 0.00(3) -0.01(2)
O114 0.06(3) 0.06(3) 0.06(3) 0.01(3) -0.01(3) -0.01(3)
O115 0.06(3) 0.06(3) 0.05(3) 0.00(3) 0.01(3) -0.02(3)
O116 0.07(4) 0.08(3) 0.06(3) -0.02(3) 0.01(3) 0.01(3)
O117 0.16(5) 0.16(5) 0.17(5) 0.02(4) 0.03(4) 0.00(4)
O118 0.13(5) 0.12(4) 0.13(5) 0.01(4) 0.02(4) 0.00(4)
O119 0.07(3) 0.08(3) 0.06(3) -0.02(3) 0.02(3) -0.02(3)
O120 0.06(3) 0.06(3) 0.06(3) -0.02(3) 0.01(3) -0.01(3)
O121 0.08(4) 0.06(3) 0.09(4) -0.01(3) 0.00(3) -0.01(3)
O122 0.09(4) 0.10(4) 0.08(4) 0.02(3) 0.00(3) -0.02(3)
O123 0.06(3) 0.07(3) 0.07(3) 0.01(3) 0.00(3) -0.02(3)
O124 0.06(3) 0.06(3) 0.09(4) 0.01(3) 0.01(3) 0.00(3)
O125 0.08(4) 0.07(3) 0.08(4) -0.01(3) 0.03(3) 0.00(3)
O126 0.05(3) 0.05(3) 0.07(3) 0.00(3) 0.00(3) -0.01(2)
O127 0.06(3) 0.08(3) 0.07(3) 0.01(3) -0.01(3) 0.00(3)
O128 0.08(4) 0.08(3) 0.07(4) 0.00(3) -0.01(3) -0.01(3)
O129 0.06(3) 0.06(3) 0.08(3) 0.01(3) -0.01(3) -0.01(3)
O130 0.06(3) 0.08(3) 0.09(4) 0.01(3) 0.01(3) -0.01(3)
O131 0.11(4) 0.11(4) 0.11(4) -0.03(3) 0.02(3) 0.01(3)
O132 0.08(4) 0.08(3) 0.09(4) 0.00(3) 0.00(3) 0.00(3)
O133 0.07(4) 0.11(4) 0.08(4) 0.02(3) 0.00(3) 0.00(3)
O134 0.07(4) 0.12(4) 0.09(4) 0.01(3) 0.02(3) 0.01(3)
O135 0.09(4) 0.10(4) 0.10(4) 0.01(3) 0.00(3) -0.01(3)
O136 0.07(4) 0.09(3) 0.09(4) 0.04(3) -0.01(3) 0.00(3)
O137 0.08(4) 0.09(4) 0.10(4) 0.02(3) 0.00(3) 0.01(3)
O138 0.13(5) 0.13(4) 0.13(5) 0.01(4) 0.03(4) 0.03(4)
O139 0.08(4) 0.11(4) 0.11(4) 0.02(3) 0.01(3) -0.01(3)
O140 0.07(4) 0.10(4) 0.07(4) 0.02(3) 0.01(3) 0.01(3)
O141 0.09(4) 0.08(3) 0.07(4) 0.00(3) 0.03(3) -0.01(3)
O142 0.08(4) 0.10(4) 0.10(4) 0.03(3) 0.00(3) 0.01(3)
O143 0.16(5) 0.17(5) 0.17(5) 0.01(4) 0.05(4) 0.01(4)
O144 0.18(6) 0.19(5) 0.18(6) 0.02(4) 0.04(4) -0.02(4)
C1 0.08(5) 0.09(5) 0.08(5) -0.01(4) 0.02(4) -0.03(4)
C2 0.07(5) 0.08(5) 0.07(5) -0.01(4) 0.00(4) -0.01(4)
C3 0.09(5) 0.10(5) 0.09(5) 0.00(4) 0.03(4) -0.02(4)
C4 0.09(5) 0.09(5) 0.08(5) -0.01(4) 0.00(4) -0.02(4)
C5 0.09(5) 0.10(5) 0.09(5) -0.01(4) 0.02(4) -0.02(4)
C6 0.05(4) 0.07(4) 0.06(4) -0.01(4) 0.01(4) -0.02(3)
C7 0.05(4) 0.07(4) 0.07(4) 0.01(4) 0.01(4) -0.02(4)
C8 0.07(4) 0.08(4) 0.05(4) 0.00(4) 0.00(4) -0.02(4)
C9 0.07(4) 0.08(4) 0.06(4) 0.01(4) 0.01(4) 0.00(4)
C10 0.06(4) 0.07(4) 0.07(4) -0.01(4) 0.01(4) -0.01(4)
C11 0.06(4) 0.05(4) 0.05(4) 0.00(3) 0.00(3) 0.00(3)
C12 0.08(5) 0.07(4) 0.08(5) 0.00(4) 0.00(4) 0.01(4)
C13 0.07(5) 0.07(4) 0.08(5) 0.01(4) 0.01(4) 0.00(4)
C14 0.07(4) 0.04(4) 0.07(4) 0.01(3) 0.00(4) 0.00(3)
C15 0.07(5) 0.08(5) 0.07(5) 0.00(4) 0.01(4) 0.00(4)
C16 0.08(5) 0.07(4) 0.07(5) 0.00(4) 0.00(4) 0.01(4)
C17 0.09(5) 0.08(5) 0.08(5) 0.00(4) 0.02(4) 0.00(4)
C18 0.08(5) 0.08(5) 0.07(5) -0.02(4) 0.01(4) 0.00(4)
C19 0.15(6) 0.14(6) 0.14(6) 0.00(5) 0.02(5) 0.00(5)
C20 0.07(5) 0.06(4) 0.07(5) 0.00(4) 0.02(4) 0.00(4)
C21 0.08(5) 0.07(4) 0.07(5) 0.02(4) 0.01(4) 0.01(4)
C22 0.10(5) 0.11(5) 0.11(5) 0.00(4) 0.03(4) -0.01(4)
C23 0.12(5) 0.10(5) 0.08(5) 0.00(4) 0.03(4) 0.00(4)
C24 0.10(5) 0.07(5) 0.09(5) -0.01(4) 0.02(4) -0.02(4)
C25 0.11(5) 0.10(5) 0.09(5) 0.01(4) 0.03(4) -0.01(4)
C26 0.10(5) 0.07(4) 0.07(5) 0.00(4) 0.02(4) -0.02(4)
C27 0.10(5) 0.07(4) 0.08(5) -0.01(4) 0.01(4) -0.01(4)
C28 0.07(4) 0.06(4) 0.05(4) -0.01(4) 0.01(4) -0.02(4)
C29 0.09(5) 0.07(5) 0.08(5) 0.01(4) 0.02(4) -0.01(4)
C30 0.08(5) 0.06(4) 0.07(5) 0.00(4) 0.01(4) -0.01(4)
C31 0.09(5) 0.09(5) 0.08(5) 0.01(4) 0.03(4) -0.01(4)
C32 0.12(6) 0.13(6) 0.10(6) -0.01(4) 0.01(4) 0.02(4)
C33 0.12(6) 0.14(6) 0.10(6) 0.01(4) 0.02(4) 0.01(4)
C34 0.15(6) 0.14(6) 0.13(6) 0.00(5) 0.04(5) 0.00(5)
C35 0.13(6) 0.11(5) 0.08(5) 0.00(4) 0.03(4) 0.01(4)
C36 0.08(5) 0.07(4) 0.08(5) 0.01(4) 0.03(4) 0.00(4)
C37 0.07(5) 0.07(4) 0.06(4) 0.00(4) 0.01(4) 0.01(4)
C38 0.05(4) 0.06(4) 0.04(4) -0.01(3) -0.01(3) 0.00(3)
C39 0.11(6) 0.11(5) 0.10(5) -0.01(4) 0.02(4) 0.01(4)
C40 0.11(6) 0.13(6) 0.10(6) 0.00(4) 0.00(4) 0.00(4)
C41 0.07(5) 0.09(5) 0.07(5) -0.01(4) 0.00(4) 0.01(4)
C42 0.07(5) 0.09(5) 0.07(5) 0.01(4) 0.01(4) 0.00(4)
C43 0.06(4) 0.05(4) 0.05(4) -0.01(4) 0.01(4) 0.00(4)
C44 0.13(6) 0.12(6) 0.11(6) -0.01(4) 0.02(4) 0.01(4)
C45 0.08(5) 0.09(5) 0.07(5) -0.02(4) 0.01(4) 0.01(4)
C46 0.06(4) 0.06(4) 0.06(4) 0.00(4) 0.02(4) 0.00(4)
C47 0.09(5) 0.10(5) 0.08(5) 0.00(4) 0.03(4) -0.02(4)
C48 0.10(5) 0.12(5) 0.09(5) 0.01(4) 0.03(4) -0.01(4)
C49 0.10(5) 0.09(5) 0.10(5) 0.00(4) 0.03(4) -0.03(4)
C50 0.09(5) 0.09(5) 0.07(5) 0.00(4) 0.02(4) -0.02(4)
C51 0.06(4) 0.06(4) 0.06(4) 0.01(4) 0.00(3) 0.01(3)
C52 0.10(5) 0.09(5) 0.09(5) -0.01(4) 0.01(4) -0.01(4)
C53 0.07(4) 0.07(4) 0.06(4) 0.00(4) 0.01(4) 0.01(4)
C54 0.08(5) 0.06(4) 0.08(5) -0.01(4) 0.02(4) 0.01(4)
C55 0.05(4) 0.08(4) 0.08(5) 0.00(4) 0.01(4) 0.02(4)
C56 0.08(5) 0.08(4) 0.06(4) -0.02(4) 0.01(4) -0.01(4)
C57 0.06(4) 0.06(4) 0.07(4) -0.02(4) 0.00(4) 0.01(3)
C58 0.07(4) 0.07(4) 0.07(4) 0.02(4) 0.01(4) 0.00(4)
C59 0.04(4) 0.05(4) 0.06(4) 0.00(3) 0.00(3) -0.01(3)
C60 0.04(4) 0.04(4) 0.04(4) 0.00(3) 0.00(3) -0.01(3)
C61 0.05(4) 0.04(4) 0.05(4) -0.01(3) 0.01(3) -0.01(3)
C62 0.06(4) 0.07(4) 0.06(4) -0.01(4) 0.01(4) -0.01(4)
C63 0.06(4) 0.06(4) 0.05(4) 0.00(4) 0.00(3) -0.01(3)
C64 0.06(4) 0.06(4) 0.07(4) 0.00(4) 0.01(4) 0.00(3)
C65 0.04(4) 0.06(4) 0.07(4) -0.02(4) 0.01(3) 0.00(3)
C66 0.11(5) 0.08(5) 0.07(5) 0.00(4) 0.00(4) -0.01(4)
C67 0.09(5) 0.11(5) 0.08(5) -0.01(4) 0.01(4) 0.00(4)
C68 0.06(4) 0.07(4) 0.06(4) 0.01(4) 0.01(4) 0.01(4)
C69 0.08(5) 0.10(5) 0.08(5) 0.00(4) 0.01(4) 0.01(4)
C70 0.10(5) 0.07(4) 0.06(5) 0.01(4) 0.01(4) 0.01(4)
C71 0.12(6) 0.12(6) 0.11(6) 0.02(4) 0.01(4) 0.01(4)
C72 0.07(4) 0.06(4) 0.05(4) 0.00(4) 0.00(3) 0.00(4)
C73 0.05(4) 0.06(4) 0.06(4) 0.01(4) 0.00(3) 0.01(3)
C74 0.08(5) 0.08(4) 0.06(4) 0.00(4) 0.02(4) 0.00(4)
C75 0.06(4) 0.05(4) 0.05(4) -0.01(3) 0.00(3) 0.01(3)
C76 0.09(5) 0.08(4) 0.09(5) -0.01(4) 0.01(4) 0.00(4)
C77 0.08(5) 0.07(4) 0.07(5) 0.00(4) 0.00(4) 0.00(4)
C78 0.05(4) 0.06(4) 0.06(4) 0.00(4) 0.01(3) 0.03(3)
C79 0.06(4) 0.05(4) 0.07(4) -0.01(4) 0.02(4) 0.02(3)
C80 0.06(4) 0.05(4) 0.06(4) -0.01(3) 0.00(3) -0.01(3)
C81 0.03(4) 0.05(4) 0.05(4) 0.00(3) 0.00(3) 0.00(3)
C82 0.05(4) 0.05(4) 0.07(4) 0.00(4) -0.01(3) 0.01(3)
C83 0.04(4) 0.04(4) 0.05(4) 0.01(3) 0.00(3) -0.01(3)
C84 0.05(4) 0.05(4) 0.05(4) 0.00(3) 0.01(3) 0.00(3)
C85 0.05(4) 0.04(4) 0.06(4) -0.01(3) 0.01(3) 0.01(3)
C86 0.05(4) 0.03(3) 0.03(4) -0.01(3) 0.01(3) 0.02(3)
C87 0.04(4) 0.04(4) 0.04(4) 0.02(3) 0.01(3) -0.01(3)
C88 0.06(4) 0.04(4) 0.06(4) -0.01(3) 0.01(3) 0.00(3)
C89 0.10(5) 0.09(5) 0.10(5) -0.01(4) 0.03(4) -0.01(4)
C90 0.07(4) 0.07(4) 0.06(4) 0.00(4) 0.00(4) 0.01(4)
C91 0.08(5) 0.09(5) 0.08(5) -0.01(4) 0.01(4) -0.01(4)
C92 0.09(5) 0.10(5) 0.08(5) -0.01(4) -0.01(4) 0.00(4)
C93 0.07(5) 0.09(5) 0.08(5) 0.00(4) 0.00(4) 0.00(4)
C94 0.06(4) 0.07(4) 0.06(4) -0.02(4) 0.01(4) 0.02(4)
C95 0.06(4) 0.06(4) 0.05(4) -0.01(4) 0.01(3) -0.01(4)
C96 0.08(5) 0.08(4) 0.07(5) 0.01(4) 0.00(4) 0.00(4)
C97 0.11(6) 0.11(5) 0.13(6) 0.00(4) 0.02(4) 0.00(4)
C98 0.12(6) 0.11(5) 0.13(6) -0.02(4) 0.02(4) -0.03(4)
C99 0.16(7) 0.16(7) 0.17(7) -0.02(5) 0.03(5) -0.02(5)
C100 0.14(6) 0.14(6) 0.15(6) -0.03(5) 0.01(5) 0.00(5)
C101 0.12(6) 0.10(5) 0.12(6) -0.03(4) 0.00(4) -0.01(4)
C102 0.08(5) 0.08(4) 0.06(4) -0.01(4) 0.02(4) -0.02(4)
C103 0.06(4) 0.09(5) 0.07(5) -0.01(4) 0.01(4) -0.01(4)
C104 0.04(4) 0.05(4) 0.06(4) 0.00(4) 0.02(3) -0.01(3)
C105 0.07(5) 0.07(4) 0.06(4) 0.01(4) 0.01(4) -0.01(4)
C106 0.05(4) 0.06(4) 0.07(4) 0.00(4) 0.02(4) -0.01(3)
C107 0.06(4) 0.07(4) 0.07(4) 0.00(4) -0.02(4) 0.00(4)
C108 0.04(4) 0.06(4) 0.05(4) 0.00(3) 0.00(3) -0.01(3)
C109 0.05(4) 0.06(4) 0.05(4) 0.00(4) 0.01(3) 0.00(3)
C110 0.05(4) 0.05(4) 0.06(4) -0.01(3) 0.01(3) -0.01(3)
C111 0.09(5) 0.07(4) 0.09(5) -0.01(4) 0.01(4) 0.01(4)
C112 0.08(5) 0.07(4) 0.07(5) 0.00(4) 0.01(4) 0.00(4)
C113 0.07(4) 0.06(4) 0.08(5) 0.00(4) 0.01(4) 0.00(4)
C114 0.06(4) 0.07(4) 0.06(4) 0.00(4) 0.01(4) 0.00(4)
C115 0.06(4) 0.07(4) 0.07(4) 0.01(4) 0.01(4) 0.00(4)
C116 0.05(4) 0.06(4) 0.05(4) 0.00(4) -0.01(3) 0.00(3)
C117 0.05(4) 0.06(4) 0.07(4) 0.00(4) 0.01(3) -0.01(3)
C118 0.06(4) 0.07(4) 0.06(4) 0.00(4) 0.01(3) 0.01(3)
C119 0.07(4) 0.06(4) 0.07(4) 0.01(4) 0.01(4) 0.01(4)
C120 0.07(4) 0.07(4) 0.06(4) 0.00(4) 0.00(4) 0.00(4)
C121 0.06(4) 0.05(4) 0.05(4) 0.00(3) 0.03(3) 0.00(3)
C122 0.06(4) 0.05(4) 0.07(4) 0.00(4) 0.02(4) 0.01(3)
C123 0.07(4) 0.07(4) 0.07(4) 0.00(4) 0.01(4) 0.01(4)
C124 0.05(4) 0.05(4) 0.07(4) 0.00(3) 0.00(3) -0.03(3)
C125 0.06(4) 0.07(4) 0.06(4) -0.01(4) 0.01(4) 0.00(4)
C126 0.05(4) 0.05(4) 0.06(4) 0.00(4) 0.00(3) 0.00(3)
C127 0.08(5) 0.09(5) 0.09(5) 0.00(4) 0.00(4) 0.00(4)
C128 0.10(5) 0.09(5) 0.09(5) 0.00(4) 0.00(4) 0.00(4)
C129 0.08(5) 0.07(4) 0.08(5) 0.00(4) 0.00(4) -0.01(4)
C130 0.07(4) 0.06(4) 0.06(4) 0.00(4) 0.01(4) 0.00(4)
C131 0.05(4) 0.04(4) 0.05(4) 0.00(3) 0.00(3) 0.00(3)
C132 0.09(5) 0.07(4) 0.09(5) -0.01(4) 0.00(4) 0.00(4)
C133 0.12(6) 0.11(5) 0.11(6) -0.01(4) 0.02(4) 0.00(4)
C134 0.09(5) 0.08(5) 0.09(5) 0.00(4) 0.00(4) 0.00(4)
C135 0.10(5) 0.09(5) 0.11(5) 0.00(4) 0.01(4) 0.00(4)
C136 0.10(5) 0.09(5) 0.10(5) -0.01(4) 0.00(4) 0.00(4)
C137 0.08(5) 0.09(5) 0.09(5) 0.00(4) -0.01(4) -0.01(4)
C138 0.08(5) 0.07(4) 0.08(5) -0.02(4) 0.01(4) 0.00(4)
C139 0.07(4) 0.06(4) 0.05(4) 0.00(4) 0.01(3) 0.00(4)
C140 0.07(5) 0.08(5) 0.07(5) -0.01(4) 0.00(4) 0.01(4)
C141 0.07(4) 0.06(4) 0.06(4) 0.01(4) 0.00(4) 0.00(4)
C142 0.06(4) 0.07(4) 0.05(4) 0.00(4) 0.01(3) -0.01(3)
C143 0.05(4) 0.06(4) 0.06(4) 0.01(4) 0.00(3) 0.02(3)
C144 0.07(5) 0.08(5) 0.07(5) 0.00(4) 0.01(4) 0.01(4)
C145 0.05(4) 0.06(4) 0.05(4) 0.00(3) 0.00(3) -0.01(3)
C146 0.06(4) 0.06(4) 0.06(4) 0.00(3) 0.01(3) -0.01(3)
C147 0.07(4) 0.06(4) 0.06(4) -0.01(4) 0.02(4) -0.01(3)
C148 0.04(4) 0.05(4) 0.03(4) 0.00(3) -0.01(3) -0.01(3)
C149 0.06(4) 0.07(4) 0.08(5) -0.01(4) 0.02(4) 0.00(4)
C150 0.07(5) 0.08(5) 0.08(5) -0.01(4) 0.00(4) 0.00(4)
C151 0.07(5) 0.07(4) 0.08(5) 0.01(4) 0.00(4) 0.01(4)
C152 0.07(5) 0.07(4) 0.07(4) -0.01(4) 0.01(4) -0.01(4)
C153 0.07(4) 0.06(4) 0.05(4) -0.02(4) 0.01(3) 0.01(4)
C154 0.09(5) 0.07(4) 0.08(5) -0.01(4) 0.01(4) 0.00(4)
C155 0.11(5) 0.08(5) 0.11(5) 0.01(4) 0.00(4) 0.00(4)
C156 0.06(5) 0.07(4) 0.09(5) 0.01(4) 0.01(4) 0.01(4)
C157 0.11(5) 0.10(5) 0.11(6) 0.01(4) 0.00(4) 0.01(4)
C158 0.07(5) 0.08(4) 0.07(4) 0.01(4) 0.00(4) -0.01(4)
C159 0.08(5) 0.09(5) 0.09(5) 0.00(4) 0.01(4) -0.01(4)
C160 0.06(4) 0.06(4) 0.08(5) 0.02(4) 0.02(4) 0.00(4)
C161 0.08(5) 0.09(5) 0.09(5) 0.01(4) 0.02(4) -0.02(4)
C162 0.08(5) 0.08(5) 0.08(5) 0.01(4) 0.02(4) 0.01(4)
C163 0.11(5) 0.09(5) 0.10(5) 0.01(4) 0.01(4) 0.01(4)
C164 0.14(6) 0.14(6) 0.14(6) 0.01(5) 0.01(5) 0.01(5)
C165 0.12(6) 0.10(5) 0.12(6) 0.02(4) 0.02(4) 0.02(4)
C166 0.11(6) 0.11(5) 0.12(6) 0.02(4) 0.01(4) 0.00(4)
C167 0.08(5) 0.08(4) 0.08(5) 0.02(4) 0.02(4) 0.01(4)
C168 0.08(5) 0.05(4) 0.09(5) 0.01(4) 0.02(4) 0.00(4)
C169 0.08(5) 0.08(4) 0.08(5) 0.01(4) 0.02(4) -0.01(4)
C170 0.04(4) 0.05(4) 0.06(4) 0.00(3) 0.01(3) 0.00(3)
C171 0.08(5) 0.07(4) 0.06(4) 0.00(4) 0.01(4) 0.00(4)
C172 0.06(4) 0.08(4) 0.07(4) 0.01(4) 0.02(4) -0.01(4)
C173 0.06(4) 0.06(4) 0.07(4) 0.00(4) 0.00(4) 0.01(4)
C174 0.05(4) 0.04(4) 0.06(4) 0.00(3) 0.01(3) 0.00(3)
C175 0.05(4) 0.06(4) 0.06(4) 0.00(4) 0.00(3) -0.02(3)
C176 0.10(5) 0.10(5) 0.10(5) 0.01(4) -0.01(4) 0.01(4)
C177 0.05(4) 0.04(4) 0.07(4) 0.01(3) 0.00(3) 0.01(3)
C178 0.05(4) 0.06(4) 0.06(4) 0.00(4) 0.00(3) -0.01(3)
C179 0.07(5) 0.06(4) 0.08(5) 0.00(4) 0.02(4) -0.01(4)
C180 0.07(5) 0.07(4) 0.08(5) 0.00(4) 0.01(4) 0.00(4)
C181 0.07(5) 0.06(4) 0.07(5) -0.02(4) 0.01(4) -0.01(4)
C182 0.07(4) 0.07(4) 0.06(4) 0.01(4) 0.00(4) -0.01(4)
C183 0.05(4) 0.04(4) 0.06(4) 0.01(3) 0.01(3) -0.01(3)
C184 0.08(5) 0.08(5) 0.09(5) 0.00(4) 0.01(4) 0.00(4)
C185 0.07(5) 0.08(4) 0.08(5) 0.00(4) -0.01(4) 0.01(4)
C186 0.12(6) 0.13(6) 0.14(6) 0.00(5) 0.00(4) 0.01(4)
C187 0.26(10) 0.27(10) 0.26(10) 0.00(5) 0.02(5) 0.01(5)
C188 0.18(8) 0.19(7) 0.18(8) 0.01(5) -0.01(5) 0.01(5)
C189 0.19(8) 0.21(8) 0.21(8) 0.00(5) 0.01(5) 0.02(5)
C190 0.09(5) 0.09(5) 0.10(5) 0.02(4) 0.00(4) 0.00(4)
C191 0.07(5) 0.07(4) 0.07(4) 0.01(4) 0.00(4) -0.01(4)
C192 0.05(4) 0.05(4) 0.09(5) 0.02(4) 0.00(4) 0.00(3)
C193 0.08(5) 0.07(4) 0.09(5) 0.01(4) 0.01(4) 0.00(4)
C194 0.05(4) 0.05(4) 0.07(4) 0.02(4) 0.00(4) -0.01(3)
C195 0.05(4) 0.05(4) 0.05(4) 0.01(3) 0.00(3) 0.00(3)
C196 0.05(4) 0.06(4) 0.07(4) 0.02(4) 0.02(4) 0.00(3)
C197 0.06(4) 0.07(4) 0.08(5) 0.02(4) 0.02(4) 0.00(4)
C198 0.07(5) 0.08(4) 0.08(5) 0.02(4) 0.01(4) 0.01(4)
C199 0.08(5) 0.07(4) 0.09(5) 0.01(4) 0.00(4) 0.00(4)
C200 0.05(4) 0.05(4) 0.06(4) 0.00(4) 0.00(3) 0.01(3)
C201 0.07(4) 0.05(4) 0.06(4) -0.01(4) 0.01(4) -0.01(4)
C202 0.09(5) 0.07(4) 0.08(5) 0.01(4) 0.02(4) 0.01(4)
C203 0.08(5) 0.08(5) 0.08(5) 0.02(4) 0.01(4) -0.01(4)
C204 0.06(4) 0.06(4) 0.06(4) 0.01(4) -0.01(4) -0.01(4)
C205 0.07(4) 0.04(4) 0.05(4) 0.00(3) 0.00(3) 0.00(3)
C206 0.05(4) 0.03(3) 0.06(4) 0.01(3) 0.01(3) -0.01(3)
C207 0.09(5) 0.10(5) 0.09(5) 0.02(4) 0.02(4) 0.00(4)
C208 0.08(5) 0.08(5) 0.09(5) 0.01(4) 0.00(4) 0.01(4)
C209 0.12(6) 0.12(6) 0.13(6) 0.00(4) 0.02(4) 0.00(4)
C210 0.17(7) 0.18(7) 0.18(7) -0.01(5) 0.01(5) 0.01(5)
C211 0.24(10) 0.25(10) 0.24(10) 0.00(5) 0.03(5) 0.00(5)
C212 0.12(6) 0.13(6) 0.14(6) 0.02(5) 0.00(4) 0.00(4)
C213 0.15(7) 0.15(6) 0.16(7) 0.03(5) 0.02(5) -0.01(5)
C214 0.08(5) 0.09(5) 0.09(5) 0.02(4) 0.02(4) -0.01(4)
C215 0.17(7) 0.17(7) 0.17(7) 0.02(5) 0.03(5) 0.00(5)
C216 0.13(6) 0.14(6) 0.14(6) 0.01(5) 0.02(5) -0.03(5)
C217 0.13(6) 0.15(6) 0.15(6) 0.00(5) 0.03(5) -0.02(5)
C218 0.11(6) 0.12(5) 0.11(6) 0.01(4) 0.02(4) -0.01(4)
C219 0.12(6) 0.14(6) 0.13(6) 0.02(5) 0.03(5) 0.00(5)
C220 0.11(6) 0.13(6) 0.13(6) -0.02(4) 0.01(4) 0.01(4)
C221 0.08(5) 0.09(5) 0.09(5) 0.01(4) 0.02(4) 0.01(4)
C222 0.07(5) 0.07(4) 0.07(4) 0.01(4) 0.01(4) -0.01(4)
C223 0.07(5) 0.05(4) 0.08(5) 0.00(4) 0.00(4) -0.01(4)
C224 0.07(5) 0.07(4) 0.07(4) -0.01(4) 0.00(4) 0.01(4)
C225 0.05(4) 0.06(4) 0.06(4) 0.00(4) 0.00(4) 0.00(3)
C226 0.06(4) 0.05(4) 0.05(4) -0.01(4) 0.01(4) 0.00(3)
C227 0.04(4) 0.06(4) 0.05(4) 0.02(3) 0.01(3) 0.00(3)
C228 0.06(4) 0.06(4) 0.06(4) -0.01(3) 0.02(3) 0.02(3)
C229 0.07(4) 0.06(4) 0.06(4) 0.00(4) 0.02(4) 0.00(4)
C230 0.06(4) 0.06(4) 0.07(4) 0.00(4) 0.01(4) 0.01(3)
C231 0.07(5) 0.07(4) 0.07(4) 0.01(4) 0.02(4) 0.00(4)
C232 0.07(5) 0.08(5) 0.08(5) 0.00(4) 0.01(4) 0.01(4)
C233 0.09(5) 0.11(5) 0.10(5) 0.01(4) 0.02(4) 0.00(4)
C234 0.07(5) 0.09(5) 0.08(5) 0.00(4) 0.01(4) -0.01(4)
C235 0.06(4) 0.07(4) 0.07(4) 0.02(4) 0.01(4) 0.01(4)
C236 0.07(5) 0.07(4) 0.08(5) 0.01(4) 0.02(4) 0.00(4)
C237 0.08(5) 0.08(5) 0.10(5) 0.00(4) 0.02(4) -0.01(4)
C238 0.11(6) 0.10(5) 0.12(6) -0.01(4) 0.01(4) 0.01(4)
C239 0.10(5) 0.10(5) 0.11(5) 0.02(4) 0.03(4) -0.01(4)
C240 0.09(5) 0.09(5) 0.10(5) 0.00(4) 0.02(4) -0.01(4)
C241 0.08(5) 0.09(5) 0.10(5) 0.01(4) 0.02(4) -0.01(4)
C242 0.10(6) 0.11(5) 0.12(6) 0.00(4) 0.02(4) 0.01(4)
C243 0.07(5) 0.10(5) 0.09(5) 0.01(4) 0.02(4) -0.01(4)
C244 0.06(4) 0.04(4) 0.05(4) 0.00(3) 0.00(3) 0.01(3)
C245 0.06(4) 0.06(4) 0.08(5) -0.01(4) 0.01(4) 0.00(4)
C246 0.05(4) 0.06(4) 0.07(4) 0.00(4) 0.00(4) 0.00(3)
C247 0.07(5) 0.07(4) 0.06(4) -0.01(4) 0.01(4) 0.02(4)
C248 0.06(4) 0.06(4) 0.06(4) 0.01(4) -0.01(4) -0.01(3)
C249 0.07(5) 0.08(4) 0.08(5) -0.01(4) 0.02(4) -0.01(4)
C250 0.07(4) 0.05(4) 0.06(4) 0.00(3) 0.01(4) 0.00(3)
C251 0.06(4) 0.05(4) 0.06(4) 0.01(3) 0.01(3) -0.01(3)
C252 0.07(4) 0.06(4) 0.06(4) 0.00(4) 0.02(4) 0.00(4)
C253 0.07(5) 0.07(4) 0.09(5) 0.01(4) 0.00(4) 0.01(4)
C254 0.07(4) 0.06(4) 0.07(4) 0.00(4) 0.01(4) 0.00(4)
C255 0.08(5) 0.06(4) 0.08(5) 0.00(4) 0.01(4) 0.00(4)
C256 0.08(5) 0.07(4) 0.07(5) -0.01(4) 0.01(4) 0.00(4)
C257 0.09(5) 0.08(5) 0.07(5) 0.00(4) 0.01(4) 0.00(4)
C258 0.08(5) 0.07(4) 0.06(4) 0.00(4) 0.01(4) -0.01(4)
C259 0.11(6) 0.10(5) 0.12(6) 0.01(4) 0.01(4) -0.01(4)
C260 0.11(5) 0.10(5) 0.08(5) 0.00(4) 0.01(4) -0.01(4)
C261 0.14(6) 0.14(6) 0.14(6) 0.01(5) 0.02(5) 0.00(5)
C262 0.08(5) 0.08(4) 0.07(5) -0.01(4) 0.01(4) 0.00(4)
C263 0.08(5) 0.08(4) 0.05(4) 0.00(4) 0.01(4) 0.00(4)
C264 0.13(6) 0.12(5) 0.13(6) 0.02(4) 0.04(4) 0.00(4)
C265 0.08(5) 0.07(4) 0.09(5) -0.01(4) -0.01(4) -0.01(4)
C266 0.05(4) 0.07(4) 0.06(4) -0.01(4) 0.02(3) 0.00(3)
C267 0.07(5) 0.08(4) 0.07(5) -0.01(4) 0.01(4) 0.01(4)
C268 0.04(4) 0.05(4) 0.05(4) -0.01(3) 0.00(3) 0.00(3)
C269 0.23(9) 0.24(9) 0.22(9) 0.01(5) 0.03(5) 0.00(5)
C270 0.10(5) 0.13(6) 0.12(6) 0.02(4) 0.00(4) 0.02(4)
C271 0.08(5) 0.10(5) 0.09(5) -0.01(4) 0.00(4) 0.00(4)
C272 0.06(4) 0.06(4) 0.06(4) -0.01(3) 0.00(3) 0.00(3)
C273 0.10(5) 0.09(5) 0.09(5) 0.02(4) -0.01(4) -0.02(4)
C274 0.08(5) 0.07(4) 0.08(5) -0.01(4) 0.01(4) -0.02(4)
C275 0.13(6) 0.11(5) 0.13(6) 0.00(4) 0.00(4) 0.01(4)
C276 0.08(5) 0.08(4) 0.07(5) -0.01(4) 0.01(4) 0.00(4)
C277 0.08(5) 0.08(4) 0.07(5) 0.01(4) 0.01(4) -0.01(4)
C278 0.05(4) 0.06(4) 0.05(4) 0.00(3) 0.01(3) 0.00(3)
C279 0.29(11) 0.30(11) 0.28(11) 0.00(5) 0.04(5) 0.00(5)
C280 0.15(7) 0.17(6) 0.13(6) 0.01(5) 0.03(5) -0.02(5)
C281 0.12(6) 0.13(6) 0.13(6) 0.02(5) 0.03(4) 0.01(4)
C282 0.10(5) 0.09(5) 0.10(5) -0.01(4) 0.01(4) 0.00(4)
C283 0.13(6) 0.15(6) 0.13(6) 0.02(4) 0.01(4) -0.01(4)
C284 0.07(4) 0.07(4) 0.07(4) 0.02(4) 0.00(4) -0.01(4)
C285 0.08(5) 0.07(4) 0.07(4) 0.00(4) 0.01(4) 0.00(4)
C286 0.06(4) 0.06(4) 0.07(4) 0.00(4) -0.01(3) 0.01(3)
C287 0.11(6) 0.13(6) 0.13(6) 0.02(4) 0.03(4) 0.02(4)
C288 0.08(5) 0.10(5) 0.10(5) 0.01(4) 0.01(4) 0.02(4)
C289 0.08(5) 0.07(4) 0.07(5) 0.00(4) 0.00(4) 0.00(4)
C290 0.06(4) 0.05(4) 0.07(4) 0.00(3) 0.01(3) 0.00(3)
C291 0.22(9) 0.22(8) 0.21(9) -0.01(5) 0.04(5) -0.01(5)
C292 0.15(7) 0.15(6) 0.16(7) 0.00(5) 0.01(5) 0.01(5)
C293 0.11(6) 0.12(5) 0.12(6) 0.00(4) 0.01(4) 0.00(4)
C294 0.14(6) 0.14(6) 0.13(6) 0.00(4) 0.00(5) -0.01(5)
C295 0.12(6) 0.13(6) 0.12(6) 0.02(4) 0.01(4) -0.02(4)
C296 0.08(5) 0.07(4) 0.07(4) 0.01(4) 0.01(4) -0.01(4)
C297 0.10(5) 0.09(5) 0.12(5) -0.01(4) 0.00(4) 0.01(4)
C298 0.07(4) 0.07(4) 0.08(5) 0.02(4) 0.00(4) -0.01(4)
C299 0.07(4) 0.08(4) 0.08(5) -0.01(4) 0.00(4) 0.02(4)
C300 0.04(4) 0.05(4) 0.06(4) 0.02(3) 0.00(3) -0.01(3)
C301 0.08(5) 0.08(4) 0.08(5) -0.02(4) 0.02(4) 0.00(4)
C302 0.06(4) 0.06(4) 0.06(4) 0.00(4) -0.01(3) 0.00(3)
C303 0.39(16) 0.39(16) 0.39(16) -0.01(5) 0.05(5) 0.01(5)
C304 0.18(7) 0.18(7) 0.17(7) 0.02(5) 0.04(5) 0.00(5)
C305 0.06(4) 0.09(4) 0.06(4) 0.00(4) 0.02(4) 0.00(4)
C306 0.06(4) 0.07(4) 0.06(4) 0.00(4) -0.01(3) 0.00(3)
C307 0.08(5) 0.08(4) 0.07(5) 0.00(4) 0.00(4) 0.01(4)
C308 0.05(4) 0.06(4) 0.05(4) 0.01(3) 0.00(3) 0.00(3)
C309 0.08(5) 0.10(5) 0.09(5) 0.01(4) 0.03(4) 0.00(4)
C310 0.06(4) 0.07(4) 0.06(4) 0.00(4) 0.00(3) -0.01(4)
C311 0.06(5) 0.08(4) 0.08(5) -0.02(4) 0.02(4) -0.01(4)
C312 0.06(4) 0.05(4) 0.05(4) 0.00(3) 0.02(3) 0.01(3)
C313 0.07(5) 0.08(4) 0.09(5) -0.01(4) 0.01(4) -0.03(4)
C314 0.07(5) 0.07(4) 0.07(5) 0.00(4) 0.01(4) -0.01(4)
C315 0.08(5) 0.08(5) 0.11(5) 0.00(4) 0.01(4) 0.00(4)
C316 0.06(4) 0.05(4) 0.06(4) 0.00(3) 0.01(3) 0.00(3)
C317 0.10(5) 0.08(5) 0.07(5) -0.02(4) 0.02(4) 0.00(4)
C318 0.07(5) 0.06(4) 0.07(4) -0.01(4) 0.02(4) -0.02(4)
C319 0.06(4) 0.08(4) 0.07(4) 0.01(4) 0.02(4) 0.01(4)
C320 0.05(4) 0.06(4) 0.08(5) 0.00(4) 0.00(4) -0.01(3)
C321 0.08(5) 0.09(5) 0.09(5) 0.03(4) 0.01(4) -0.01(4)
C322 0.08(5) 0.07(4) 0.09(5) 0.01(4) 0.01(4) -0.01(4)
C323 0.12(6) 0.11(5) 0.11(5) 0.02(4) -0.02(4) -0.02(4)
C324 0.09(5) 0.09(5) 0.09(5) 0.02(4) 0.00(4) -0.01(4)
C325 0.17(7) 0.14(6) 0.17(7) -0.02(5) 0.00(5) 0.00(5)
C326 0.09(5) 0.06(4) 0.08(5) -0.01(4) -0.01(4) 0.01(4)
C327 0.10(5) 0.14(6) 0.10(5) 0.00(4) 0.00(4) 0.01(4)
C328 0.11(6) 0.12(5) 0.11(6) 0.00(4) 0.02(4) 0.02(4)
C329 0.09(5) 0.10(5) 0.08(5) 0.01(4) 0.01(4) 0.01(4)
C330 0.07(5) 0.08(5) 0.08(5) 0.01(4) 0.00(4) 0.00(4)
C331 0.11(5) 0.11(5) 0.11(5) 0.01(4) 0.00(4) 0.01(4)
C332 0.12(6) 0.10(5) 0.12(6) 0.01(4) 0.02(4) -0.01(4)
C333 0.22(8) 0.20(8) 0.20(8) -0.02(5) 0.04(5) 0.00(5)
C334 0.15(6) 0.14(6) 0.14(6) -0.01(5) 0.03(5) 0.00(5)
C335 0.13(6) 0.13(6) 0.13(6) 0.02(4) 0.03(4) 0.01(4)
C336 0.09(5) 0.09(5) 0.10(5) 0.00(4) 0.01(4) 0.00(4)
C337 0.11(6) 0.13(6) 0.12(6) 0.02(4) 0.00(4) 0.00(4)
C338 0.09(5) 0.10(5) 0.10(5) 0.01(4) 0.01(4) -0.01(4)
C339 0.10(5) 0.09(5) 0.10(5) 0.00(4) 0.01(4) -0.01(4)
C340 0.05(4) 0.07(4) 0.05(4) 0.00(4) 0.00(3) 0.00(3)
C341 0.12(6) 0.10(5) 0.13(6) 0.02(4) 0.03(4) 0.00(4)
C342 0.12(6) 0.13(6) 0.13(6) 0.00(4) 0.03(4) 0.00(4)
C343 0.10(5) 0.09(5) 0.10(5) 0.00(4) 0.00(4) -0.01(4)
C344 0.07(4) 0.05(4) 0.05(4) 0.00(3) 0.00(3) -0.01(3)
C345 0.42(17) 0.41(17) 0.42(17) 0.00(5) 0.04(5) 0.00(5)
C346 0.36(14) 0.35(14) 0.36(14) 0.00(5) 0.04(5) 0.00(5)
C347 0.15(7) 0.19(7) 0.15(7) 0.00(5) 0.02(5) 0.00(5)
C348 0.08(5) 0.11(5) 0.08(5) 0.00(4) 0.02(4) -0.01(4)
C349 0.09(5) 0.08(5) 0.08(5) 0.00(4) 0.00(4) 0.01(4)
C350 0.07(4) 0.07(4) 0.06(4) 0.01(4) 0.00(4) -0.01(4)
C351 0.14(6) 0.16(6) 0.14(6) 0.01(5) 0.02(5) -0.01(5)
C352 0.09(5) 0.10(5) 0.09(5) 0.02(4) 0.02(4) -0.03(4)
C353 0.08(5) 0.10(5) 0.09(5) -0.01(4) 0.02(4) 0.01(4)
C354 0.08(4) 0.06(4) 0.05(4) -0.01(4) 0.01(4) -0.01(4)
C355 0.08(5) 0.06(4) 0.08(5) -0.01(4) 0.00(4) 0.00(4)
C356 0.07(4) 0.06(4) 0.07(4) 0.02(4) 0.00(4) -0.01(3)
C357 0.13(6) 0.13(6) 0.13(6) 0.00(4) 0.02(4) 0.01(4)
C358 0.10(5) 0.11(5) 0.11(5) 0.00(4) 0.03(4) 0.02(4)
C359 0.15(6) 0.13(6) 0.12(6) 0.01(4) 0.03(5) -0.01(4)
C360 0.08(5) 0.07(4) 0.06(4) -0.01(4) 0.01(4) 0.00(4)

loop_
_atom_type_symbol
_atom_type_description
_atom_type_scat_dispersion_real
_atom_type_scat_dispersion_imag
_atom_type_scat_source
C C 0.0033 0.0016 'International Tables Vol C Tables 4.2.6.8 and 6.1.1.4'
H H 0.0000 0.0000 'International Tables Vol C Tables 4.2.6.8 and 6.1.1.4'
N N 0.0061 0.0033 'International Tables Vol C Tables 4.2.6.8 and 6.1.1.4'
O O 0.0106 0.0060 'International Tables Vol C Tables 4.2.6.8 and 6.1.1.4'
Br Br -0.2901 2.4595 'International Tables Vol C Tables 4.2.6.8 and 6.1.1.4'
Cd Cd -0.8075 1.2024 'International Tables Vol C Tables 4.2.6.8 and 6.1.1.4'
Nd Nd -0.1943 3.0179 'International Tables Vol C Tables 4.2.6.8 and 6.1.1.4'

loop_
_geom_angle_atom_site_label_1
_geom_angle_atom_site_label_2
_geom_angle_atom_site_label_3
_geom_angle
O92 Nd1 O46 84.8(18)
O92 Nd1 O2 117.2(17)
O46 Nd1 O2 130.0(18)
O92 Nd1 O90 75.7(18)
O46 Nd1 O90 75.3(18)
O2 Nd1 O90 150.1(19)
O92 Nd1 O93 144.4(18)
O46 Nd1 O93 104.1(18)
O2 Nd1 O93 83.6(18)
O90 Nd1 O93 73.5(18)
O92 Nd1 O49 79.9(18)
O46 Nd1 O49 157.7(18)
O2 Nd1 O49 71.9(18)
O90 Nd1 O49 85.2(18)
O93 Nd1 O49 80.1(18)
O92 Nd1 O45 141.6(18)
O46 Nd1 O45 64.0(18)
O2 Nd1 O45 73.8(17)
O90 Nd1 O45 113.9(17)
O93 Nd1 O45 69.2(18)
O49 Nd1 O45 135.9(18)
O92 Nd1 N1 74(2)
O46 Nd1 N1 74.2(19)
O2 Nd1 N1 70(2)
O90 Nd1 N1 139(2)
O93 Nd1 N1 141(2)
O49 Nd1 N1 116.4(19)
O45 Nd1 N1 75.9(19)
O92 Nd1 Cd1 112.9(12)
O46 Nd1 Cd1 161.8(13)
O2 Nd1 Cd1 38.4(13)
O90 Nd1 Cd1 112.5(13)
O93 Nd1 Cd1 64.7(12)
O49 Nd1 Cd1 38.9(13)
O45 Nd1 Cd1 97.9(12)
N1 Nd1 Cd1 105.0(16)
O10 Nd2 O56 79.2(19)
O10 Nd2 O58 83.4(18)
O56 Nd2 O58 75(2)
O10 Nd2 O14 127.6(18)
O56 Nd2 O14 149.3(19)
O58 Nd2 O14 117.8(18)
O10 Nd2 O61 159.8(18)
O56 Nd2 O61 85.8(19)
O58 Nd2 O61 79.7(18)
O14 Nd2 O61 70.8(18)
O10 Nd2 O59 109.2(18)
O56 Nd2 O59 73.7(19)
O58 Nd2 O59 143.3(19)
O14 Nd2 O59 82.4(17)
O61 Nd2 O59 79.1(18)
O10 Nd2 O9 63.7(18)
O56 Nd2 O9 112.4(19)
O58 Nd2 O9 142.7(18)
O14 Nd2 O9 75.0(17)
O61 Nd2 O9 135.7(17)
O59 Nd2 O9 69.0(18)
O10 Nd2 N7 72.7(18)
O56 Nd2 N7 141.0(19)
O58 Nd2 N7 75.1(19)
O14 Nd2 N7 68.6(18)
O61 Nd2 N7 112.9(18)
O59 Nd2 N7 141.1(19)
O9 Nd2 N7 78.5(18)
O10 Nd2 Cd4 161.7(13)
O56 Nd2 Cd4 111.9(14)
O58 Nd2 Cd4 113.0(13)
O14 Nd2 Cd4 38.2(12)
O61 Nd2 Cd4 38.5(12)
O59 Nd2 Cd4 62.9(13)
O9 Nd2 Cd4 98.1(12)
N7 Nd2 Cd4 102.7(14)
O22 Nd3 O70 78.3(19)
O22 Nd3 O71 109.0(19)
O70 Nd3 O71 75.4(19)
O22 Nd3 O68 83.7(17)
O70 Nd3 O68 73.3(19)
O71 Nd3 O68 142.9(19)
O22 Nd3 O73 157.8(18)
O70 Nd3 O73 83(2)
O71 Nd3 O73 78(2)
O68 Nd3 O73 79.3(18)
O22 Nd3 O26 129.8(18)
O70 Nd3 O26 147.5(19)
O71 Nd3 O26 79.2(19)
O68 Nd3 O26 119.9(19)
O73 Nd3 O26 71.8(19)
O22 Nd3 N13 73.1(19)
O70 Nd3 N13 139.4(19)
O71 Nd3 N13 141.3(19)
O68 Nd3 N13 75.4(18)
O73 Nd3 N13 116(2)
O26 Nd3 N13 72.0(19)
O22 Nd3 O21 64.0(16)
O70 Nd3 O21 114.4(19)
O71 Nd3 O21 69.7(18)
O68 Nd3 O21 142.8(17)
O73 Nd3 O21 136.3(17)
O26 Nd3 O21 74.2(18)
N13 Nd3 O21 77.8(18)
O22 Nd3 Cd7 161.7(12)
O70 Nd3 Cd7 111.5(14)
O71 Nd3 Cd7 61.2(14)
O68 Nd3 Cd7 113.6(13)
O73 Nd3 Cd7 39.8(13)
O26 Nd3 Cd7 36.9(13)
N13 Nd3 Cd7 104.4(14)
O21 Nd3 Cd7 97.7(12)
O96 Nd4 O34 88.0(19)
O96 Nd4 O80 74(2)
O34 Nd4 O80 80.3(18)
O96 Nd4 O38 119.4(19)
O34 Nd4 O38 128.2(17)
O80 Nd4 O38 146.2(19)
O96 Nd4 O83 141(2)
O34 Nd4 O83 105.8(19)
O80 Nd4 O83 73(2)
O38 Nd4 O83 80.9(19)
O96 Nd4 O82 79.1(18)
O34 Nd4 O82 161.4(17)
O80 Nd4 O82 83.1(18)
O38 Nd4 O82 70.4(16)
O83 Nd4 O82 77.1(18)
O96 Nd4 N19 76(2)
O34 Nd4 N19 75(2)
O80 Nd4 N19 141(2)
O38 Nd4 N19 71.3(19)
O83 Nd4 N19 142.8(19)
O82 Nd4 N19 114.3(19)
O96 Nd4 O33 145.5(18)
O34 Nd4 O33 61.8(16)
O80 Nd4 O33 113.9(18)
O38 Nd4 O33 74.3(16)
O83 Nd4 O33 69.0(17)
O82 Nd4 O33 134.0(16)
N19 Nd4 O33 79.8(18)
O96 Nd4 Cd10 112.2(13)
O34 Nd4 Cd10 158.9(13)
O80 Nd4 Cd10 110.5(13)
O38 Nd4 Cd10 36.6(12)
O83 Nd4 Cd10 62.7(13)
O82 Nd4 Cd10 38.4(11)
N19 Nd4 Cd10 103.2(14)
O33 Nd4 Cd10 97.0(11)
O27 Nd5 O121 78.8(19)
O27 Nd5 O23 131.2(17)
O121 Nd5 O23 146.4(17)
O27 Nd5 O123 82.9(18)
O121 Nd5 O123 75.8(19)
O23 Nd5 O123 117.4(18)
O27 Nd5 O114 157.1(17)
O121 Nd5 O114 83.2(19)
O23 Nd5 O114 70.5(17)
O123 Nd5 O114 79.0(18)
O27 Nd5 O120 110.1(19)
O121 Nd5 O120 75.5(18)
O23 Nd5 O120 78.9(17)
O123 Nd5 O120 145.2(18)
O114 Nd5 O120 78.5(18)
O27 Nd5 N12 73(2)
O121 Nd5 N12 141.8(18)
O23 Nd5 N12 70.6(17)
O123 Nd5 N12 75.5(18)
O114 Nd5 N12 115.0(19)
O120 Nd5 N12 138.6(18)
O27 Nd5 O28 64.3(16)
O121 Nd5 O28 114.9(19)
O23 Nd5 O28 75.5(16)
O123 Nd5 O28 141.0(16)
O114 Nd5 O28 137.5(16)
O120 Nd5 O28 70.4(16)
N12 Nd5 O28 75.2(17)
O27 Nd5 Cd24 163.4(13)
O121 Nd5 Cd24 109.9(13)
O23 Nd5 Cd24 37.1(12)
O123 Nd5 Cd24 112.5(13)
O114 Nd5 Cd24 39.0(12)
O120 Nd5 Cd24 60.7(13)
N12 Nd5 Cd24 104.0(14)
O28 Nd5 Cd24 99.2(10)
O35 Nd6 O133 119(2)
O35 Nd6 O39 127(2)
O133 Nd6 O39 87(2)
O35 Nd6 O135 148(2)
O133 Nd6 O135 76(2)
O39 Nd6 O135 79(2)
O35 Nd6 O128 80.7(18)
O133 Nd6 O128 144(2)
O39 Nd6 O128 106(2)
O135 Nd6 O128 74(2)
O35 Nd6 O130 70.4(19)
O133 Nd6 O130 81(2)
O39 Nd6 O130 163(2)
O135 Nd6 O130 86(2)
O128 Nd6 O130 77.1(19)
O35 Nd6 O40 73(2)
O133 Nd6 O40 144(2)
O39 Nd6 O40 62(2)
O135 Nd6 O40 113(2)
O128 Nd6 O40 68(2)
O130 Nd6 O40 133(2)
O35 Nd6 N18 71(2)
O133 Nd6 N18 74(2)
O39 Nd6 N18 73(2)
O135 Nd6 N18 140(2)
O128 Nd6 N18 142(2)
O130 Nd6 N18 116(2)
O40 Nd6 N18 78(2)
O35 Nd6 Cd15 38.3(13)
O133 Nd6 Cd15 114.0(15)
O39 Nd6 Cd15 158.2(16)
O135 Nd6 Cd15 111.3(15)
O128 Nd6 Cd15 61.2(13)
O130 Nd6 Cd15 37.6(14)
O40 Nd6 Cd15 96.3(16)
N18 Nd6 Cd15 105.6(16)
O97 Nd7 O100 76(2)
O97 Nd7 O3 85(2)
O100 Nd7 O3 77(2)
O97 Nd7 O47 118.2(19)
O100 Nd7 O47 149(2)
O3 Nd7 O47 128(2)
O97 Nd7 O142 143(2)
O100 Nd7 O142 74(2)
O3 Nd7 O142 110(2)
O47 Nd7 O142 80(2)
O97 Nd7 O140 80(2)
O100 Nd7 O140 87(2)
O3 Nd7 O140 160(2)
O47 Nd7 O140 70.5(19)
O142 Nd7 O140 76(2)
O97 Nd7 N24 74(2)
O100 Nd7 N24 138(2)
O3 Nd7 N24 72(2)
O47 Nd7 N24 72(2)
O142 Nd7 N24 143(2)
O140 Nd7 N24 114.9(19)
O97 Nd7 O4 141(2)
O100 Nd7 O4 111(2)
O3 Nd7 O4 61(2)
O47 Nd7 O4 76(2)
O142 Nd7 O4 72(2)
O140 Nd7 O4 137(2)
N24 Nd7 O4 78(2)
O97 Nd7 Cd18 110.6(14)
O100 Nd7 Cd18 114.4(16)
O3 Nd7 Cd18 162.0(15)
O47 Nd7 Cd18 36.4(15)
O142 Nd7 Cd18 63.3(14)
O140 Nd7 Cd18 37.7(14)
N24 Nd7 Cd18 103.0(15)
O4 Nd7 Cd18 101.2(15)
O15 Nd8 O111 77.8(18)
O15 Nd8 O107 85.4(17)
O111 Nd8 O107 76.1(18)
O15 Nd8 O11 129.4(16)
O111 Nd8 O11 147.6(18)
O107 Nd8 O11 118.2(17)
O15 Nd8 O106 108.4(17)
O111 Nd8 O106 74.0(18)
O107 Nd8 O106 143.2(18)
O11 Nd8 O106 79.8(17)
O15 Nd8 O103 157.9(16)
O111 Nd8 O103 84.8(18)
O107 Nd8 O103 77.3(17)
O11 Nd8 O103 71.8(16)
O106 Nd8 O103 79.1(18)
O15 Nd8 N6 74.2(19)
O111 Nd8 N6 143.3(19)
O107 Nd8 N6 78.5(18)
O11 Nd8 N6 68.7(18)
O106 Nd8 N6 137.6(18)
O103 Nd8 N6 114.8(19)
O15 Nd8 O16 63.9(16)
O111 Nd8 O16 113.7(17)
O107 Nd8 O16 143.1(16)
O11 Nd8 O16 73.5(15)
O106 Nd8 O16 70.3(16)
O103 Nd8 O16 136.9(16)
N6 Nd8 O16 74.0(17)
O15 Nd8 Cd21 162.9(11)
O111 Nd8 Cd21 111.0(13)
O107 Nd8 Cd21 110.7(12)
O11 Nd8 Cd21 38.0(12)
O106 Nd8 Cd21 62.4(12)
O103 Nd8 Cd21 38.7(11)
N6 Nd8 Cd21 102.5(14)
O16 Nd8 Cd21 99.0(11)
O6 Cd1 O94 74(2)
O6 Cd1 N3 84(2)
O94 Cd1 N3 158(2)
O6 Cd1 O2 148(2)
O94 Cd1 O2 98.2(18)
N3 Cd1 O2 97(2)
O6 Cd1 O49 137(2)
O94 Cd1 O49 90.1(19)
N3 Cd1 O49 110(2)
O2 Cd1 O49 73.0(18)
O6 Cd1 O1 83(2)
O94 Cd1 O1 88.3(18)
N3 Cd1 O1 83(2)
O2 Cd1 O1 65.2(19)
O49 Cd1 O1 137.4(18)
O6 Cd1 O50 86(2)
O94 Cd1 O50 81.8(18)
N3 Cd1 O50 103(2)
O2 Cd1 O50 124.3(18)
O49 Cd1 O50 51.3(16)
O1 Cd1 O50 167.1(18)
O6 Cd1 Nd1 154.1(15)
O94 Cd1 Nd1 79.7(13)
N3 Cd1 Nd1 121.6(19)
O2 Cd1 Nd1 38.3(13)
O49 Cd1 Nd1 40.3(12)
O1 Cd1 Nd1 97.9(13)
O50 Cd1 Nd1 88.5(11)
O52 Cd2 O6 94(3)
O52 Cd2 O53 109(3)
O6 Cd2 O53 142(2)
O52 Cd2 O94 125(3)
O6 Cd2 O94 74(2)
O53 Cd2 O94 112(2)
O52 Cd2 O51 57(3)
O6 Cd2 O51 117(2)
O53 Cd2 O51 101(2)
O94 Cd2 O51 81(2)
O52 Cd2 O54 145(2)
O6 Cd2 O54 89(2)
O53 Cd2 O54 55.3(19)
O94 Cd2 O54 88.5(18)
O51 Cd2 O54 147.9(19)
O52 Cd2 O5 69(3)
O6 Cd2 O5 66(2)
O53 Cd2 O5 94(2)
O94 Cd2 O5 139(2)
O51 Cd2 O5 126(2)
O54 Cd2 O5 81(2)
O52 Cd2 C270 31(2)
O6 Cd2 C270 111(3)
O53 Cd2 C270 104(3)
O94 Cd2 C270 103(3)
O51 Cd2 C270 26(2)
O54 Cd2 C270 159(3)
O5 Cd2 C270 100(2)
O52 Cd2 C272 131(2)
O6 Cd2 C272 116.0(17)
O53 Cd2 C272 27.5(17)
O94 Cd2 C272 100.3(18)
O51 Cd2 C272 125.0(16)
O54 Cd2 C272 27.9(17)
O5 Cd2 C272 89.0(18)
C270 Cd2 C272 132(3)
O10 Cd3 O55 110.5(19)
O10 Cd3 O57 95.4(18)
O55 Cd3 O57 90.1(19)
O10 Cd3 O50 159.5(18)
O55 Cd3 O50 88.0(18)
O57 Cd3 O50 93.1(18)
O10 Cd3 O54 86.6(18)
O55 Cd3 O54 84.9(18)
O57 Cd3 O54 175.0(18)
O50 Cd3 O54 86.4(19)
O10 Cd3 N5 78(2)
O55 Cd3 N5 171(2)
O57 Cd3 N5 92(2)
O50 Cd3 N5 83(2)
O54 Cd3 N5 93(2)
O18 Cd4 O60 75.7(19)
O18 Cd4 N9 85(2)
O60 Cd4 N9 161(2)
O18 Cd4 O14 148(2)
O60 Cd4 O14 102.3(19)
N9 Cd4 O14 92(2)
O18 Cd4 O61 138.1(19)
O60 Cd4 O61 90.0(18)
N9 Cd4 O61 106(2)
O14 Cd4 O61 72.9(18)
O18 Cd4 O13 82.3(19)
O60 Cd4 O13 89.9(19)
N9 Cd4 O13 85(2)
O14 Cd4 O13 65.9(18)
O61 Cd4 O13 137.7(19)
O18 Cd4 O62 86.1(18)
O60 Cd4 O62 80.7(19)
N9 Cd4 O62 101(2)
O14 Cd4 O62 125.2(17)
O61 Cd4 O62 52.4(17)
O13 Cd4 O62 166.6(17)
O18 Cd4 Nd2 157.3(13)
O60 Cd4 Nd2 81.6(14)
N9 Cd4 Nd2 117.4(17)
O14 Cd4 Nd2 39.0(13)
O61 Cd4 Nd2 39.9(13)
O13 Cd4 Nd2 98.4(13)
O62 Cd4 Nd2 89.6(12)
O64 Cd5 O63 58.3(12)
O64 Cd5 O18 113(4)
O63 Cd5 O18 118(4)
O64 Cd5 O66 89(4)
O63 Cd5 O66 92(4)
O18 Cd5 O66 148(2)
O64 Cd5 O60 130.1(19)
O63 Cd5 O60 75(2)
O18 Cd5 O60 73.9(18)
O66 Cd5 O60 110(2)
O64 Cd5 O65 136(3)
O63 Cd5 O65 137(3)
O18 Cd5 O65 94.0(19)
O66 Cd5 O65 55(2)
O60 Cd5 O65 89.0(19)
O64 Cd5 O17 73(2)
O63 Cd5 O17 128.4(19)
O18 Cd5 O17 65.9(18)
O66 Cd5 O17 103(2)
O60 Cd5 O17 139.6(19)
O65 Cd5 O17 90(2)
O64 Cd5 C280 29.6(10)
O63 Cd5 C280 29.8(10)
O18 Cd5 C280 113.8(19)
O66 Cd5 C280 96.8(19)
O60 Cd5 C280 100.8(14)
O65 Cd5 C280 152.1(19)
O17 Cd5 C280 98.8(15)
O69 Cd6 O67 95(2)
O69 Cd6 O22 108.6(18)
O67 Cd6 O22 96.4(18)
O69 Cd6 N11 168(2)
O67 Cd6 N11 93(2)
O22 Cd6 N11 79(2)
O69 Cd6 O62 87.9(19)
O67 Cd6 O62 92.6(19)
O22 Cd6 O62 160.3(18)
N11 Cd6 O62 83(2)
O69 Cd6 O65 83(2)
O67 Cd6 O65 177.6(19)
O22 Cd6 O65 82.3(18)
N11 Cd6 O65 89(2)
O62 Cd6 O65 89.2(19)
N15 Cd7 O72 161(2)
N15 Cd7 O26 90(2)
O72 Cd7 O26 101(2)
N15 Cd7 O30 84(2)
O72 Cd7 O30 78(2)
O26 Cd7 O30 146(2)
N15 Cd7 O73 105(2)
O72 Cd7 O73 93(2)
O26 Cd7 O73 73.6(18)
O30 Cd7 O73 140(2)
N15 Cd7 O25 85(2)
O72 Cd7 O25 86(2)
O26 Cd7 O25 65.4(18)
O30 Cd7 O25 81(2)
O73 Cd7 O25 137.9(19)
N15 Cd7 Nd3 113.7(17)
O72 Cd7 Nd3 84.1(14)
O26 Cd7 Nd3 39.1(13)
O30 Cd7 Nd3 162.0(16)
O73 Cd7 Nd3 39.5(14)
O25 Cd7 Nd3 98.7(14)
O75 Cd8 O77 105(3)
O75 Cd8 O72 117(3)
O77 Cd8 O72 106(2)
O75 Cd8 O30 106(3)
O77 Cd8 O30 143(2)
O72 Cd8 O30 77(2)
O75 Cd8 O78 158(3)
O77 Cd8 O78 57(2)
O72 Cd8 O78 82(2)
O30 Cd8 O78 88(2)
O75 Cd8 O29 73(3)
O77 Cd8 O29 107(2)
O72 Cd8 O29 141(2)
O30 Cd8 O29 64.7(18)
O78 Cd8 O29 99.0(19)
O75 Cd8 O76 50(3)
O77 Cd8 O76 87(3)
O72 Cd8 O76 79(3)
O30 Cd8 O76 129(3)
O78 Cd8 O76 132(3)
O29 Cd8 O76 123(3)
O75 Cd8 C294 132(3)
O77 Cd8 C294 29(3)
O72 Cd8 C294 95(3)
O30 Cd8 C294 116(3)
O78 Cd8 C294 28(3)
O29 Cd8 C294 104(3)
O76 Cd8 C294 111(3)
O79 Cd9 N17 167(2)
O79 Cd9 O95 91(2)
N17 Cd9 O95 99(2)
O79 Cd9 O34 109(2)
N17 Cd9 O34 79(2)
O95 Cd9 O34 97.0(18)
O79 Cd9 O74 87(2)
N17 Cd9 O74 84(2)
O95 Cd9 O74 95.4(18)
O34 Cd9 O74 160.2(17)
O79 Cd9 O78 88(2)
N17 Cd9 O78 83(2)
O95 Cd9 O78 178(2)
O34 Cd9 O78 83.9(19)
O74 Cd9 O78 84(2)
O42 Cd10 N21 83(2)
O42 Cd10 O84 75.8(19)
N21 Cd10 O84 157(2)
O42 Cd10 O38 145.2(17)
N21 Cd10 O38 96(2)
O84 Cd10 O38 96.5(19)
O42 Cd10 O82 139.0(18)
N21 Cd10 O82 111(2)
O84 Cd10 O82 91.5(19)
O38 Cd10 O82 73.9(17)
O42 Cd10 O81 87.7(17)
N21 Cd10 O81 105.4(18)
O84 Cd10 O81 82.5(18)
O38 Cd10 O81 125.5(16)
O82 Cd10 O81 51.7(16)
O42 Cd10 O37 81.7(17)
N21 Cd10 O37 79.9(19)
O84 Cd10 O37 88.5(18)
O38 Cd10 O37 64.0(16)
O82 Cd10 O37 137.6(17)
O81 Cd10 O37 167.6(17)
O42 Cd10 Nd4 156.2(13)
N21 Cd10 Nd4 120.8(16)
O84 Cd10 Nd4 80.4(14)
O38 Cd10 Nd4 38.1(12)
O82 Cd10 Nd4 40.7(12)
O81 Cd10 Nd4 89.1(11)
O37 Cd10 Nd4 97.9(12)
O84 Cd11 O88 114(2)
O84 Cd11 O86 109(2)
O88 Cd11 O86 105(3)
O84 Cd11 O42 75.7(19)
O88 Cd11 O42 148(2)
O86 Cd11 O42 100(2)
O84 Cd11 O87 92.8(19)
O88 Cd11 O87 58(2)
O86 Cd11 O87 157(2)
O42 Cd11 O87 92.9(18)
O84 Cd11 O41 142.1(19)
O88 Cd11 O41 100(2)
O86 Cd11 O41 76.7(16)
O42 Cd11 O41 66.4(18)
O87 Cd11 O41 90.6(18)
O84 Cd11 C306 104.4(17)
O88 Cd11 C306 28.1(17)
O86 Cd11 C306 132(2)
O42 Cd11 C306 121.9(17)
O87 Cd11 C306 29.5(17)
O41 Cd11 C306 96.9(17)
O89 Cd12 O46 113.4(19)
O89 Cd12 O91 91.9(19)
O46 Cd12 O91 93.9(18)
O89 Cd12 N23 164(2)
O46 Cd12 N23 80(2)
O91 Cd12 N23 95(2)
O89 Cd12 O81 84.5(19)
O46 Cd12 O81 160.8(18)
O91 Cd12 O81 92.3(18)
N23 Cd12 O81 81(2)
O89 Cd12 O87 83.2(18)
O46 Cd12 O87 85.1(18)
O91 Cd12 O87 174.0(18)
N23 Cd12 O87 90.6(19)
O81 Cd12 O87 90.5(18)
O122 Cd13 O124 92(2)
O122 Cd13 N14 169(2)
O124 Cd13 N14 93(2)
O122 Cd13 O27 111.4(19)
O124 Cd13 O27 95.1(19)
N14 Cd13 O27 78.4(19)
O122 Cd13 O126 84(2)
O124 Cd13 O126 175.8(18)
N14 Cd13 O126 91(2)
O27 Cd13 O126 85.3(18)
O122 Cd13 O129 88.5(19)
O124 Cd13 O129 93.9(19)
N14 Cd13 O129 80.9(19)
O27 Cd13 O129 157.9(17)
O126 Cd13 O129 87.2(18)
O127 Cd14 O31 73.7(19)
O127 Cd14 O125 130(2)
O31 Cd14 O125 142.7(19)
O127 Cd14 O126 98.5(19)
O31 Cd14 O126 97.6(18)
O125 Cd14 O126 55.8(18)
O127 Cd14 O132 102(2)
O31 Cd14 O132 92.9(19)
O125 Cd14 O132 106(2)
O126 Cd14 O132 158.9(18)
O127 Cd14 O32 140.7(18)
O31 Cd14 O32 67.4(17)
O125 Cd14 O32 86.3(19)
O126 Cd14 O32 91.9(19)
O132 Cd14 O32 75(2)
O127 Cd14 O131 82(2)
O31 Cd14 O131 132(2)
O125 Cd14 O131 84(2)
O126 Cd14 O131 127(2)
O132 Cd14 O131 52(2)
O32 Cd14 O131 120(2)
O127 Cd14 C320 94.2(18)
O31 Cd14 C320 112.1(17)
O125 Cd14 C320 95.7(17)
O126 Cd14 C320 150.0(17)
O132 Cd14 C320 23.4(18)
O32 Cd14 C320 95.3(18)
O131 Cd14 C320 28.4(18)
O127 Cd14 C318 118.2(19)
O31 Cd14 C318 123.0(19)
O125 Cd14 C318 26.0(19)
O126 Cd14 C318 29.8(19)
O132 Cd14 C318 131.2(19)
O32 Cd14 C318 88.5(19)
O131 Cd14 C318 105.1(18)
C320 Cd14 C318 121(3)
O31 Cd15 O130 133.4(19)
O31 Cd15 N16 84(2)
O130 Cd15 N16 111(2)
O31 Cd15 O127 73.9(18)
O130 Cd15 O127 92(2)
N16 Cd15 O127 155(2)
O31 Cd15 O35 153.2(19)
O130 Cd15 O35 72(2)
N16 Cd15 O35 94(2)
O127 Cd15 O35 100(2)
O31 Cd15 O36 88.7(17)
O130 Cd15 O36 136.0(19)
N16 Cd15 O36 80(2)
O127 Cd15 O36 87.8(19)
O35 Cd15 O36 64.7(17)
O31 Cd15 Nd6 155.9(13)
O130 Cd15 Nd6 40.7(15)
N16 Cd15 Nd6 119.9(16)
O127 Cd15 Nd6 82.6(13)
O35 Cd15 Nd6 36.9(14)
O36 Cd15 Nd6 95.9(12)
O134 Cd16 O39 95(2)
O134 Cd16 O136 95(2)
O39 Cd16 O136 108(2)
O134 Cd16 O137 178(2)
O39 Cd16 O137 86(2)
O136 Cd16 O137 83(2)
O134 Cd16 N20 95(3)
O39 Cd16 N20 78(2)
O136 Cd16 N20 168(3)
O137 Cd16 N20 87(3)
O134 Cd16 O139 93(2)
O39 Cd16 O139 163(2)
O136 Cd16 O139 87(2)
O137 Cd16 O139 87(2)
N20 Cd16 O139 86(3)
O138 Cd17 O43 147(2)
O138 Cd17 O143 99(3)
O43 Cd17 O143 103(3)
O138 Cd17 O141 113(3)
O43 Cd17 O141 76(2)
O143 Cd17 O141 119(3)
O138 Cd17 O137 59(2)
O43 Cd17 O137 93(2)
O143 Cd17 O137 154(3)
O141 Cd17 O137 84(2)
O138 Cd17 O144 87(3)
O43 Cd17 O144 125(3)
O143 Cd17 O144 54(3)
O141 Cd17 O144 76(3)
O137 Cd17 O144 130(3)
O138 Cd17 O44 96(3)
O43 Cd17 O44 66(2)
O143 Cd17 O44 77(3)
O141 Cd17 O44 142(2)
O137 Cd17 O44 91(2)
O144 Cd17 O44 131(3)
O138 Cd17 C334 94(3)
O43 Cd17 C334 116(3)
O143 Cd17 C334 28(3)
O141 Cd17 C334 97(3)
O137 Cd17 C334 150(3)
O144 Cd17 C334 26(3)
O44 Cd17 C334 105(3)
O43 Cd18 O141 78(2)
O43 Cd18 O47 145(2)
O141 Cd18 O47 95(2)
O43 Cd18 N22 83(2)
O141 Cd18 N22 160(2)
O47 Cd18 N22 97(2)
O43 Cd18 O140 139(2)
O141 Cd18 O140 88(2)
O47 Cd18 O140 74(2)
N22 Cd18 O140 111(2)
O43 Cd18 O48 81(2)
O141 Cd18 O48 88(2)
O47 Cd18 O48 64(2)
N22 Cd18 O48 84(2)
O140 Cd18 O48 137(2)
O43 Cd18 O139 87(2)
O141 Cd18 O139 81(2)
O47 Cd18 O139 126(2)
N22 Cd18 O139 104(2)
O140 Cd18 O139 52.1(19)
O48 Cd18 O139 165(2)
O43 Cd18 Nd7 156.8(14)
O141 Cd18 Nd7 78.8(15)
O47 Cd18 Nd7 38.3(13)
N22 Cd18 Nd7 120.0(18)
O140 Cd18 Nd7 39.3(15)
O48 Cd18 Nd7 97.6(14)
O139 Cd18 Nd7 88.8(14)
O99 Cd19 N2 167(2)
O99 Cd19 O98 95(2)
N2 Cd19 O98 98(2)
O99 Cd19 O3 107(2)
N2 Cd19 O3 77(2)
O98 Cd19 O3 95.0(19)
O99 Cd19 O104 89(2)
N2 Cd19 O104 85(2)
O98 Cd19 O104 95.8(18)
O3 Cd19 O104 160(2)
O99 Cd19 O101 85(2)
N2 Cd19 O101 83(2)
O98 Cd19 O101 178(2)
O3 Cd19 O101 87(2)
O104 Cd19 O101 82.5(18)
O7 Cd20 O102 143(3)
O7 Cd20 O105 75.6(19)
O102 Cd20 O105 120(3)
O7 Cd20 O101 94.3(19)
O102 Cd20 O101 55(2)
O105 Cd20 O101 89.3(19)
O7 Cd20 O109 125(4)
O102 Cd20 O109 75(4)
O105 Cd20 O109 127.1(16)
O101 Cd20 O109 130(3)
O7 Cd20 O110 114(3)
O102 Cd20 O110 103(3)
O105 Cd20 O110 73.6(16)
O101 Cd20 O110 141(3)
O109 Cd20 O110 53.6(10)
O7 Cd20 O8 66(2)
O102 Cd20 O8 95(3)
O105 Cd20 O8 141(2)
O101 Cd20 O8 100(2)
O109 Cd20 O8 74(3)
O110 Cd20 O8 115(3)
O7 Cd20 C342 120(2)
O102 Cd20 C342 29(2)
O105 Cd20 C342 102(3)
O101 Cd20 C342 27(2)
O109 Cd20 C342 104(4)
O110 Cd20 C342 122(3)
O8 Cd20 C342 103(3)
O7 Cd21 N4 85(2)
O7 Cd21 O105 76(2)
N4 Cd21 O105 161(2)
O7 Cd21 O11 149.2(17)
N4 Cd21 O11 93(2)
O105 Cd21 O11 99.7(18)
O7 Cd21 O103 135.0(19)
N4 Cd21 O103 107(2)
O105 Cd21 O103 90.1(19)
O11 Cd21 O103 74.8(17)
O7 Cd21 O12 85.4(18)
N4 Cd21 O12 84(2)
O105 Cd21 O12 88.9(18)
O11 Cd21 O12 63.9(16)
O103 Cd21 O12 137.8(17)
O7 Cd21 Nd8 157.5(15)
N4 Cd21 Nd8 117(2)
O105 Cd21 Nd8 81.2(14)
O11 Cd21 Nd8 38.6(12)
O103 Cd21 Nd8 41.4(12)
O12 Cd21 Nd8 97.0(11)
O112 Cd22 O15 109(2)
O112 Cd22 O108 91(2)
O15 Cd22 O108 95.7(17)
O112 Cd22 N8 170(2)
O15 Cd22 N8 78.9(19)
O108 Cd22 N8 94(2)
O112 Cd22 O113 88(2)
O15 Cd22 O113 159.7(17)
O108 Cd22 O113 95.1(17)
N8 Cd22 O113 83.4(19)
O112 Cd22 O115 86(2)
O15 Cd22 O115 84.8(16)
O108 Cd22 O115 177.0(19)
N8 Cd22 O115 89.5(19)
O113 Cd22 O115 85.3(17)
O116 Cd23 O19 144(2)
O116 Cd23 O119 120(2)
O19 Cd23 O119 75.8(18)
O116 Cd23 O118 109(2)
O19 Cd23 O118 96(2)
O119 Cd23 O118 104(2)
O116 Cd23 O115 57.1(18)
O19 Cd23 O115 93.3(18)
O119 Cd23 O115 91.4(18)
O118 Cd23 O115 163(2)
O116 Cd23 O20 92.6(19)
O19 Cd23 O20 66.3(16)
O119 Cd23 O20 142.1(18)
O118 Cd23 O20 80(2)
O115 Cd23 O20 91.4(17)
O116 Cd23 O117 83(3)
O19 Cd23 O117 132(3)
O119 Cd23 O117 82(2)
O118 Cd23 O117 50(3)
O115 Cd23 O117 129(2)
O20 Cd23 O117 124(2)
O116 Cd23 C358 93(2)
O19 Cd23 C358 119(2)
O119 Cd23 C358 95(2)
O118 Cd23 C358 27(2)
O115 Cd23 C358 148(2)
O20 Cd23 C358 102(2)
O117 Cd23 C358 23(2)
O116 Cd23 C354 27.8(17)
O19 Cd23 C354 121.1(18)
O119 Cd23 C354 106.3(16)
O118 Cd23 C354 136.3(19)
O115 Cd23 C354 29.3(17)
O20 Cd23 C354 94.1(18)
O117 Cd23 C354 105(2)
C358 Cd23 C354 120(3)
N10 Cd24 O19 84(2)
N10 Cd24 O119 159(2)
O19 Cd24 O119 76.0(18)
N10 Cd24 O23 95(2)
O19 Cd24 O23 152.7(17)
O119 Cd24 O23 100.3(19)
N10 Cd24 O114 107(2)
O19 Cd24 O114 135.9(18)
O119 Cd24 O114 92(2)
O23 Cd24 O114 70.7(16)
N10 Cd24 O24 85(2)
O19 Cd24 O24 84.6(17)
O119 Cd24 O24 87.0(19)
O23 Cd24 O24 68.1(16)
O114 Cd24 O24 137.9(17)
N10 Cd24 Nd5 118.0(15)
O19 Cd24 Nd5 157.9(13)
O119 Cd24 Nd5 82.5(13)
O23 Cd24 Nd5 37.4(12)
O114 Cd24 Nd5 39.0(13)
O24 Cd24 Nd5 99.6(11)
C8 N1 C9 115(8)
C8 N1 Nd1 127(6)
C9 N1 Nd1 118(5)
C15 N2 C14 115(8)
C15 N2 Cd19 127(7)
C14 N2 Cd19 118(5)
C30 N3 C31 115(8)
C30 N3 Cd1 128(7)
C31 N3 Cd1 117(6)
C37 N4 C36 120(8)
C37 N4 Cd21 121(7)
C36 N4 Cd21 119(6)
C52 N5 C53 115(5)
C52 N5 Cd3 124(4)
C53 N5 Cd3 121(4)
C59 N6 C58 117(5)
C59 N6 Nd8 127(4)
C58 N6 Nd8 115(3)
C74 N7 C75 114(5)
C74 N7 Nd2 127(4)
C75 N7 Nd2 117(3)
C81 N8 C80 112(5)
C81 N8 Cd22 128(4)
C80 N8 Cd22 119(3)
C96 N9 C97 115(6)
C96 N9 Cd4 123(4)
C97 N9 Cd4 120(4)
C103 N10 C102 116(5)
C103 N10 Cd24 125(4)
C102 N10 Cd24 119(3)
C118 N11 C119 117(5)
C118 N11 Cd6 122(4)
C119 N11 Cd6 120(3)
C125 N12 C124 115(5)
C125 N12 Nd5 127(4)
C124 N12 Nd5 117(3)
C140 N13 C141 118(5)
C140 N13 Nd3 122(4)
C141 N13 Nd3 119(3)
C147 N14 C146 116(5)
C147 N14 Cd13 125(4)
C146 N14 Cd13 119(4)
C162 N15 C163 114(6)
C162 N15 Cd7 126(4)
C163 N15 Cd7 119(4)
C169 N16 C168 114(5)
C169 N16 Cd15 127(4)
C168 N16 Cd15 119(4)
C184 N17 C185 115(6)
C184 N17 Cd9 125(4)
C185 N17 Cd9 120(4)
C191 N18 C190 115(5)
C191 N18 Nd6 126(4)
C190 N18 Nd6 118(4)
C206 N19 C207 113(5)
C206 N19 Nd4 129(4)
C207 N19 Nd4 117(4)
C213 N20 C212 119(8)
C213 N20 Cd16 124(6)
C212 N20 Cd16 117(5)
C228 N21 C229 111(5)
C228 N21 Cd10 129(4)
C229 N21 Cd10 120(4)
C235 N22 C234 114(5)
C235 N22 Cd18 128(5)
C234 N22 Cd18 119(4)
C250 N23 C251 116(5)
C250 N23 Cd12 122(4)
C251 N23 Cd12 122(4)
C257 N24 C256 116(6)
C257 N24 Nd7 125(4)
C256 N24 Nd7 119(4)
C2 O1 C1 122(7)
C2 O1 Cd1 108(5)
C1 O1 Cd1 124(5)
C7 O2 Nd1 139(6)
C7 O2 Cd1 118(5)
Nd1 O2 Cd1 103(2)
C21 O3 Cd19 121(6)
C21 O3 Nd7 126(6)
Cd19 O3 Nd7 112(3)
C20 O4 C22 123(8)
C20 O4 Nd7 114(6)
C22 O4 Nd7 123(6)
C24 O5 C23 115(8)
C24 O5 Cd2 113(7)
C23 O5 Cd2 118(6)
C29 O6 Cd1 127(6)
C29 O6 Cd2 125(6)
Cd1 O6 Cd2 108(2)
C43 O7 Cd21 127(6)
C43 O7 Cd20 124(5)
Cd21 O7 Cd20 106(2)
C42 O8 C44 120(8)
C42 O8 Cd20 115(6)
C44 O8 Cd20 118(6)
C46 O9 C45 116(6)
C46 O9 Nd2 112(5)
C45 O9 Nd2 132(5)
C51 O10 Cd3 123(3)
C51 O10 Nd2 123(3)
Cd3 O10 Nd2 115(2)
C61 O11 Cd21 122(3)
C61 O11 Nd8 133(3)
Cd21 O11 Nd8 103.4(18)
C62 O12 C66 118(5)
C62 O12 Cd21 113(4)
C66 O12 Cd21 126(3)
C67 O13 C68 117(5)
C67 O13 Cd4 127(4)
C68 O13 Cd4 113(4)
C73 O14 Cd4 125(4)
C73 O14 Nd2 130(4)
Cd4 O14 Nd2 102.8(19)
C87 O15 Cd22 123(3)
C87 O15 Nd8 121(3)
Cd22 O15 Nd8 115(2)
C86 O16 C88 118(4)
C86 O16 Nd8 113(3)
C88 O16 Nd8 129(3)
C90 O17 C89 118(5)
C90 O17 Cd5 118(4)
C89 O17 Cd5 119(4)
C95 O18 Cd4 127(3)
C95 O18 Cd5 127(3)
Cd4 O18 Cd5 106(2)
C109 O19 Cd24 130(4)
C109 O19 Cd23 123(4)
Cd24 O19 Cd23 104(2)
C108 O20 C110 118(5)
C108 O20 Cd23 115(3)
C110 O20 Cd23 120(3)
C112 O21 C111 115(5)
C112 O21 Nd3 113(4)
C111 O21 Nd3 132(4)
C117 O22 Nd3 124(3)
C117 O22 Cd6 122(3)
Nd3 O22 Cd6 114(2)
C131 O23 Cd24 118(3)
C131 O23 Nd5 134(3)
Cd24 O23 Nd5 105.5(19)
C130 O24 C132 121(5)
C130 O24 Cd24 111(4)
C132 O24 Cd24 124(3)
C134 O25 C133 115(6)
C134 O25 Cd7 110(4)
C133 O25 Cd7 131(4)
C139 O26 Cd7 121(4)
C139 O26 Nd3 133(4)
Cd7 O26 Nd3 104(2)
C153 O27 Nd5 124(4)
C153 O27 Cd13 123(4)
Nd5 O27 Cd13 113(2)
C152 O28 C154 115(5)
C152 O28 Nd5 115(4)
C154 O28 Nd5 130(3)
C156 O29 C155 117(6)
C156 O29 Cd8 115(4)
C155 O29 Cd8 119(4)
C161 O30 Cd7 127(5)
C161 O30 Cd8 123(5)
Cd7 O30 Cd8 102(2)
C175 O31 Cd15 129(4)
C175 O31 Cd14 120(4)
Cd15 O31 Cd14 107(2)
C174 O32 C176 119(5)
C174 O32 Cd14 117(3)
C176 O32 Cd14 115(4)
C178 O33 C177 113(5)
C178 O33 Nd4 117(4)
C177 O33 Nd4 129(3)
C183 O34 Cd9 125(3)
C183 O34 Nd4 123(3)
Cd9 O34 Nd4 112(2)
C197 O35 Nd6 136(4)
C197 O35 Cd15 119(4)
Nd6 O35 Cd15 105(2)
C196 O36 C198 116(5)
C196 O36 Cd15 114(4)
C198 O36 Cd15 121(3)
C200 O37 C199 117(5)
C200 O37 Cd10 108(3)
C199 O37 Cd10 124(3)
C205 O38 Cd10 118(3)
C205 O38 Nd4 137(3)
Cd10 O38 Nd4 105.3(19)
C219 O39 Nd6 130(6)
C219 O39 Cd16 117(6)
Nd6 O39 Cd16 113(3)
C218 O40 C220 118(7)
C218 O40 Nd6 116(5)
C220 O40 Nd6 125(4)
C222 O41 C221 119(5)
C222 O41 Cd11 117(4)
C221 O41 Cd11 119(4)
C227 O42 Cd10 131(4)
C227 O42 Cd11 123(4)
Cd10 O42 Cd11 104(2)
C241 O43 Cd18 130(5)
C241 O43 Cd17 124(5)
Cd18 O43 Cd17 104(2)
C240 O44 C242 113(6)
C240 O44 Cd17 119(4)
C242 O44 Cd17 120(4)
C244 O45 C243 120(5)
C244 O45 Nd1 115(4)
C243 O45 Nd1 125(4)
C249 O46 Nd1 126(4)
C249 O46 Cd12 119(4)
Nd1 O46 Cd12 114(2)
C263 O47 Cd18 125(4)
C263 O47 Nd7 130(4)
Cd18 O47 Nd7 105(2)
C262 O48 C264 114(6)
C262 O48 Cd18 115(4)
C264 O48 Cd18 127(4)
C268 O49 Cd1 102(4)
C268 O49 Nd1 146(3)
Cd1 O49 Nd1 100.8(19)
C268 O50 Cd3 131(3)
C268 O50 Cd1 89(3)
Cd3 O50 Cd1 137(2)
C270 O51 Cd2 89(5)
C270 O52 Cd2 92(5)
C272 O53 Cd2 97(3)
C272 O54 Cd3 133(4)
C272 O54 Cd2 88(4)
Cd3 O54 Cd2 138(2)
C274 O55 Cd3 106(4)
C274 O56 Nd2 163(4)
C312 O57 Cd3 131(4)
C312 O58 Nd2 143(4)
C276 O59 Nd2 143(4)
C276 O60 Cd4 122(4)
C276 O60 Cd5 133(4)
Cd4 O60 Cd5 105(2)
C278 O61 Cd4 101(4)
C278 O61 Nd2 147(4)
Cd4 O61 Nd2 102(2)
C278 O62 Cd6 131(4)
C278 O62 Cd4 85(4)
Cd6 O62 Cd4 138(2)
C280 O63 Cd5 89(4)
C280 O64 Cd5 90(4)
C282 O65 Cd6 131(5)
C282 O65 Cd5 91(5)
Cd6 O65 Cd5 135(2)
C282 O66 Cd5 97(5)
C286 O67 Cd6 128(4)
C286 O68 Nd3 141(4)
C284 O69 Cd6 107(4)
C284 O70 Nd3 161(4)
C288 O71 Nd3 147(4)
C288 O72 Cd7 119(4)
C288 O72 Cd8 136(4)
Cd7 O72 Cd8 104(2)
C290 O73 Nd3 150(4)
C290 O73 Cd7 101(3)
Nd3 O73 Cd7 101(2)
C290 O74 Cd9 131(3)
C292 O75 Cd8 105(6)
C292 O76 Cd8 86(6)
C294 O77 Cd8 96(6)
C294 O78 Cd9 132(6)
C294 O78 Cd8 86(6)
Cd9 O78 Cd8 141(3)
C296 O79 Cd9 108(4)
C296 O80 Nd4 158(4)
C300 O81 Cd12 131(3)
C300 O81 Cd10 90(3)
Cd12 O81 Cd10 135(2)
C300 O82 Cd10 101(3)
C300 O82 Nd4 146(3)
Cd10 O82 Nd4 100.9(18)
C302 O83 Nd4 146(4)
C302 O84 Cd11 132(4)
C302 O84 Cd10 123(4)
Cd11 O84 Cd10 104(2)
C304 O86 Cd11 104(3)
C306 O87 Cd12 139(4)
C306 O87 Cd11 87(4)
Cd12 O87 Cd11 132(2)
C306 O88 Cd11 97(4)
C308 O89 Cd12 105(3)
C308 O90 Nd1 170(4)
C310 O91 Cd12 132(4)
C310 O92 Nd1 141(4)
C266 O93 Nd1 143(4)
C266 O94 Cd2 130(4)
C266 O94 Cd1 125(3)
Cd2 O94 Cd1 104.0(19)
C298 O95 Cd9 133(4)
C298 O96 Nd4 140(4)
C340 O97 Nd7 144(4)
C340 O98 Cd19 129(4)
C338 O99 Cd19 110(5)
C338 O100 Nd7 163(5)
C342 O101 Cd20 90(6)
C342 O101 Cd19 132(6)
Cd20 O101 Cd19 138(3)
C342 O102 Cd20 93(5)
C344 O103 Cd21 108(3)
C344 O103 Nd8 145(3)
Cd21 O103 Nd8 100.0(17)
C344 O104 Cd19 129(3)
C348 O105 Cd21 121(5)
C348 O105 Cd20 136(5)
Cd21 O105 Cd20 102(2)
C348 O106 Nd8 144(5)
C350 O107 Nd8 142(4)
C350 O108 Cd22 130(4)
C346 O109 Cd20 94(4)
C346 O110 Cd20 93(4)
C352 O111 Nd8 166(4)
C352 O112 Cd22 110(5)
C356 O113 Cd22 133(4)
C356 O114 Cd24 101(4)
C356 O114 Nd5 143(4)
Cd24 O114 Nd5 102.0(19)
C354 O115 Cd23 89(4)
C354 O115 Cd22 135(4)
Cd23 O115 Cd22 136(2)
C354 O116 Cd23 97(4)
C358 O117 Cd23 84(5)
C358 O118 Cd23 92(5)
C360 O119 Cd24 119(4)
C360 O119 Cd23 136(4)
Cd24 O119 Cd23 104(2)
C360 O120 Nd5 145(4)
C314 O121 Nd5 169(4)
C314 O122 Cd13 111(4)
C316 O123 Nd5 144(4)
C316 O124 Cd13 128(4)
C318 O125 Cd14 96(4)
C318 O126 Cd13 141(4)
C318 O126 Cd14 89(4)
Cd13 O126 Cd14 130(2)
C326 O127 Cd14 134(4)
C326 O127 Cd15 120(4)
Cd14 O127 Cd15 106(2)
C326 O128 Nd6 149(4)
C322 O129 Cd13 133(4)
C322 O130 Cd15 106(4)
C322 O130 Nd6 135(4)
Cd15 O130 Nd6 102(2)
C320 O131 Cd14 83(4)
C320 O132 Cd14 91(4)
C328 O133 Nd6 142(5)
C328 O134 Cd16 132(5)
C324 O135 Nd6 157(5)
C324 O136 Cd16 111(4)
C332 O137 Cd16 131(5)
C332 O137 Cd17 91(5)
Cd16 O137 Cd17 138(3)
C332 O138 Cd17 98(5)
C330 O139 Cd16 128(4)
C330 O139 Cd18 90(4)
Cd16 O139 Cd18 135(3)
C330 O140 Cd18 100(4)
C330 O140 Nd7 146(4)
Cd18 O140 Nd7 103(2)
C336 O141 Cd18 124(5)
C336 O141 Cd17 134(5)
Cd18 O141 Cd17 101(2)
C336 O142 Nd7 143(5)
C334 O143 Cd17 97(6)
C334 O144 Cd17 92(6)
O1 C1 H1A 109.5
O1 C1 H1B 109.5
H1A C1 H1B 109.5
O1 C1 H1C 109.5
H1A C1 H1C 109.5
H1B C1 H1C 109.5
O1 C2 C7 119(8)
O1 C2 C3 122(10)
C7 C2 C3 118(10)
C2 C3 C4 120(10)
C2 C3 H3A 119.9
C4 C3 H3A 119.9
C5 C4 C3 120(9)
C5 C4 Br1 121(8)
C3 C4 Br1 119(8)
C4 C5 C6 119(10)
C4 C5 H5A 120.5
C6 C5 H5A 120.5
C8 C6 C7 123(8)
C8 C6 C5 117(9)
C7 C6 C5 119(9)
O2 C7 C6 122(8)
O2 C7 C2 116(9)
C6 C7 C2 122(9)
N1 C8 C6 131(9)
N1 C8 H8A 114.6
C6 C8 H8A 114.6
N1 C9 C10 108(6)
N1 C9 H9A 110.0
C10 C9 H9A 110.0
N1 C9 H9B 110.0
C10 C9 H9B 110.0
H9A C9 H9B 108.4
C11 C10 C9 112(7)
C11 C10 H10A 109.3
C9 C10 H10A 109.3
C11 C10 H10B 109.3
C9 C10 H10B 109.3
H10A C10 H10B 107.9
C10 C11 C12 110(7)
C10 C11 H11A 109.6
C12 C11 H11A 109.6
C10 C11 H11B 109.6
C12 C11 H11B 109.6
H11A C11 H11B 108.1
C13 C12 C11 114(7)
C13 C12 H12A 108.8
C11 C12 H12A 108.8
C13 C12 H12B 108.8
C11 C12 H12B 108.8
H12A C12 H12B 107.7
C12 C13 C14 113(7)
C12 C13 H13A 109.1
C14 C13 H13A 109.1
C12 C13 H13B 109.1
C14 C13 H13B 109.1
H13A C13 H13B 107.8
N2 C14 C13 112(6)
N2 C14 H14A 109.3
C13 C14 H14A 109.3
N2 C14 H14B 109.3
C13 C14 H14B 109.3
H14A C14 H14B 107.9
N2 C15 C16 126(10)
N2 C15 H15A 117.0
C16 C15 H15A 117.0
C21 C16 C15 126(10)
C21 C16 C17 120(10)
C15 C16 C17 114(9)
C18 C17 C16 114(9)
C18 C17 H17A 123.1
C16 C17 H17A 123.1
C17 C18 C19 126(10)
C17 C18 Br2 116(8)
C19 C18 Br2 118(10)
C18 C19 C20 117(10)
C18 C19 H19A 121.4
C20 C19 H19A 121.4
O4 C20 C21 118(10)
O4 C20 C19 121(10)
C21 C20 C19 120(10)
O3 C21 C20 115(10)
O3 C21 C16 123(10)
C20 C21 C16 121(10)
O4 C22 H22A 109.5
O4 C22 H22B 109.5
H22A C22 H22B 109.5
O4 C22 H22C 109.5
H22A C22 H22C 109.5
H22B C22 H22C 109.5
O5 C23 H23A 109.5
O5 C23 H23B 109.5
H23A C23 H23B 109.5
O5 C23 H23C 109.5
H23A C23 H23C 109.5
H23B C23 H23C 109.5
O5 C24 C29 115(9)
O5 C24 C25 123(10)
C29 C24 C25 119(9)
C26 C25 C24 120(10)
C26 C25 H25A 120.0
C24 C25 H25A 120.0
C25 C26 C27 122(10)
C25 C26 Br3 120(8)
C27 C26 Br3 117(7)
C28 C27 C26 122(9)
C28 C27 H27A 118.9
C26 C27 H27A 118.9
C27 C28 C30 120(8)
C27 C28 C29 117(8)
C30 C28 C29 123(8)
O6 C29 C24 114(9)
O6 C29 C28 127(9)
C24 C29 C28 119(9)
N3 C30 C28 130(9)
N3 C30 H30A 114.9
C28 C30 H30A 114.9
C32 C31 N3 112(8)
C32 C31 H31A 109.3
N3 C31 H31A 109.3
C32 C31 H31B 109.3
N3 C31 H31B 109.3
H31A C31 H31B 107.9
C31 C32 C33 113(9)
C31 C32 H32A 108.9
C33 C32 H32A 108.9
C31 C32 H32B 108.9
C33 C32 H32B 108.9
H32A C32 H32B 107.7
C34 C33 C32 110(9)
C34 C33 H33A 109.6
C32 C33 H33A 109.6
C34 C33 H33B 109.6
C32 C33 H33B 109.6
H33A C33 H33B 108.1
C33 C34 C35 105(9)
C33 C34 H34A 110.8
C35 C34 H34A 110.8
C33 C34 H34B 110.8
C35 C34 H34B 110.8
H34A C34 H34B 108.9
C36 C35 C34 118(9)
C36 C35 H35A 107.9
C34 C35 H35A 107.9
C36 C35 H35B 107.9
C34 C35 H35B 107.9
H35A C35 H35B 107.2
N4 C36 C35 111(7)
N4 C36 H36A 109.5
C35 C36 H36A 109.5
N4 C36 H36B 109.5
C35 C36 H36B 109.5
H36A C36 H36B 108.0
N4 C37 C38 133(9)
N4 C37 H37A 113.3
C38 C37 H37A 113.3
C43 C38 C37 126(8)
C43 C38 C39 115(9)
C37 C38 C39 117(9)
C40 C39 C38 123(10)
C40 C39 H39A 118.7
C38 C39 H39A 118.7
C41 C40 C39 123(10)
C41 C40 Br4 120(10)
C39 C40 Br4 117(10)
C42 C41 C40 113(10)
C42 C41 H41A 123.3
C40 C41 H41A 123.3
C41 C42 O8 119(10)
C41 C42 C43 129(10)
O8 C42 C43 111(9)
O7 C43 C38 124(8)
O7 C43 C42 120(9)
C38 C43 C42 115(8)
O8 C44 H44A 109.5
O8 C44 H44B 109.5
H44A C44 H44B 109.5
O8 C44 H44C 109.5
H44A C44 H44C 109.5
H44B C44 H44C 109.5
O9 C45 H45A 109.5
O9 C45 H45B 109.5
H45A C45 H45B 109.5
O9 C45 H45C 109.5
H45A C45 H45C 109.5
H45B C45 H45C 109.5
C47 C46 O9 124(8)
C47 C46 C51 125(8)
O9 C46 C51 110(6)
C46 C47 C48 116(10)
C46 C47 H47A 122.2
C48 C47 H47A 122.2
C47 C48 C49 125(10)
C47 C48 Br5 121(9)
C49 C48 Br5 113(9)
C48 C49 C50 115(9)
C48 C49 H49A 122.5
C50 C49 H49A 122.6
C51 C50 C49 124(9)
C51 C50 C52 121(7)
C49 C50 C52 114(8)
C50 C51 O10 128(6)
C50 C51 C46 114(6)
O10 C51 C46 118(6)
N5 C52 C50 128(7)
N5 C52 H52A 116.2
C50 C52 H52A 116.2
N5 C53 C54 107(6)
N5 C53 H53A 110.4
C54 C53 H53A 110.4
N5 C53 H53B 110.4
C54 C53 H53B 110.4
H53A C53 H53B 108.6
C53 C54 C55 105(7)
C53 C54 H54A 110.7
C55 C54 H54A 110.7
C53 C54 H54B 110.7
C55 C54 H54B 110.7
H54A C54 H54B 108.8
C56 C55 C54 113(7)
C56 C55 H55A 109.0
C54 C55 H55A 109.0
C56 C55 H55B 109.0
C54 C55 H55B 109.0
H55A C55 H55B 107.8
C57 C56 C55 118(8)
C57 C56 H56A 107.8
C55 C56 H56A 107.8
C57 C56 H56B 107.8
C55 C56 H56B 107.8
H56A C56 H56B 107.1
C56 C57 C58 123(7)
C56 C57 H57A 106.5
C58 C57 H57A 106.5
C56 C57 H57B 106.5
C58 C57 H57B 106.5
H57A C57 H57B 106.5
N6 C58 C57 111(6)
N6 C58 H58A 109.4
C57 C58 H58A 109.4
N6 C58 H58B 109.4
C57 C58 H58B 109.4
H58A C58 H58B 108.0
N6 C59 C60 131(7)
N6 C59 H59A 114.5
C60 C59 H59A 114.5
C65 C60 C61 124(7)
C65 C60 C59 116(7)
C61 C60 C59 120(7)
C60 C61 O11 125(7)
C60 C61 C62 115(7)
O11 C61 C62 120(7)
C63 C62 C61 124(8)
C63 C62 O12 122(7)
C61 C62 O12 114(7)
C64 C63 C62 118(8)
C64 C63 H63A 121.1
C62 C63 H63A 121.1
C63 C64 C65 120(8)
C63 C64 Br6 119(7)
C65 C64 Br6 120(7)
C60 C65 C64 118(8)
C60 C65 H65A 120.8
C64 C65 H65A 120.8
O12 C66 H66A 109.5
O12 C66 H66B 109.5
H66A C66 H66B 109.5
O12 C66 H66C 109.5
H66A C66 H66C 109.5
H66B C66 H66C 109.5
O13 C67 H67A 109.5
O13 C67 H67B 109.5
H67A C67 H67B 109.5
O13 C67 H67C 109.5
H67A C67 H67C 109.5
H67B C67 H67C 109.5
C69 C68 O13 125(9)
C69 C68 C73 119(9)
O13 C68 C73 115(7)
C68 C69 C70 121(10)
C68 C69 H69A 119.3
C70 C69 H69A 119.3
C71 C70 C69 123(10)
C71 C70 Br7 117(9)
C69 C70 Br7 120(8)
C70 C71 C72 117(10)
C70 C71 H71A 121.5
C72 C71 H71A 121.5
C73 C72 C71 122(9)
C73 C72 C74 127(9)
C71 C72 C74 111(8)
O14 C73 C72 127(8)
O14 C73 C68 116(7)
C72 C73 C68 117(8)
N7 C74 C72 120(7)
N7 C74 H74A 120.0
C72 C74 H74A 120.0
N7 C75 C76 111(6)
N7 C75 H75A 109.5
C76 C75 H75A 109.5
N7 C75 H75B 109.5
C76 C75 H75B 109.5
H75A C75 H75B 108.1
C75 C76 C77 115(7)
C75 C76 H76A 108.5
C77 C76 H76A 108.5
C75 C76 H76B 108.5
C77 C76 H76B 108.5
H76A C76 H76B 107.5
C78 C77 C76 115(7)
C78 C77 H77A 108.6
C76 C77 H77A 108.6
C78 C77 H77B 108.6
C76 C77 H77B 108.6
H77A C77 H77B 107.5
C79 C78 C77 117(7)
C79 C78 H78A 108.0
C77 C78 H78A 108.0
C79 C78 H78B 108.0
C77 C78 H78B 108.0
H78A C78 H78B 107.2
C78 C79 C80 118(7)
C78 C79 H79A 107.8
C80 C79 H79A 107.8
C78 C79 H79B 107.8
C80 C79 H79B 107.8
H79A C79 H79B 107.1
C79 C80 N8 112(6)
C79 C80 H80A 109.1
N8 C80 H80A 109.1
C79 C80 H80B 109.1
N8 C80 H80B 109.1
H80A C80 H80B 107.9
N8 C81 C82 122(7)
N8 C81 H81A 119.1
C82 C81 H81A 119.1
C87 C82 C83 120(7)
C87 C82 C81 128(7)
C83 C82 C81 113(7)
C84 C83 C82 121(7)
C84 C83 H83A 119.7
C82 C83 H83A 119.7
C83 C84 C85 119(7)
C83 C84 Br8 121(6)
C85 C84 Br8 120(6)
C84 C85 C86 119(7)
C84 C85 H85A 120.3
C86 C85 H85A 120.3
C87 C86 C85 124(7)
C87 C86 O16 112(6)
C85 C86 O16 123(6)
O15 C87 C82 123(6)
O15 C87 C86 120(6)
C82 C87 C86 117(6)
O16 C88 H88A 109.5
O16 C88 H88B 109.5
H88A C88 H88B 109.5
O16 C88 H88C 109.5
H88A C88 H88C 109.5
H88B C88 H88C 109.5
O17 C89 H89A 109.5
O17 C89 H89B 109.5
H89A C89 H89B 109.5
O17 C89 H89C 109.5
H89A C89 H89C 109.5
H89B C89 H89C 109.5
C91 C90 O17 126(8)
C91 C90 C95 119(8)
O17 C90 C95 113(7)
C90 C91 C92 119(9)
C90 C91 H91A 120.7
C92 C91 H91A 120.7
C93 C92 C91 120(9)
C93 C92 Br9 120(8)
C91 C92 Br9 120(8)
C94 C93 C92 126(9)
C94 C93 H93A 117.2
C92 C93 H93A 117.2
C93 C94 C95 115(8)
C93 C94 C96 119(8)
C95 C94 C96 126(8)
O18 C95 C94 126(7)
O18 C95 C90 113(7)
C94 C95 C90 121(7)
N9 C96 C94 132(8)
N9 C96 H96A 113.9
C94 C96 H96A 113.9
C98 C97 N9 103(7)
C98 C97 H97A 111.3
N9 C97 H97A 111.3
C98 C97 H97B 111.3
N9 C97 H97B 111.3
H97A C97 H97B 109.2
C97 C98 C99 108(9)
C97 C98 H98A 110.1
C99 C98 H98A 110.1
C97 C98 H98B 110.1
C99 C98 H98B 110.1
H98A C98 H98B 108.4
C100 C99 C98 114(10)
C100 C99 H99A 108.9
C98 C99 H99A 108.9
C100 C99 H99B 108.9
C98 C99 H99B 108.9
H99A C99 H99B 107.7
C99 C100 C101 115(10)
C99 C100 H10C 108.5
C101 C100 H10C 108.5
C99 C100 H10D 108.5
C101 C100 H10D 108.5
H10C C100 H10D 107.5
C102 C101 C100 113(8)
C102 C101 H10E 109.0
C100 C101 H10E 109.0
C102 C101 H10F 109.0
C100 C101 H10F 109.0
H10E C101 H10F 107.8
N10 C102 C101 110(7)
N10 C102 H10G 109.7
C101 C102 H10G 109.7
N10 C102 H10H 109.7
C101 C102 H10H 109.7
H10G C102 H10H 108.2
N10 C103 C104 126(7)
N10 C103 H10I 117.0
C104 C103 H10I 117.0
C109 C104 C105 120(8)
C109 C104 C103 129(8)
C105 C104 C103 111(8)
C106 C105 C104 121(9)
C106 C105 H10J 119.6
C104 C105 H10J 119.6
C105 C106 C107 122(9)
C105 C106 Br10 121(7)
C107 C106 Br10 117(7)
C106 C107 C108 119(8)
C106 C107 H10K 120.6
C108 C107 H10K 120.6
O20 C108 C107 126(7)
O20 C108 C109 116(7)
C107 C108 C109 119(8)
O19 C109 C104 125(7)
O19 C109 C108 116(7)
C104 C109 C108 120(7)
O20 C110 H11C 109.5
O20 C110 H11D 109.5
H11C C110 H11D 109.5
O20 C110 H11E 109.5
H11C C110 H11E 109.5
H11D C110 H11E 109.5
O21 C111 H11F 109.5
O21 C111 H11G 109.5
H11F C111 H11G 109.5
O21 C111 H11H 109.5
H11F C111 H11H 109.5
H11G C111 H11H 109.5
C113 C112 C117 127(9)
C113 C112 O21 121(8)
C117 C112 O21 112(7)
C112 C113 C114 112(8)
C112 C113 H11I 124.2
C114 C113 H11I 124.2
C115 C114 C113 125(8)
C115 C114 Br11 121(7)
C113 C114 Br11 115(7)
C114 C115 C116 121(8)
C114 C115 H11J 119.4
C116 C115 H11J 119.4
C115 C116 C117 117(8)
C115 C116 C118 117(8)
C117 C116 C118 126(8)
O22 C117 C116 122(7)
O22 C117 C112 119(7)
C116 C117 C112 118(8)
N11 C118 C116 131(7)
N11 C118 H11K 114.6
C116 C118 H11K 114.6
N11 C119 C120 111(6)
N11 C119 H11L 109.4
C120 C119 H11L 109.4
N11 C119 H11M 109.4
C120 C119 H11M 109.4
H11L C119 H11M 108.0
C119 C120 C121 115(7)
C119 C120 H12C 108.5
C121 C120 H12C 108.5
C119 C120 H12D 108.5
C121 C120 H12D 108.5
H12C C120 H12D 107.5
C122 C121 C120 115(7)
C122 C121 H12E 108.5
C120 C121 H12E 108.5
C122 C121 H12F 108.5
C120 C121 H12F 108.5
H12E C121 H12F 107.5
C121 C122 C123 111(7)
C121 C122 H12G 109.4
C123 C122 H12G 109.4
C121 C122 H12H 109.4
C123 C122 H12H 109.4
H12G C122 H12H 108.0
C122 C123 C124 113(7)
C122 C123 H12I 109.0
C124 C123 H12I 109.0
C122 C123 H12J 109.0
C124 C123 H12J 109.0
H12I C123 H12J 107.8
N12 C124 C123 109(5)
N12 C124 H12K 109.9
C123 C124 H12K 109.9
N12 C124 H12L 109.9
C123 C124 H12L 109.9
H12K C124 H12L 108.3
N12 C125 C126 131(7)
N12 C125 H12M 114.5
C126 C125 H12M 114.5
C127 C126 C131 123(8)
C127 C126 C125 119(8)
C131 C126 C125 118(7)
C126 C127 C128 121(9)
C126 C127 H12N 119.3
C128 C127 H12N 119.3
C127 C128 C129 120(9)
C127 C128 Br12 123(8)
C129 C128 Br12 117(8)
C130 C129 C128 116(9)
C130 C129 H12O 122.2
C128 C129 H12O 122.2
O24 C130 C129 119(7)
O24 C130 C131 115(7)
C129 C130 C131 125(8)
O23 C131 C130 123(6)
O23 C131 C126 123(6)
C130 C131 C126 114(7)
O24 C132 H13C 109.5
O24 C132 H13D 109.5
H13C C132 H13D 109.5
O24 C132 H13E 109.5
H13C C132 H13E 109.5
H13D C132 H13E 109.5
O25 C133 H13F 109.5
O25 C133 H13G 109.5
H13F C133 H13G 109.5
O25 C133 H13H 109.5
H13F C133 H13H 109.5
H13G C133 H13H 109.5
O25 C134 C139 114(8)
O25 C134 C135 119(8)
C139 C134 C135 127(9)
C136 C135 C134 109(9)
C136 C135 H13I 125.3
C134 C135 H13I 125.3
C137 C136 C135 129(10)
C137 C136 Br13 119(8)
C135 C136 Br13 112(8)
C136 C137 C138 118(10)
C136 C137 H13K 120.8
C138 C137 H13K 120.8
C139 C138 C140 127(9)
C139 C138 C137 117(9)
C140 C138 C137 115(9)
O26 C139 C134 121(8)
O26 C139 C138 120(7)
C134 C139 C138 118(8)
N13 C140 C138 130(8)
N13 C140 H14C 114.9
C138 C140 H14C 114.9
N13 C141 C142 109(6)
N13 C141 H14D 110.0
C142 C141 H14D 110.0
N13 C141 H14E 110.0
C142 C141 H14E 110.0
H14D C141 H14E 108.3
C143 C142 C141 113(7)
C143 C142 H14F 109.0
C141 C142 H14F 109.0
C143 C142 H14G 109.0
C141 C142 H14G 109.0
H14F C142 H14G 107.8
C144 C143 C142 110(7)
C144 C143 H14H 109.6
C142 C143 H14H 109.6
C144 C143 H14I 109.6
C142 C143 H14I 109.6
H14H C143 H14I 108.1
C143 C144 C145 114(7)
C143 C144 H14J 108.8
C145 C144 H14J 108.8
C143 C144 H14K 108.8
C145 C144 H14K 108.8
H14J C144 H14K 107.7
C146 C145 C144 113(6)
C146 C145 H14L 108.9
C144 C145 H14L 108.9
C146 C145 H14M 108.9
C144 C145 H14M 108.9
H14L C145 H14M 107.7
C145 C146 N14 114(6)
C145 C146 H14N 108.8
N14 C146 H14N 108.8
C145 C146 H14O 108.8
N14 C146 H14O 108.8
H14N C146 H14O 107.7
N14 C147 C148 126(7)
N14 C147 H14P 116.9
C148 C147 H14P 116.9
C149 C148 C153 115(8)
C149 C148 C147 117(8)
C153 C148 C147 127(7)
C148 C149 C150 128(9)
C148 C149 H14Q 115.9
C150 C149 H14Q 115.9
C149 C150 C151 121(9)
C149 C150 Br14 127(7)
C151 C150 Br14 112(7)
C150 C151 C152 114(8)
C150 C151 H15B 123.1
C152 C151 H15B 123.1
O28 C152 C151 126(7)
O28 C152 C153 113(7)
C151 C152 C153 121(7)
O27 C153 C148 123(7)
O27 C153 C152 116(7)
C148 C153 C152 121(7)
O28 C154 H15D 109.5
O28 C154 H15E 109.5
H15D C154 H15E 109.5
O28 C154 H15F 109.5
H15D C154 H15F 109.5
H15E C154 H15F 109.5
O29 C155 H15G 109.5
O29 C155 H15H 109.5
H15G C155 H15H 109.5
O29 C155 H15I 109.5
H15G C155 H15I 109.5
H15H C155 H15I 109.5
C157 C156 O29 128(9)
C157 C156 C161 120(9)
O29 C156 C161 113(8)
C158 C157 C156 121(10)
C158 C157 H15J 119.7
C156 C157 H15J 119.7
C157 C158 C159 120(9)
C157 C158 Br15 121(8)
C159 C158 Br15 119(8)
C160 C159 C158 123(9)
C160 C159 H15K 118.6
C158 C159 H15K 118.6
C159 C160 C161 114(8)
C159 C160 C162 117(9)
C161 C160 C162 128(9)
O30 C161 C160 121(8)
O30 C161 C156 117(9)
C160 C161 C156 121(9)
N15 C162 C160 128(8)
N15 C162 H16A 115.8
C160 C162 H16A 115.8
C164 C163 N15 109(7)
C164 C163 H16B 109.9
N15 C163 H16B 109.9
C164 C163 H16C 109.9
N15 C163 H16C 109.9
H16B C163 H16C 108.3
C163 C164 C165 118(9)
C163 C164 H16D 107.7
C165 C164 H16D 107.7
C163 C164 H16E 107.7
C165 C164 H16E 107.7
H16D C164 H16E 107.1
C166 C165 C164 113(9)
C166 C165 H16F 109.1
C164 C165 H16F 109.1
C166 C165 H16G 109.1
C164 C165 H16G 109.1
H16F C165 H16G 107.8
C165 C166 C167 106(8)
C165 C166 H16H 110.5
C167 C166 H16H 110.5
C165 C166 H16I 110.5
C167 C166 H16I 110.5
H16H C166 H16I 108.7
C168 C167 C166 111(7)
C168 C167 H16J 109.4
C166 C167 H16J 109.4
C168 C167 H16K 109.4
C166 C167 H16K 109.4
H16J C167 H16K 108.0
N16 C168 C167 111(6)
N16 C168 H16L 109.4
C167 C168 H16L 109.4
N16 C168 H16M 109.4
C167 C168 H16M 109.4
H16L C168 H16M 108.0
N16 C169 C170 126(8)
N16 C169 H16N 116.9
C170 C169 H16N 116.9
C171 C170 C175 118(7)
C171 C170 C169 114(7)
C175 C170 C169 128(7)
C172 C171 C170 123(9)
C172 C171 H17C 118.4
C170 C171 H17C 118.4
C171 C172 C173 117(8)
C171 C172 Br16 125(7)
C173 C172 Br16 119(7)
C174 C173 C172 122(8)
C174 C173 H17D 119.0
C172 C173 H17D 119.0
C173 C174 O32 126(7)
C173 C174 C175 121(8)
O32 C174 C175 113(6)
O31 C175 C170 123(7)
O31 C175 C174 119(7)
C170 C175 C174 118(7)
O32 C176 H17E 109.5
O32 C176 H17F 109.5
H17E C176 H17F 109.5
O32 C176 H17G 109.5
H17E C176 H17G 109.5
H17F C176 H17G 109.5
O33 C177 H17H 109.5
O33 C177 H17I 109.5
H17H C177 H17I 109.5
O33 C177 H17J 109.5
H17H C177 H17J 109.5
H17I C177 H17J 109.5
O33 C178 C179 128(7)
O33 C178 C183 113(7)
C179 C178 C183 119(7)
C180 C179 C178 119(9)
C180 C179 H17K 120.3
C178 C179 H17K 120.3
C181 C180 C179 121(9)
C181 C180 Br17 122(8)
C179 C180 Br17 118(7)
C180 C181 C182 124(9)
C180 C181 H18A 118.2
C182 C181 H18A 118.2
C183 C182 C181 118(8)
C183 C182 C184 123(8)
C181 C182 C184 118(8)
O34 C183 C182 124(7)
O34 C183 C178 117(6)
C182 C183 C178 119(7)
N17 C184 C182 127(8)
N17 C184 H18B 116.3
C182 C184 H18B 116.3
N17 C185 C186 102(7)
N17 C185 H18C 111.4
C186 C185 H18C 111.4
N17 C185 H18D 111.4
C186 C185 H18D 111.4
H18C C185 H18D 109.2
C185 C186 C187 97(6)
C185 C186 H18E 112.4
C187 C186 H18E 112.4
C185 C186 H18F 112.4
C187 C186 H18F 112.4
H18E C186 H18F 109.9
C188 C187 C186 98(10)
C188 C187 H18G 112.1
C186 C187 H18G 112.1
C188 C187 H18H 112.1
C186 C187 H18H 112.1
H18G C187 H18H 109.7
C187 C188 C189 112(10)
C187 C188 H18I 109.2
C189 C188 H18I 109.2
C187 C188 H18J 109.2
C189 C188 H18J 109.2
H18I C188 H18J 107.9
C190 C189 C188 107(10)
C190 C189 H18K 110.3
C188 C189 H18K 110.3
C190 C189 H18L 110.3
C188 C189 H18L 110.3
H18K C189 H18L 108.6
N18 C190 C189 103(9)
N18 C190 H19L 111.1
C189 C190 H19L 111.1
N18 C190 H19B 111.1
C189 C190 H19B 111.1
H19L C190 H19B 109.0
N18 C191 C192 126(7)
N18 C191 H19C 116.8
C192 C191 H19C 116.8
C197 C192 C191 125(8)
C197 C192 C193 119(8)
C191 C192 C193 116(8)
C194 C193 C192 120(8)
C194 C193 H19D 119.9
C192 C193 H19D 119.9
C193 C194 C195 122(8)
C193 C194 Br18 116(7)
C195 C194 Br18 121(6)
C194 C195 C196 120(8)
C194 C195 H19E 120.1
C196 C195 H19E 120.1
C195 C196 O36 126(7)
C195 C196 C197 122(8)
O36 C196 C197 113(7)
O35 C197 C192 124(8)
O35 C197 C196 119(7)
C192 C197 C196 116(8)
O36 C198 H19F 109.5
O36 C198 H19G 109.5
H19F C198 H19G 109.5
O36 C198 H19H 109.5
H19F C198 H19H 109.5
H19G C198 H19H 109.5
O37 C199 H19I 109.5
O37 C199 H19J 109.5
H19I C199 H19J 109.5
O37 C199 H19K 109.5
H19I C199 H19K 109.5
H19J C199 H19K 109.5
C201 C200 O37 122(7)
C201 C200 C205 125(8)
O37 C200 C205 113(7)
C200 C201 C202 119(9)
C200 C201 H20A 120.4
C202 C201 H20A 120.4
C201 C202 C203 119(9)
C201 C202 Br19 122(8)
C203 C202 Br19 119(8)
C204 C203 C202 120(9)
C204 C203 H20B 120.2
C202 C203 H20B 120.2
C203 C204 C205 120(8)
C203 C204 C206 119(8)
C205 C204 C206 120(8)
O38 C205 C200 120(8)
O38 C205 C204 123(7)
C200 C205 C204 117(8)
N19 C206 C204 132(7)
N19 C206 H20D 114.0
C204 C206 H20D 114.0
N19 C207 C208 105(7)
N19 C207 H20E 110.8
C208 C207 H20E 110.8
N19 C207 H20F 110.8
C208 C207 H20F 110.8
H20E C207 H20F 108.9
C209 C208 C207 110(8)
C209 C208 H20G 109.7
C207 C208 H20G 109.7
C209 C208 H20H 109.7
C207 C208 H20H 109.7
H20G C208 H20H 108.2
C208 C209 C210 109(10)
C208 C209 H20I 109.9
C210 C209 H20I 109.9
C208 C209 H20J 109.9
C210 C209 H20J 109.9
H20I C209 H20J 108.3
C209 C210 C211 105(10)
C209 C210 H21A 110.7
C211 C210 H21A 110.7
C209 C210 H21B 110.7
C211 C210 H21B 110.7
H21A C210 H21B 108.8
C212 C211 C210 101(10)
C212 C211 H21C 111.5
C210 C211 H21C 111.5
C212 C211 H21D 111.5
C210 C211 H21D 111.5
H21C C211 H21D 109.3
N20 C212 C211 109(9)
N20 C212 H21E 109.8
C211 C212 H21E 109.8
N20 C212 H21F 109.8
C211 C212 H21F 109.8
H21E C212 H21F 108.2
N20 C213 C214 128(10)
N20 C213 H21G 116.0
C214 C213 H21G 116.0
C219 C214 C213 126(10)
C219 C214 C215 122(10)
C213 C214 C215 112(10)
C214 C215 C216 117(10)
C214 C215 H21H 121.3
C216 C215 H21H 121.3
C217 C216 C215 126(10)
C217 C216 Br20 111(10)
C215 C216 Br20 122(10)
C216 C217 C218 114(10)
C216 C217 H21I 122.9
C218 C217 H21I 122.9
O40 C218 C217 128(10)
O40 C218 C219 115(10)
C217 C218 C219 117(10)
C214 C219 O39 126(10)
C214 C219 C218 120(10)
O39 C219 C218 110(10)
O40 C220 H22D 109.5
O40 C220 H22E 109.5
H22D C220 H22E 109.5
O40 C220 H22F 109.5
H22D C220 H22F 109.5
H22E C220 H22F 109.5
O41 C221 H22G 109.5
O41 C221 H22H 109.5
H22G C221 H22H 109.5
O41 C221 H22I 109.5
H22G C221 H22I 109.5
H22H C221 H22I 109.5
O41 C222 C223 126(8)
O41 C222 C227 114(7)
C223 C222 C227 120(9)
C222 C223 C224 118(9)
C222 C223 H22J 121.2
C224 C223 H22J 121.2
C225 C224 C223 124(9)
C225 C224 Br21 123(8)
C223 C224 Br21 113(7)
C224 C225 C226 120(9)
C224 C225 H22L 120.0
C226 C225 H22L 120.0
C227 C226 C228 129(8)
C227 C226 C225 119(8)
C228 C226 C225 112(8)
O42 C227 C226 124(7)
O42 C227 C222 117(7)
C226 C227 C222 119(8)
N21 C228 C226 124(7)
N21 C228 H22M 117.8
C226 C228 H22M 117.8
N21 C229 C230 113(6)
N21 C229 H22N 109.0
C230 C229 H22N 109.0
N21 C229 H22O 109.0
C230 C229 H22O 109.0
H22N C229 H22O 107.8
C229 C230 C231 114(7)
C229 C230 H23D 108.6
C231 C230 H23D 108.6
C229 C230 H23E 108.6
C231 C230 H23E 108.6
H23D C230 H23E 107.6
C232 C231 C230 109(7)
C232 C231 H23F 109.8
C230 C231 H23F 109.8
C232 C231 H23G 109.8
C230 C231 H23G 109.8
H23F C231 H23G 108.3
C231 C232 C233 116(8)
C231 C232 H23H 108.3
C233 C232 H23H 108.3
C231 C232 H23I 108.3
C233 C232 H23I 108.3
H23H C232 H23I 107.4
C232 C233 C234 114(8)
C232 C233 H23J 108.7
C234 C233 H23J 108.7
C232 C233 H23K 108.7
C234 C233 H23K 108.7
H23J C233 H23K 107.6
N22 C234 C233 107(7)
N22 C234 H23L 110.4
C233 C234 H23L 110.4
N22 C234 H23M 110.4
C233 C234 H23M 110.4
H23L C234 H23M 108.6
N22 C235 C236 132(8)
N22 C235 H23N 114.0
C236 C235 H23N 114.0
C237 C236 C235 122(9)
C237 C236 C241 116(9)
C235 C236 C241 122(8)
C238 C237 C236 127(10)
C238 C237 H23O 116.7
C236 C237 H23O 116.7
C237 C238 C239 118(10)
C237 C238 Br22 122(9)
C239 C238 Br22 120(10)
C238 C239 C240 125(10)
C238 C239 H23P 117.6
C240 C239 H23P 117.6
O44 C240 C241 110(8)
O44 C240 C239 132(9)
C241 C240 C239 117(9)
O43 C241 C240 118(9)
O43 C241 C236 124(9)
C240 C241 C236 117(8)
O44 C242 H24A 109.5
O44 C242 H24B 109.5
H24A C242 H24B 109.5
O44 C242 H24C 109.5
H24A C242 H24C 109.5
H24B C242 H24C 109.5
O45 C243 H24D 109.5
O45 C243 H24E 109.5
H24D C243 H24E 109.5
O45 C243 H24F 109.5
H24D C243 H24F 109.5
H24E C243 H24F 109.5
O45 C244 C249 113(7)
O45 C244 C245 120(7)
C249 C244 C245 126(8)
C244 C245 C246 111(8)
C244 C245 H24G 124.4
C246 C245 H24G 124.4
C247 C246 C245 126(8)
C247 C246 Br23 118(7)
C245 C246 Br23 115(7)
C246 C247 C248 119(9)
C246 C247 H24I 120.5
C248 C247 H24I 120.5
C249 C248 C250 123(8)
C249 C248 C247 120(9)
C250 C248 C247 116(8)
O46 C249 C248 127(8)
O46 C249 C244 116(8)
C248 C249 C244 117(8)
N23 C250 C248 129(7)
N23 C250 H25B 115.6
C248 C250 H25B 115.6
N23 C251 C252 109(5)
N23 C251 H25C 109.8
C252 C251 H25C 109.8
N23 C251 H25D 109.8
C252 C251 H25D 109.8
H25C C251 H25D 108.3
C253 C252 C251 110(6)
C253 C252 H25E 109.7
C251 C252 H25E 109.7
C253 C252 H25F 109.7
C251 C252 H25F 109.7
H25E C252 H25F 108.2
C252 C253 C254 112(7)
C252 C253 H25G 109.2
C254 C253 H25G 109.2
C252 C253 H25H 109.2
C254 C253 H25H 109.2
H25G C253 H25H 107.9
C255 C254 C253 108(6)
C255 C254 H25I 110.0
C253 C254 H25I 110.0
C255 C254 H25J 110.0
C253 C254 H25J 110.0
H25I C254 H25J 108.4
C254 C255 C256 112(7)
C254 C255 H25K 109.3
C256 C255 H25K 109.3
C254 C255 H25L 109.3
C256 C255 H25L 109.3
H25K C255 H25L 108.0
N24 C256 C255 105(6)
N24 C256 H25M 110.6
C255 C256 H25M 110.6
N24 C256 H25N 110.7
C255 C256 H25N 110.6
H25M C256 H25N 108.8
N24 C257 C258 128(9)
N24 C257 H25O 116.0
C258 C257 H25O 116.0
C263 C258 C259 124(10)
C263 C258 C257 124(9)
C259 C258 C257 112(10)
C260 C259 C258 116(10)
C260 C259 H25P 121.8
C258 C259 H25P 121.8
C261 C260 C259 127(10)
C261 C260 Br24 114(10)
C259 C260 Br24 119(10)
C260 C261 C262 116(10)
C260 C261 H26A 121.8
C262 C261 H26A 121.8
O48 C262 C261 127(10)
O48 C262 C263 113(8)
C261 C262 C263 120(10)
O47 C263 C258 129(9)
O47 C263 C262 115(8)
C258 C263 C262 116(9)
O48 C264 H26B 109.5
O48 C264 H26C 109.5
H26B C264 H26C 109.5
O48 C264 H26D 109.5
H26B C264 H26D 109.5
H26C C264 H26D 109.5
C266 C265 H26E 109.5
C266 C265 H26F 109.5
H26E C265 H26F 109.5
C266 C265 H26G 109.5
H26E C265 H26G 109.5
H26F C265 H26G 109.5
O93 C266 O94 121(6)
O93 C266 C265 123(7)
O94 C266 C265 115(7)
C268 C267 H26H 109.5
C268 C267 H26I 109.5
H26H C267 H26I 109.5
C268 C267 H26J 109.5
H26H C267 H26J 109.5
H26I C267 H26J 109.5
O50 C268 O49 117(6)
O50 C268 C267 125(6)
O49 C268 C267 117(7)
C270 C269 H26K 109.5
C270 C269 H26L 109.5
H26K C269 H26L 109.5
C270 C269 H26M 109.5
H26K C269 H26M 109.5
H26L C269 H26M 109.5
O51 C270 O52 122(9)
O51 C270 C269 125(10)
O52 C270 C269 113(10)
O51 C270 Cd2 65(5)
O52 C270 Cd2 57(4)
C269 C270 Cd2 170(10)
C272 C271 H27B 109.5
C272 C271 H27C 109.5
H27B C271 H27C 109.5
C272 C271 H27D 109.5
H27B C271 H27D 109.5
H27C C271 H27D 109.5
O53 C272 O54 119(6)
O53 C272 C271 116(7)
O54 C272 C271 124(7)
O53 C272 Cd2 56(3)
O54 C272 Cd2 64(3)
C271 C272 Cd2 171(6)
C274 C273 H27E 109.5
C274 C273 H27F 109.5
H27E C273 H27F 109.5
C274 C273 H27G 109.5
H27E C273 H27G 109.5
H27F C273 H27G 109.5
O56 C274 O55 127(7)
O56 C274 C273 118(7)
O55 C274 C273 114(7)
C276 C275 H27H 109.5
C276 C275 H27I 109.5
H27H C275 H27I 109.5
C276 C275 H27J 109.5
H27H C275 H27J 109.5
H27I C275 H27J 109.5
O59 C276 O60 123(7)
O59 C276 C275 121(8)
O60 C276 C275 116(7)
C278 C277 H27K 109.5
C278 C277 H27L 109.5
H27K C277 H27L 109.5
C278 C277 H27M 109.5
H27K C277 H27M 109.5
H27L C277 H27M 109.5
O61 C278 O62 123(6)
O61 C278 C277 117(6)
O62 C278 C277 121(7)
O64 C280 O63 119(4)
O64 C280 C279 119(4)
O63 C280 C279 119(4)
O64 C280 Cd5 61(4)
O63 C280 Cd5 61(4)
C279 C280 Cd5 177(7)
C282 C281 H28A 109.5
C282 C281 H28B 109.5
H28A C281 H28B 109.5
C282 C281 H28C 109.5
H28A C281 H28C 109.5
H28B C281 H28C 109.5
O66 C282 O65 115(8)
O66 C282 C281 117(8)
O65 C282 C281 126(9)
C284 C283 H28D 109.5
C284 C283 H28E 109.5
H28D C283 H28E 109.5
C284 C283 H28F 109.5
H28D C283 H28F 109.5
H28E C283 H28F 109.5
O69 C284 O70 128(7)
O69 C284 C283 118(8)
O70 C284 C283 114(7)
C286 C285 H28G 109.5
C286 C285 H28H 109.5
H28G C285 H28H 109.5
C286 C285 H28I 109.5
H28G C285 H28I 109.5
H28H C285 H28I 109.5
O67 C286 O68 129(7)
O67 C286 C285 119(7)
O68 C286 C285 112(7)
C288 C287 H28J 109.5
C288 C287 H28K 109.5
H28J C287 H28K 109.5
C288 C287 H28L 109.5
H28J C287 H28L 109.5
H28K C287 H28L 109.5
O72 C288 O71 122(8)
O72 C288 C287 120(8)
O71 C288 C287 118(9)
C290 C289 H28M 109.5
C290 C289 H28N 109.5
H28M C289 H28N 109.5
C290 C289 H28O 109.5
H28M C289 H28O 109.5
H28N C289 H28O 109.5
O73 C290 O74 120(6)
O73 C290 C289 118(6)
O74 C290 C289 122(6)
C292 C291 H29A 109.5
C292 C291 H29B 109.5
H29A C291 H29B 109.5
C292 C291 H29C 109.5
H29A C291 H29C 109.5
H29B C291 H29C 109.5
O75 C292 O76 118(10)
O75 C292 C291 124(10)
O76 C292 C291 117(10)
C294 C293 H29D 109.5
C294 C293 H29E 109.5
H29D C293 H29E 109.5
C294 C293 H29F 109.5
H29D C293 H29F 109.5
H29E C293 H29F 109.5
O78 C294 O77 120(10)
O78 C294 C293 120(10)
O77 C294 C293 118(10)
O78 C294 Cd8 65(5)
O77 C294 Cd8 55(5)
C293 C294 Cd8 168(9)
C296 C295 H29G 109.5
C296 C295 H29H 109.5
H29G C295 H29H 109.5
C296 C295 H29I 109.5
H29G C295 H29I 109.5
H29H C295 H29I 109.5
O79 C296 O80 130(7)
O79 C296 C295 115(7)
O80 C296 C295 114(7)
C298 C297 H29J 109.5
C298 C297 H29K 109.5
H29J C297 H29K 109.5
C298 C297 H29L 109.5
H29J C297 H29L 109.5
H29K C297 H29L 109.5
O95 C298 O96 124(7)
O95 C298 C297 124(7)
O96 C298 C297 112(7)
C300 C299 H29M 109.5
C300 C299 H29N 109.5
H29M C299 H29N 109.5
C300 C299 H29O 109.5
H29M C299 H29O 109.5
H29N C299 H29O 109.5
O81 C300 O82 117(6)
O81 C300 C299 122(6)
O82 C300 C299 121(6)
C302 C301 H30B 109.5
C302 C301 H30C 109.5
H30B C301 H30C 109.5
C302 C301 H30D 109.5
H30B C301 H30D 109.5
H30C C301 H30D 109.5
O83 C302 O84 122(7)
O83 C302 C301 119(7)
O84 C302 C301 119(7)
C304 C303 H30E 109.5
C304 C303 H30F 109.5
H30E C303 H30F 109.5
C304 C303 H30G 109.5
H30E C303 H30G 109.5
H30F C303 H30G 109.5
O86 C304 O85 112(3)
O86 C304 C303 126(5)
O85 C304 C303 122(5)
C306 C305 H30H 109.5
C306 C305 H30I 109.5
H30H C305 H30I 109.5
C306 C305 H30J 109.5
H30H C305 H30J 109.5
H30I C305 H30J 109.5
O88 C306 O87 118(7)
O88 C306 C305 125(7)
O87 C306 C305 117(6)
O88 C306 Cd11 55(3)
O87 C306 Cd11 63(3)
C305 C306 Cd11 178(6)
C308 C307 H30K 109.5
C308 C307 H30L 109.5
H30K C307 H30L 109.5
C308 C307 H30M 109.5
H30K C307 H30M 109.5
H30L C307 H30M 109.5
O90 C308 O89 121(6)
O90 C308 C307 123(6)
O89 C308 C307 115(6)
C310 C309 H30N 109.5
C310 C309 H30O 109.5
H30N C309 H30O 109.5
C310 C309 H30P 109.5
H30N C309 H30P 109.5
H30O C309 H30P 109.5
O91 C310 O92 125(7)
O91 C310 C309 124(7)
O92 C310 C309 111(6)
C312 C311 H31C 109.5
C312 C311 H31D 109.5
H31C C311 H31D 109.5
C312 C311 H31E 109.5
H31C C311 H31E 109.5
H31D C311 H31E 109.5
O57 C312 O58 124(6)
O57 C312 C311 120(7)
O58 C312 C311 116(7)
C314 C313 H31F 109.5
C314 C313 H31G 109.5
H31F C313 H31G 109.5
C314 C313 H31H 109.5
H31F C313 H31H 109.5
H31G C313 H31H 109.5
O122 C314 O121 123(7)
O122 C314 C313 120(7)
O121 C314 C313 117(7)
C316 C315 H31I 109.5
C316 C315 H31J 109.5
H31I C315 H31J 109.5
C316 C315 H31K 109.5
H31I C315 H31K 109.5
H31J C315 H31K 109.5
O123 C316 O124 127(7)
O123 C316 C315 117(7)
O124 C316 C315 115(7)
C318 C317 H31L 109.5
C318 C317 H31M 109.5
H31L C317 H31M 109.5
C318 C317 H31N 109.5
H31L C317 H31N 109.5
H31M C317 H31N 109.5
O125 C318 O126 120(6)
O125 C318 C317 121(7)
O126 C318 C317 119(7)
O125 C318 Cd14 58(3)
O126 C318 Cd14 61(3)
C317 C318 Cd14 179(7)
O132 C320 O131 134(7)
O132 C320 C319 126(8)
O131 C320 C319 100(7)
O132 C320 Cd14 65(4)
O131 C320 Cd14 69(3)
C319 C320 Cd14 168(7)
C322 C321 H32C 109.5
C322 C321 H32D 109.5
H32C C321 H32D 109.5
C322 C321 H32E 109.5
H32C C321 H32E 109.5
H32D C321 H32E 109.5
O129 C322 O130 116(7)
O129 C322 C321 122(8)
O130 C322 C321 121(7)
C324 C323 H32F 109.5
C324 C323 H32G 109.5
H32F C323 H32G 109.5
C324 C323 H32H 109.5
H32F C323 H32H 109.5
H32G C323 H32H 109.5
O136 C324 O135 121(7)
O136 C324 C323 121(8)
O135 C324 C323 115(8)
C326 C325 H32I 109.5
C326 C325 H32J 109.5
H32I C325 H32J 109.5
C326 C325 H32K 109.5
H32I C325 H32K 109.5
H32J C325 H32K 109.5
O128 C326 O127 124(7)
O128 C326 C325 120(8)
O127 C326 C325 116(8)
C328 C327 H32L 109.5
C328 C327 H32M 109.5
H32L C327 H32M 109.5
C328 C327 H32N 109.5
H32L C327 H32N 109.5
H32M C327 H32N 109.5
O133 C328 O134 125(10)
O133 C328 C327 117(10)
O134 C328 C327 119(10)
C330 C329 H32O 109.5
C330 C329 H32P 109.5
H32O C329 H32P 109.5
C330 C329 H32Q 109.5
H32O C329 H32Q 109.5
H32P C329 H32Q 109.5
O139 C330 O140 118(8)
O139 C330 C329 123(8)
O140 C330 C329 118(8)
C332 C331 H33C 109.5
C332 C331 H33D 109.5
H33C C331 H33D 109.5
C332 C331 H33E 109.5
H33C C331 H33E 109.5
H33D C331 H33E 109.5
O138 C332 O137 112(8)
O138 C332 C331 120(9)
O137 C332 C331 128(10)
C334 C333 H33F 109.5
C334 C333 H33G 109.5
H33F C333 H33G 109.5
C334 C333 H33H 109.5
H33F C333 H33H 109.5
H33G C333 H33H 109.5
O144 C334 O143 116(10)
O144 C334 C333 125(10)
O143 C334 C333 118(10)
O144 C334 Cd17 61(6)
O143 C334 Cd17 55(5)
C333 C334 Cd17 172(10)
C336 C335 H33I 109.5
C336 C335 H33J 109.5
H33I C335 H33J 109.5
C336 C335 H33K 109.5
H33I C335 H33K 109.5
H33J C335 H33K 109.5
O142 C336 O141 124(8)
O142 C336 C335 118(8)
O141 C336 C335 117(9)
C338 C337 H33L 109.5
C338 C337 H33M 109.5
H33L C337 H33M 109.5
C338 C337 H33N 109.5
H33L C337 H33N 109.5
H33M C337 H33N 109.5
O99 C338 O100 125(8)
O99 C338 C337 118(8)
O100 C338 C337 117(8)
C340 C339 H33O 109.5
C340 C339 H33P 109.5
H33O C339 H33P 109.5
C340 C339 H33Q 109.5
H33O C339 H33Q 109.5
H33P C339 H33Q 109.5
O97 C340 O98 127(7)
O97 C340 C339 112(6)
O98 C340 C339 120(7)
C342 C341 H34C 109.5
C342 C341 H34D 109.5
H34C C341 H34D 109.5
C342 C341 H34E 109.5
H34C C341 H34E 109.5
H34D C341 H34E 109.5
O101 C342 O102 118(10)
O101 C342 C341 125(10)
O102 C342 C341 116(10)
O101 C342 Cd20 63(5)
O102 C342 Cd20 57(5)
C341 C342 Cd20 171(8)
C344 C343 H34F 109.5
C344 C343 H34G 109.5
H34F C343 H34G 109.5
C344 C343 H34H 109.5
H34F C343 H34H 109.5
H34G C343 H34H 109.5
O104 C344 O103 113(6)
O104 C344 C343 124(7)
O103 C344 C343 123(7)
C346 C345 H34I 109.5
C346 C345 H34J 109.5
H34I C345 H34J 109.5
C346 C345 H34K 109.5
H34I C345 H34K 109.5
H34J C345 H34K 109.5
O110 C346 O109 119(4)
O110 C346 C345 121(4)
O109 C346 C345 120(4)
C348 C347 H34L 109.5
C348 C347 H34M 109.5
H34L C347 H34M 109.5
C348 C347 H34N 109.5
H34L C347 H34N 109.5
H34M C347 H34N 109.5
O106 C348 O105 123(8)
O106 C348 C347 119(9)
O105 C348 C347 118(9)
C350 C349 H34O 109.5
C350 C349 H34P 109.5
H34O C349 H34P 109.5
C350 C349 H34Q 109.5
H34O C349 H34Q 109.5
H34P C349 H34Q 109.5
O108 C350 O107 127(7)
O108 C350 C349 119(7)
O107 C350 C349 114(7)
C352 C351 H35C 109.5
C352 C351 H35D 109.5
H35C C351 H35D 109.5
C352 C351 H35E 109.5
H35C C351 H35E 109.5
H35D C351 H35E 109.5
O112 C352 O111 125(8)
O112 C352 C351 120(9)
O111 C352 C351 114(9)
C354 C353 H35F 109.5
C354 C353 H35G 109.5
H35F C353 H35G 109.5
C354 C353 H35H 109.5
H35F C353 H35H 109.5
H35G C353 H35H 109.5
O116 C354 O115 117(6)
O116 C354 C353 124(7)
O115 C354 C353 119(7)
O116 C354 Cd23 56(3)
O115 C354 Cd23 62(3)
C353 C354 Cd23 177(7)
C356 C355 H35I 109.5
C356 C355 H35J 109.5
H35I C355 H35J 109.5
C356 C355 H35K 109.5
H35I C355 H35K 109.5
H35J C355 H35K 109.5
O114 C356 O113 122(6)
O114 C356 C355 118(6)
O113 C356 C355 120(7)
C358 C357 H35L 109.5
C358 C357 H35M 109.5
H35L C357 H35M 109.5
C358 C357 H35N 109.5
H35L C357 H35N 109.5
H35M C357 H35N 109.5
O117 C358 O118 132(9)
O117 C358 C357 118(10)
O118 C358 C357 103(9)
O117 C358 Cd23 73(5)
O118 C358 Cd23 61(4)
C357 C358 Cd23 160(8)
C360 C359 H35O 109.5
C360 C359 H35P 109.5
H35O C359 H35P 109.5
C360 C359 H35Q 109.5
H35O C359 H35Q 109.5
H35P C359 H35Q 109.5
O119 C360 O120 126(7)
O119 C360 C359 118(8)
O120 C360 C359 116(8)

loop_
_geom_bond_atom_site_label_1
_geom_bond_atom_site_label_2
_geom_bond_distance
Nd1 O92 2.27(5)
Nd1 O46 2.28(5)
Nd1 O2 2.34(5)
Nd1 O90 2.36(5)
Nd1 O93 2.39(5)
Nd1 O49 2.42(5)
Nd1 O45 2.56(5)
Nd1 N1 2.62(7)
Nd1 Cd1 3.673(8)
Nd2 O10 2.31(5)
Nd2 O56 2.31(6)
Nd2 O58 2.32(5)
Nd2 O14 2.36(5)
Nd2 O61 2.39(5)
Nd2 O59 2.43(5)
Nd2 O9 2.66(6)
Nd2 N7 2.67(6)
Nd2 Cd4 3.651(8)
Nd3 O22 2.31(5)
Nd3 O70 2.34(6)
Nd3 O71 2.35(6)
Nd3 O68 2.36(5)
Nd3 O73 2.37(6)
Nd3 O26 2.38(5)
Nd3 N13 2.61(7)
Nd3 O21 2.65(5)
Nd3 Cd7 3.653(8)
Nd4 O96 2.28(6)
Nd4 O34 2.34(5)
Nd4 O80 2.34(6)
Nd4 O38 2.36(5)
Nd4 O83 2.38(6)
Nd4 O82 2.45(5)
Nd4 N19 2.56(6)
Nd4 O33 2.64(5)
Nd4 Cd10 3.686(7)
Nd5 O27 2.31(5)
Nd5 O121 2.31(6)
Nd5 O23 2.33(5)
Nd5 O123 2.33(5)
Nd5 O114 2.38(5)
Nd5 O120 2.40(5)
Nd5 N12 2.56(6)
Nd5 O28 2.60(5)
Nd5 Cd24 3.697(7)
Nd6 O35 2.27(6)
Nd6 O133 2.27(6)
Nd6 O39 2.29(6)
Nd6 O135 2.36(6)
Nd6 O128 2.43(6)
Nd6 O130 2.44(6)
Nd6 O40 2.62(7)
Nd6 N18 2.65(7)
Nd6 Cd15 3.657(8)
Nd7 O97 2.26(6)
Nd7 O100 2.29(6)
Nd7 O3 2.36(6)
Nd7 O47 2.39(5)
Nd7 O142 2.39(6)
Nd7 O140 2.42(6)
Nd7 N24 2.62(7)
Nd7 O4 2.63(6)
Nd7 Cd18 3.720(9)
Nd8 O15 2.29(5)
Nd8 O111 2.30(5)
Nd8 O107 2.31(5)
Nd8 O11 2.35(5)
Nd8 O106 2.37(5)
Nd8 O103 2.45(5)
Nd8 N6 2.60(6)
Nd8 O16 2.64(4)
Nd8 Cd21 3.656(7)
Cd1 O6 2.20(6)
Cd1 O94 2.30(5)
Cd1 N3 2.32(7)
Cd1 O2 2.34(5)
Cd1 O49 2.35(6)
Cd1 O1 2.54(6)
Cd1 O50 2.63(5)
Cd2 O52 2.25(8)
Cd2 O6 2.26(6)
Cd2 O53 2.27(6)
Cd2 O94 2.27(5)
Cd2 O51 2.43(6)
Cd2 O54 2.45(5)
Cd2 O5 2.52(7)
Cd2 C270 2.68(11)
Cd2 C272 2.73(8)
Cd3 O10 2.26(5)
Cd3 O55 2.30(5)
Cd3 O57 2.30(5)
Cd3 O50 2.34(5)
Cd3 O54 2.35(5)
Cd3 N5 2.36(7)
Cd4 O18 2.25(5)
Cd4 O60 2.28(5)
Cd4 N9 2.31(7)
Cd4 O14 2.32(5)
Cd4 O61 2.32(5)
Cd4 O13 2.55(6)
Cd4 O62 2.63(6)
Cd5 O64 2.25(8)
Cd5 O63 2.27(8)
Cd5 O18 2.30(5)
Cd5 O66 2.31(7)
Cd5 O60 2.31(5)
Cd5 O65 2.40(6)
Cd5 O17 2.48(6)
Cd5 C280 2.58(5)
Cd6 O69 2.27(5)
Cd6 O67 2.29(6)
Cd6 O22 2.32(5)
Cd6 N11 2.32(6)
Cd6 O62 2.39(5)
Cd6 O65 2.39(6)
Cd7 N15 2.23(7)
Cd7 O72 2.24(6)
Cd7 O26 2.26(5)
Cd7 O30 2.28(5)
Cd7 O73 2.38(5)
Cd7 O25 2.62(6)
Cd8 O75 2.22(8)
Cd8 O77 2.23(7)
Cd8 O72 2.27(6)
Cd8 O30 2.30(6)
Cd8 O78 2.48(6)
Cd8 O29 2.55(6)
Cd8 O76 2.62(11)
Cd8 C294 2.72(13)
Cd9 O79 2.24(6)
Cd9 N17 2.29(8)
Cd9 O95 2.33(5)
Cd9 O34 2.33(5)
Cd9 O74 2.37(5)
Cd9 O78 2.42(6)
Cd10 O42 2.22(5)
Cd10 N21 2.23(7)
Cd10 O84 2.27(5)
Cd10 O38 2.28(5)
Cd10 O82 2.33(5)
Cd10 O81 2.60(5)
Cd10 O37 2.64(5)
Cd11 O84 2.22(5)
Cd11 O88 2.24(6)
Cd11 O86 2.26(6)
Cd11 O42 2.28(5)
Cd11 O87 2.43(5)
Cd11 O41 2.43(6)
Cd11 C306 2.72(9)
Cd12 O89 2.28(5)
Cd12 O46 2.30(5)
Cd12 O91 2.30(5)
Cd12 N23 2.31(7)
Cd12 O81 2.40(5)
Cd12 O87 2.43(5)
Cd13 O122 2.23(6)
Cd13 O124 2.29(6)
Cd13 N14 2.33(7)
Cd13 O27 2.35(5)
Cd13 O126 2.37(5)
Cd13 O129 2.40(5)
Cd14 O127 2.27(5)
Cd14 O31 2.30(5)
Cd14 O125 2.31(5)
Cd14 O126 2.37(5)
Cd14 O132 2.40(6)
Cd14 O32 2.43(5)
Cd14 O131 2.47(7)
Cd14 C320 2.64(8)
Cd14 C318 2.70(8)
Cd15 O31 2.25(5)
Cd15 O130 2.28(6)
Cd15 N16 2.30(7)
Cd15 O127 2.31(6)
Cd15 O35 2.34(5)
Cd15 O36 2.56(6)
Cd16 O134 2.28(6)
Cd16 O39 2.31(6)
Cd16 O136 2.32(5)
Cd16 O137 2.34(7)
Cd16 N20 2.38(8)
Cd16 O139 2.38(6)
Cd17 O138 2.23(7)
Cd17 O43 2.27(6)
Cd17 O143 2.27(9)
Cd17 O141 2.32(6)
Cd17 O137 2.37(7)
Cd17 O144 2.42(10)
Cd17 O44 2.48(7)
Cd17 C334 2.75(14)
Cd18 O43 2.23(6)
Cd18 O141 2.27(6)
Cd18 O47 2.29(6)
Cd18 N22 2.29(6)
Cd18 O140 2.33(6)
Cd18 O48 2.51(6)
Cd18 O139 2.62(7)
Cd19 O99 2.24(6)
Cd19 N2 2.30(7)
Cd19 O98 2.30(5)
Cd19 O3 2.36(6)
Cd19 O104 2.38(5)
Cd19 O101 2.46(6)
Cd20 O7 2.24(6)
Cd20 O102 2.29(9)
Cd20 O105 2.29(5)
Cd20 O101 2.42(6)
Cd20 O109 2.42(8)
Cd20 O110 2.45(7)
Cd20 O8 2.52(7)
Cd20 C342 2.71(12)
Cd21 O7 2.22(5)
Cd21 N4 2.26(7)
Cd21 O105 2.26(5)
Cd21 O11 2.31(5)
Cd21 O103 2.32(5)
Cd21 O12 2.61(5)
Cd22 O112 2.25(6)
Cd22 O15 2.29(5)
Cd22 O108 2.30(5)
Cd22 N8 2.32(6)
Cd22 O113 2.33(5)
Cd22 O115 2.42(5)
Cd23 O116 2.25(5)
Cd23 O19 2.30(5)
Cd23 O119 2.31(5)
Cd23 O118 2.36(7)
Cd23 O115 2.39(5)
Cd23 O20 2.47(5)
Cd23 O117 2.59(9)
Cd23 C358 2.69(9)
Cd23 C354 2.71(8)
Cd24 N10 2.27(7)
Cd24 O19 2.29(5)
Cd24 O119 2.30(5)
Cd24 O23 2.32(5)
Cd24 O114 2.38(5)
Cd24 O24 2.56(5)
Br1 C4 1.89(9)
Br2 C18 1.92(9)
Br3 C26 1.92(9)
Br4 C40 1.96(12)
Br5 C48 1.90(11)
Br6 C64 1.94(8)
Br7 C70 1.92(10)
Br8 C84 1.90(7)
Br9 C92 1.91(10)
Br10 C106 1.93(8)
Br11 C114 1.94(9)
Br12 C128 1.88(10)
Br13 C136 1.95(10)
Br14 C150 1.89(9)
Br15 C158 1.88(9)
Br16 C172 1.87(9)
Br17 C180 1.96(9)
Br18 C194 1.93(8)
Br19 C202 1.89(9)
Br20 C216 1.91(14)
Br21 C224 1.92(9)
Br22 C238 1.91(11)
Br23 C246 1.89(8)
Br24 C260 1.91(11)
N1 C8 1.25(9)
N1 C9 1.51(10)
N2 C15 1.26(10)
N2 C14 1.47(9)
N3 C30 1.22(9)
N3 C31 1.50(10)
N4 C37 1.25(10)
N4 C36 1.48(10)
N5 C52 1.32(10)
N5 C53 1.48(8)
N6 C59 1.25(7)
N6 C58 1.50(8)
N7 C74 1.28(8)
N7 C75 1.48(7)
N8 C81 1.27(7)
N8 C80 1.50(7)
N9 C96 1.24(8)
N9 C97 1.54(10)
N10 C103 1.36(9)
N10 C102 1.48(8)
N11 C118 1.30(8)
N11 C119 1.48(7)
N12 C125 1.27(8)
N12 C124 1.51(7)
N13 C140 1.34(9)
N13 C141 1.50(7)
N14 C147 1.30(8)
N14 C146 1.50(7)
N15 C162 1.27(9)
N15 C163 1.55(9)
N16 C169 1.28(9)
N16 C168 1.47(7)
N17 C184 1.36(9)
N17 C185 1.47(8)
N18 C191 1.31(8)
N18 C190 1.48(9)
N19 C206 1.25(7)
N19 C207 1.50(9)
N20 C213 1.29(14)
N20 C212 1.49(11)
N21 C228 1.34(8)
N21 C229 1.45(8)
N22 C235 1.22(8)
N22 C234 1.50(9)
N23 C250 1.32(9)
N23 C251 1.40(8)
N24 C257 1.36(9)
N24 C256 1.47(9)
O1 C2 1.35(10)
O1 C1 1.43(9)
O2 C7 1.30(9)
O3 C21 1.32(10)
O4 C20 1.33(10)
O4 C22 1.48(10)
O5 C24 1.36(10)
O5 C23 1.51(10)
O6 C29 1.38(9)
O7 C43 1.34(9)
O8 C42 1.42(11)
O8 C44 1.47(11)
O9 C46 1.44(9)
O9 C45 1.50(9)
O10 C51 1.37(8)
O11 C61 1.37(7)
O12 C62 1.40(9)
O12 C66 1.50(8)
O13 C67 1.39(8)
O13 C68 1.41(9)
O14 C73 1.31(9)
O15 C87 1.38(6)
O16 C86 1.42(7)
O16 C88 1.43(7)
O17 C90 1.41(8)
O17 C89 1.46(8)
O18 C95 1.36(8)
O19 C109 1.30(8)
O20 C108 1.34(8)
O20 C110 1.44(6)
O21 C112 1.45(9)
O21 C111 1.50(7)
O22 C117 1.38(8)
O23 C131 1.32(7)
O24 C130 1.39(8)
O24 C132 1.48(8)
O25 C134 1.39(10)
O25 C133 1.50(9)
O26 C139 1.34(8)
O27 C153 1.36(8)
O28 C152 1.42(9)
O28 C154 1.53(7)
O29 C156 1.41(9)
O29 C155 1.46(8)
O30 C161 1.35(10)
O31 C175 1.35(8)
O32 C174 1.39(7)
O32 C176 1.55(9)
O33 C178 1.32(8)
O33 C177 1.45(7)
O34 C183 1.36(7)
O35 C197 1.35(9)
O36 C196 1.39(8)
O36 C198 1.45(8)
O37 C200 1.36(9)
O37 C199 1.46(8)
O38 C205 1.38(8)
O39 C219 1.39(13)
O40 C218 1.33(11)
O40 C220 1.52(10)
O41 C222 1.37(9)
O41 C221 1.46(9)
O42 C227 1.32(8)
O43 C241 1.35(9)
O44 C240 1.41(10)
O44 C242 1.54(10)
O45 C244 1.38(7)
O45 C243 1.46(9)
O46 C249 1.35(10)
O47 C263 1.29(9)
O48 C262 1.34(10)
O48 C264 1.52(10)
O49 C268 1.28(7)
O50 C268 1.26(8)
O51 C270 1.16(12)
O52 C270 1.40(11)
O53 C272 1.27(8)
O54 C272 1.28(8)
O55 C274 1.31(9)
O56 C274 1.24(9)
O57 C312 1.25(8)
O58 C312 1.27(8)
O59 C276 1.23(9)
O60 C276 1.31(9)
O61 C278 1.23(8)
O62 C278 1.28(8)
O63 C280 1.28(4)
O64 C280 1.28(4)
O65 C282 1.32(10)
O66 C282 1.27(11)
O67 C286 1.21(9)
O68 C286 1.31(8)
O69 C284 1.23(8)
O70 C284 1.27(9)
O71 C288 1.34(9)
O72 C288 1.29(10)
O73 C290 1.26(8)
O74 C290 1.31(8)
O75 C292 1.22(14)
O76 C292 1.22(13)
O77 C294 1.32(12)
O78 C294 1.28(13)
O79 C296 1.25(9)
O80 C296 1.26(9)
O81 C300 1.24(7)
O82 C300 1.30(7)
O83 C302 1.25(8)
O84 C302 1.28(8)
O85 C304 1.32(4)
O86 C304 1.31(4)
O87 C306 1.34(9)
O88 C306 1.29(8)
O89 C308 1.30(7)
O90 C308 1.26(7)
O91 C310 1.22(8)
O92 C310 1.34(8)
O93 C266 1.29(8)
O94 C266 1.29(8)
O95 C298 1.22(9)
O96 C298 1.38(8)
O97 C340 1.22(8)
O98 C340 1.29(8)
O99 C338 1.27(10)
O100 C338 1.29(10)
O101 C342 1.23(12)
O102 C342 1.32(12)
O103 C344 1.32(7)
O104 C344 1.28(8)
O105 C348 1.30(10)
O106 C348 1.24(10)
O107 C350 1.28(8)
O108 C350 1.26(8)
O109 C346 1.28(4)
O110 C346 1.27(4)
O111 C352 1.34(10)
O112 C352 1.25(10)
O113 C356 1.29(8)
O114 C356 1.26(8)
O115 C354 1.33(8)
O116 C354 1.28(8)
O117 C358 1.07(10)
O118 C358 1.21(11)
O119 C360 1.23(9)
O120 C360 1.29(8)
O121 C314 1.32(9)
O122 C314 1.25(9)
O123 C316 1.27(8)
O124 C316 1.27(8)
O125 C318 1.19(9)
O126 C318 1.34(9)
O127 C326 1.26(9)
O128 C326 1.23(8)
O129 C322 1.26(9)
O130 C322 1.34(9)
O131 C320 1.26(8)
O132 C320 1.05(8)
O133 C328 1.25(12)
O134 C328 1.27(12)
O135 C324 1.33(10)
O136 C324 1.22(10)
O137 C332 1.40(12)
O138 C332 1.35(12)
O139 C330 1.22(9)
O140 C330 1.33(9)
O141 C336 1.27(10)
O142 C336 1.24(10)
O143 C334 1.30(13)
O144 C334 1.22(14)
C1 H1A 0.9600
C1 H1B 0.9600
C1 H1C 0.9600
C2 C7 1.41(12)
C2 C3 1.42(12)
C3 C4 1.42(12)
C3 H3A 0.9300
C4 C5 1.40(12)
C5 C6 1.44(11)
C5 H5A 0.9300
C6 C8 1.40(11)
C6 C7 1.41(11)
C8 H8A 0.9300
C9 C10 1.56(10)
C9 H9A 0.9700
C9 H9B 0.9700
C10 C11 1.50(10)
C10 H10A 0.9700
C10 H10B 0.9700
C11 C12 1.56(10)
C11 H11A 0.9700
C11 H11B 0.9700
C12 C13 1.53(11)
C12 H12A 0.9700
C12 H12B 0.9700
C13 C14 1.55(10)
C13 H13A 0.9700
C13 H13B 0.9700
C14 H14A 0.9700
C14 H14B 0.9700
C15 C16 1.43(12)
C15 H15A 0.9300
C16 C21 1.40(12)
C16 C17 1.49(12)
C17 C18 1.38(12)
C17 H17A 0.9300
C18 C19 1.38(14)
C19 C20 1.43(14)
C19 H19A 0.9300
C20 C21 1.35(12)
C22 H22A 0.9600
C22 H22B 0.9600
C22 H22C 0.9600
C23 H23A 0.9600
C23 H23B 0.9600
C23 H23C 0.9600
C24 C29 1.45(12)
C24 C25 1.46(12)
C25 C26 1.33(11)
C25 H25A 0.9300
C26 C27 1.44(12)
C27 C28 1.39(11)
C27 H27A 0.9300
C28 C30 1.46(11)
C28 C29 1.48(11)
C30 H30A 0.9300
C31 C32 1.47(12)
C31 H31A 0.9700
C31 H31B 0.9700
C32 C33 1.57(5)
C32 H32A 0.9700
C32 H32B 0.9700
C33 C34 1.54(5)
C33 H33A 0.9700
C33 H33B 0.9700
C34 C35 1.54(13)
C34 H34A 0.9700
C34 H34B 0.9700
C35 C36 1.53(5)
C35 H35A 0.9700
C35 H35B 0.9700
C36 H36A 0.9700
C36 H36B 0.9700
C37 C38 1.42(11)
C37 H37A 0.9300
C38 C43 1.35(11)
C38 C39 1.43(12)
C39 C40 1.35(14)
C39 H39A 0.9300
C40 C41 1.32(14)
C41 C42 1.31(12)
C41 H41A 0.9300
C42 C43 1.43(12)
C44 H44A 0.9600
C44 H44B 0.9600
C44 H44C 0.9600
C45 H45A 0.9600
C45 H45B 0.9600
C45 H45C 0.9600
C46 C47 1.34(11)
C46 C51 1.48(8)
C47 C48 1.35(12)
C47 H47A 0.9300
C48 C49 1.41(13)
C49 C50 1.43(12)
C49 H49A 0.9300
C50 C51 1.35(9)
C50 C52 1.50(10)
C52 H52A 0.9300
C53 C54 1.53(10)
C53 H53A 0.9700
C53 H53B 0.9700
C54 C55 1.59(10)
C54 H54A 0.9700
C54 H54B 0.9700
C55 C56 1.46(10)
C55 H55A 0.9700
C55 H55B 0.9700
C56 C57 1.44(10)
C56 H56A 0.9700
C56 H56B 0.9700
C57 C58 1.54(10)
C57 H57A 0.9700
C57 H57B 0.9700
C58 H58A 0.9700
C58 H58B 0.9700
C59 C60 1.44(9)
C59 H59A 0.9300
C60 C65 1.35(9)
C60 C61 1.37(10)
C61 C62 1.38(10)
C62 C63 1.38(10)
C63 C64 1.35(10)
C63 H63A 0.9300
C64 C65 1.42(10)
C65 H65A 0.9300
C66 H66A 0.9600
C66 H66B 0.9600
C66 H66C 0.9600
C67 H67A 0.9600
C67 H67B 0.9600
C67 H67C 0.9600
C68 C69 1.34(11)
C68 C73 1.48(11)
C69 C70 1.41(12)
C69 H69A 0.9300
C70 C71 1.31(13)
C71 C72 1.49(13)
C71 H71A 0.9300
C72 C73 1.34(10)
C72 C74 1.50(11)
C74 H74A 0.9300
C75 C76 1.51(10)
C75 H75A 0.9700
C75 H75B 0.9700
C76 C77 1.56(11)
C76 H76A 0.9700
C76 H76B 0.9700
C77 C78 1.47(10)
C77 H77A 0.9700
C77 H77B 0.9700
C78 C79 1.46(9)
C78 H78A 0.9700
C78 H78B 0.9700
C79 C80 1.47(9)
C79 H79A 0.9700
C79 H79B 0.9700
C80 H80A 0.9700
C80 H80B 0.9700
C81 C82 1.53(10)
C81 H81A 0.9300
C82 C87 1.39(10)
C82 C83 1.50(9)
C83 C84 1.39(9)
C83 H83A 0.9300
C84 C85 1.39(10)
C85 C86 1.41(9)
C85 H85A 0.9300
C86 C87 1.41(9)
C88 H88A 0.9600
C88 H88B 0.9600
C88 H88C 0.9600
C89 H89A 0.9600
C89 H89B 0.9600
C89 H89C 0.9600
C90 C91 1.29(11)
C90 C95 1.50(10)
C91 C92 1.41(12)
C91 H91A 0.9300
C92 C93 1.37(11)
C93 C94 1.33(11)
C93 H93A 0.9300
C94 C95 1.39(10)
C94 C96 1.46(5)
C96 H96A 0.9300
C97 C98 1.53(5)
C97 H97A 0.9700
C97 H97B 0.9700
C98 C99 1.55(13)
C98 H98A 0.9700
C98 H98B 0.9700
C99 C100 1.52(5)
C99 H99A 0.9700
C99 H99B 0.9700
C100 C101 1.59(12)
C100 H10C 0.9700
C100 H10D 0.9700
C101 C102 1.53(5)
C101 H10E 0.9700
C101 H10F 0.9700
C102 H10G 0.9700
C102 H10H 0.9700
C103 C104 1.51(10)
C103 H10I 0.9300
C104 C109 1.37(10)
C104 C105 1.40(10)
C105 C106 1.37(10)
C105 H10J 0.9300
C106 C107 1.37(11)
C107 C108 1.42(11)
C107 H10K 0.9300
C108 C109 1.46(10)
C110 H11C 0.9600
C110 H11D 0.9600
C110 H11E 0.9600
C111 H11F 0.9600
C111 H11G 0.9600
C111 H11H 0.9600
C112 C113 1.35(11)
C112 C117 1.43(10)
C113 C114 1.41(11)
C113 H11I 0.9300
C114 C115 1.38(10)
C115 C116 1.39(10)
C115 H11J 0.9300
C116 C117 1.39(10)
C116 C118 1.41(10)
C118 H11K 0.9300
C119 C120 1.51(10)
C119 H11L 0.9700
C119 H11M 0.9700
C120 C121 1.61(9)
C120 H12C 0.9700
C120 H12D 0.9700
C121 C122 1.43(9)
C121 H12E 0.9700
C121 H12F 0.9700
C122 C123 1.56(9)
C122 H12G 0.9700
C122 H12H 0.9700
C123 C124 1.60(10)
C123 H12I 0.9700
C123 H12J 0.9700
C124 H12K 0.9700
C124 H12L 0.9700
C125 C126 1.51(10)
C125 H12M 0.9300
C126 C127 1.33(11)
C126 C131 1.47(10)
C127 C128 1.43(12)
C127 H12N 0.9300
C128 C129 1.45(12)
C129 C130 1.40(11)
C129 H12O 0.9300
C130 C131 1.43(10)
C132 H13C 0.9600
C132 H13D 0.9600
C132 H13E 0.9600
C133 H13F 0.9600
C133 H13G 0.9600
C133 H13H 0.9600
C134 C139 1.40(11)
C134 C135 1.44(12)
C135 C136 1.42(13)
C135 H13I 0.9300
C136 C137 1.33(11)
C137 C138 1.49(11)
C137 H13K 0.9300
C138 C139 1.41(11)
C138 C140 1.41(11)
C140 H14C 0.9300
C141 C142 1.53(10)
C141 H14D 0.9700
C141 H14E 0.9700
C142 C143 1.51(9)
C142 H14F 0.9700
C142 H14G 0.9700
C143 C144 1.48(10)
C143 H14H 0.9700
C143 H14I 0.9700
C144 C145 1.61(10)
C144 H14J 0.9700
C144 H14K 0.9700
C145 C146 1.46(10)
C145 H14L 0.9700
C145 H14M 0.9700
C146 H14N 0.9700
C146 H14O 0.9700
C147 C148 1.43(9)
C147 H14P 0.9300
C148 C149 1.32(10)
C148 C153 1.39(10)
C149 C150 1.37(11)
C149 H14Q 0.9300
C150 C151 1.42(10)
C151 C152 1.43(11)
C151 H15B 0.9300
C152 C153 1.48(10)
C154 H15D 0.9600
C154 H15E 0.9600
C154 H15F 0.9600
C155 H15G 0.9600
C155 H15H 0.9600
C155 H15I 0.9600
C156 C157 1.38(12)
C156 C161 1.44(11)
C157 C158 1.34(12)
C157 H15J 0.9300
C158 C159 1.44(11)
C159 C160 1.41(11)
C159 H15K 0.9300
C160 C161 1.44(12)
C160 C162 1.47(11)
C162 H16A 0.9300
C163 C164 1.53(5)
C163 H16B 0.9700
C163 H16C 0.9700
C164 C165 1.62(12)
C164 H16D 0.9700
C164 H16E 0.9700
C165 C166 1.45(13)
C165 H16F 0.9700
C165 H16G 0.9700
C166 C167 1.63(11)
C166 H16H 0.9700
C166 H16I 0.9700
C167 C168 1.53(5)
C167 H16J 0.9700
C167 H16K 0.9700
C168 H16L 0.9700
C168 H16M 0.9700
C169 C170 1.50(10)
C169 H16N 0.9300
C170 C171 1.39(10)
C170 C175 1.45(10)
C171 C172 1.35(11)
C171 H17C 0.9300
C172 C173 1.51(11)
C173 C174 1.27(10)
C173 H17D 0.9300
C174 C175 1.45(10)
C176 H17E 0.9600
C176 H17F 0.9600
C176 H17G 0.9600
C177 H17H 0.9600
C177 H17I 0.9600
C177 H17J 0.9600
C178 C179 1.42(10)
C178 C183 1.43(10)
C179 C180 1.39(11)
C179 H17K 0.9300
C180 C181 1.30(11)
C181 C182 1.40(10)
C181 H18A 0.9300
C182 C183 1.40(10)
C182 C184 1.51(11)
C184 H18B 0.9300
C185 C186 1.53(5)
C185 H18C 0.9700
C185 H18D 0.9700
C186 C187 1.66(15)
C186 H18E 0.9700
C186 H18F 0.9700
C187 C188 1.53(5)
C187 H18G 0.9700
C187 H18H 0.9700
C188 C189 1.62(17)
C188 H18I 0.9700
C188 H18J 0.9700
C189 C190 1.49(4)
C189 H18K 0.9700
C189 H18L 0.9700
C190 H19L 0.9700
C190 H19B 0.9700
C191 C192 1.42(10)
C191 H19C 0.9300
C192 C197 1.42(10)
C192 C193 1.43(11)
C193 C194 1.34(11)
C193 H19D 0.9300
C194 C195 1.36(9)
C195 C196 1.37(10)
C195 H19E 0.9300
C196 C197 1.44(11)
C198 H19F 0.9600
C198 H19G 0.9600
C198 H19H 0.9600
C199 H19I 0.9600
C199 H19J 0.9600
C199 H19K 0.9600
C200 C201 1.35(10)
C200 C205 1.39(10)
C201 C202 1.40(11)
C201 H20A 0.9300
C202 C203 1.45(12)
C203 C204 1.38(11)
C203 H20B 0.9300
C204 C205 1.44(11)
C204 C206 1.46(10)
C206 H20D 0.9300
C207 C208 1.64(12)
C207 H20E 0.9700
C207 H20F 0.9700
C208 C209 1.49(12)
C208 H20G 0.9700
C208 H20H 0.9700
C209 C210 1.53(5)
C209 H20I 0.9700
C209 H20J 0.9700
C210 C211 1.56(5)
C210 H21A 0.9700
C210 H21B 0.9700
C211 C212 1.52(17)
C211 H21C 0.9700
C211 H21D 0.9700
C212 H21E 0.9700
C212 H21F 0.9700
C213 C214 1.37(14)
C213 H21G 0.9300
C214 C219 1.34(13)
C214 C215 1.38(16)
C215 C216 1.41(17)
C215 H21H 0.9300
C216 C217 1.40(15)
C217 C218 1.46(5)
C217 H21I 0.9300
C218 C219 1.49(15)
C220 H22D 0.9600
C220 H22E 0.9600
C220 H22F 0.9600
C221 H22G 0.9600
C221 H22H 0.9600
C221 H22I 0.9600
C222 C223 1.41(11)
C222 C227 1.43(11)
C223 C224 1.42(11)
C223 H22J 0.9300
C224 C225 1.32(11)
C225 C226 1.44(10)
C225 H22L 0.9300
C226 C227 1.41(10)
C226 C228 1.42(10)
C228 H22M 0.9300
C229 C230 1.55(9)
C229 H22N 0.9700
C229 H22O 0.9700
C230 C231 1.56(10)
C230 H23D 0.9700
C230 H23E 0.9700
C231 C232 1.49(10)
C231 H23F 0.9700
C231 H23G 0.9700
C232 C233 1.54(12)
C232 H23H 0.9700
C232 H23I 0.9700
C233 C234 1.55(12)
C233 H23J 0.9700
C233 H23K 0.9700
C234 H23L 0.9700
C234 H23M 0.9700
C235 C236 1.46(11)
C235 H23N 0.9300
C236 C237 1.44(11)
C236 C241 1.50(12)
C237 C238 1.33(13)
C237 H23O 0.9300
C238 C239 1.34(13)
C239 C240 1.47(12)
C239 H23P 0.9300
C240 C241 1.46(12)
C242 H24A 0.9600
C242 H24B 0.9600
C242 H24C 0.9600
C243 H24D 0.9600
C243 H24E 0.9600
C243 H24F 0.9600
C244 C249 1.43(11)
C244 C245 1.45(10)
C245 C246 1.45(11)
C245 H24G 0.9300
C246 C247 1.34(11)
C247 C248 1.48(11)
C247 H24I 0.9300
C248 C249 1.39(11)
C248 C250 1.45(11)
C250 H25B 0.9300
C251 C252 1.55(9)
C251 H25C 0.9700
C251 H25D 0.9700
C252 C253 1.53(5)
C252 H25E 0.9700
C252 H25F 0.9700
C253 C254 1.60(10)
C253 H25G 0.9700
C253 H25H 0.9700
C254 C255 1.53(11)
C254 H25I 0.9700
C254 H25J 0.9700
C255 C256 1.57(10)
C255 H25K 0.9700
C255 H25L 0.9700
C256 H25M 0.9700
C256 H25N 0.9700
C257 C258 1.43(12)
C257 H25O 0.9300
C258 C263 1.38(11)
C258 C259 1.40(13)
C259 C260 1.37(14)
C259 H25P 0.9300
C260 C261 1.34(14)
C261 C262 1.46(14)
C261 H26A 0.9300
C262 C263 1.47(12)
C264 H26B 0.9600
C264 H26C 0.9600
C264 H26D 0.9600
C265 C266 1.56(10)
C265 H26E 0.9600
C265 H26F 0.9600
C265 H26G 0.9600
C267 C268 1.46(10)
C267 H26H 0.9600
C267 H26I 0.9600
C267 H26J 0.9600
C269 C270 1.47(5)
C269 H26K 0.9600
C269 H26L 0.9600
C269 H26M 0.9600
C271 C272 1.48(10)
C271 H27B 0.9600
C271 H27C 0.9600
C271 H27D 0.9600
C273 C274 1.60(11)
C273 H27E 0.9600
C273 H27F 0.9600
C273 H27G 0.9600
C275 C276 1.59(11)
C275 H27H 0.9600
C275 H27I 0.9600
C275 H27J 0.9600
C277 C278 1.53(10)
C277 H27K 0.9600
C277 H27L 0.9600
C277 H27M 0.9600
C279 C280 1.55(4)
C281 C282 1.49(12)
C281 H28A 0.9600
C281 H28B 0.9600
C281 H28C 0.9600
C283 C284 1.58(12)
C283 H28D 0.9600
C283 H28E 0.9600
C283 H28F 0.9600
C285 C286 1.53(10)
C285 H28G 0.9600
C285 H28H 0.9600
C285 H28I 0.9600
C287 C288 1.48(12)
C287 H28J 0.9600
C287 H28K 0.9600
C287 H28L 0.9600
C289 C290 1.57(10)
C289 H28M 0.9600
C289 H28N 0.9600
C289 H28O 0.9600
C291 C292 1.56(5)
C291 H29A 0.9600
C291 H29B 0.9600
C291 H29C 0.9600
C293 C294 1.58(14)
C293 H29D 0.9600
C293 H29E 0.9600
C293 H29F 0.9600
C295 C296 1.62(12)
C295 H29G 0.9600
C295 H29H 0.9600
C295 H29I 0.9600
C297 C298 1.56(11)
C297 H29J 0.9600
C297 H29K 0.9600
C297 H29L 0.9600
C299 C300 1.51(10)
C299 H29M 0.9600
C299 H29N 0.9600
C299 H29O 0.9600
C301 C302 1.56(11)
C301 H30B 0.9600
C301 H30C 0.9600
C301 H30D 0.9600
C303 C304 1.42(4)
C303 H30E 0.9600
C303 H30F 0.9600
C303 H30G 0.9600
C305 C306 1.49(10)
C305 H30H 0.9600
C305 H30I 0.9600
C305 H30J 0.9600
C307 C308 1.54(10)
C307 H30K 0.9600
C307 H30L 0.9600
C307 H30M 0.9600
C309 C310 1.62(11)
C309 H30N 0.9600
C309 H30O 0.9600
C309 H30P 0.9600
C311 C312 1.52(10)
C311 H31C 0.9600
C311 H31D 0.9600
C311 H31E 0.9600
C313 C314 1.54(11)
C313 H31F 0.9600
C313 H31G 0.9600
C313 H31H 0.9600
C315 C316 1.49(11)
C315 H31I 0.9600
C315 H31J 0.9600
C315 H31K 0.9600
C317 C318 1.55(10)
C317 H31L 0.9600
C317 H31M 0.9600
C317 H31N 0.9600
C319 C320 1.41(5)
C321 C322 1.49(11)
C321 H32C 0.9600
C321 H32D 0.9600
C321 H32E 0.9600
C323 C324 1.45(11)
C323 H32F 0.9600
C323 H32G 0.9600
C323 H32H 0.9600
C325 C326 1.57(12)
C325 H32I 0.9600
C325 H32J 0.9600
C325 H32K 0.9600
C327 C328 1.52(13)
C327 H32L 0.9600
C327 H32M 0.9600
C327 H32N 0.9600
C329 C330 1.50(12)
C329 H32O 0.9600
C329 H32P 0.9600
C329 H32Q 0.9600
C331 C332 1.50(13)
C331 H33C 0.9600
C331 H33D 0.9600
C331 H33E 0.9600
C333 C334 1.49(16)
C333 H33F 0.9600
C333 H33G 0.9600
C333 H33H 0.9600
C335 C336 1.51(12)
C335 H33I 0.9600
C335 H33J 0.9600
C335 H33K 0.9600
C337 C338 1.52(13)
C337 H33L 0.9600
C337 H33M 0.9600
C337 H33N 0.9600
C339 C340 1.61(11)
C339 H33O 0.9600
C339 H33P 0.9600
C339 H33Q 0.9600
C341 C342 1.58(14)
C341 H34C 0.9600
C341 H34D 0.9600
C341 H34E 0.9600
C343 C344 1.51(10)
C343 H34F 0.9600
C343 H34G 0.9600
C343 H34H 0.9600
C345 C346 1.54(4)
C345 H34I 0.9600
C345 H34J 0.9600
C345 H34K 0.9600
C347 C348 1.45(14)
C347 H34L 0.9600
C347 H34M 0.9600
C347 H34N 0.9600
C349 C350 1.60(10)
C349 H34O 0.9600
C349 H34P 0.9600
C349 H34Q 0.9600
C351 C352 1.53(13)
C351 H35C 0.9600
C351 H35D 0.9600
C351 H35E 0.9600
C353 C354 1.50(11)
C353 H35F 0.9600
C353 H35G 0.9600
C353 H35H 0.9600
C355 C356 1.57(10)
C355 H35I 0.9600
C355 H35J 0.9600
C355 H35K 0.9600
C357 C358 1.44(5)
C357 H35L 0.9600
C357 H35M 0.9600
C357 H35N 0.9600
C359 C360 1.47(12)
C359 H35O 0.9600
C359 H35P 0.9600
C359 H35Q 0.9600
